data_4339835
loop_
_publ_author_name
'Collini, Davide'
'Biani, Fabrizia Fabrizi De'
'Fedi, Serena'
'Femoni, Cristina'
'Kaswalder, Francesco'
'Iapalucci, Maria Carmela'
'Longoni, Giuliano'
'Tiozzo, Cristina'
'Zacchini, Stefano'
'Zanello, Piero'

_publ_section_title
;
 Synthesis and electrochemistry of new Rh-centered and conjuncto rhodium
 carbonyl clusters. X-ray structure of [NEt(4)](3)[Rh(15)(CO)(27)],
 [NEt(4)](3)[Rh(15)(CO)(25)(MeCN)(2)] x 2MeCN, and
 [NEt(4)](3)[Rh(17)(CO)(37)].
;
_journal_issue 19
_journal_name_full 'Inorganic chemistry'
_journal_page_first 7971
_journal_page_last 7981
_journal_paper_doi 10.1021/ic0623718
_journal_volume 46
_journal_year 2007
_chemical_formula_sum 'C61 H60 N3 O37 Rh17'
_chemical_formula_weight 3176.59
_chemical_name_systematic
; 
 ? 
;
_space_group_IT_number 9
_symmetry_cell_setting monoclinic
_symmetry_space_group_name_Hall 'C -2yc'
_symmetry_space_group_name_H-M 'C 1 c 1'
_atom_sites_solution_hydrogens geom
_atom_sites_solution_primary direct
_atom_sites_solution_secondary difmap
_audit_creation_method SHELXL-97
_cell_angle_alpha 90.00
_cell_angle_beta 109.257(2)
_cell_angle_gamma 90.00
_cell_formula_units_Z 4
_cell_length_a 24.4555(15)
_cell_length_b 13.8637(15)
_cell_length_c 26.961(3)
_cell_measurement_reflns_used 4495
_cell_measurement_temperature 273(2)
_cell_measurement_theta_max 19.917
_cell_measurement_theta_min 2.535
_cell_volume 8629.5(14)
_computing_structure_refinement 'SHELXL-97 (Sheldrick, 1997)'
_computing_structure_solution 'SHELXS-97 (Sheldrick, 1990)'
_diffrn_ambient_temperature 273(2)
_diffrn_measured_fraction_theta_full 0.999
_diffrn_measured_fraction_theta_max 0.999
_diffrn_measurement_device_type 'CCD Area Detector'
_diffrn_measurement_method 'phi and omega scans'
_diffrn_radiation_monochromator graphite
_diffrn_radiation_source 'fine-focus sealed tube'
_diffrn_radiation_type MoK\a
_diffrn_radiation_wavelength 0.71073
_diffrn_reflns_av_R_equivalents 0.0840
_diffrn_reflns_av_sigmaI/netI 0.1418
_diffrn_reflns_limit_h_max 28
_diffrn_reflns_limit_h_min -29
_diffrn_reflns_limit_k_max 16
_diffrn_reflns_limit_k_min -15
_diffrn_reflns_limit_l_max 15
_diffrn_reflns_limit_l_min -32
_diffrn_reflns_number 14688
_diffrn_reflns_theta_full 25.00
_diffrn_reflns_theta_max 25.00
_diffrn_reflns_theta_min 1.60
_exptl_absorpt_coefficient_mu 3.237
_exptl_absorpt_correction_T_max 0.7379
_exptl_absorpt_correction_T_min 0.5934
_exptl_absorpt_correction_type empirical
_exptl_crystal_colour black
_exptl_crystal_density_diffrn 2.445
_exptl_crystal_density_method 'not measured'
_exptl_crystal_description prismatic
_exptl_crystal_F_000 6032
_exptl_crystal_size_max 0.18
_exptl_crystal_size_mid 0.14
_exptl_crystal_size_min 0.10
_refine_diff_density_max 1.791
_refine_diff_density_min -2.228
_refine_diff_density_rms 0.320
_refine_ls_abs_structure_details 'Flack H D (1983), Acta Cryst. A39, 876-881'
_refine_ls_abs_structure_Flack 0.22(14)
_refine_ls_extinction_method none
_refine_ls_goodness_of_fit_ref 1.136
_refine_ls_hydrogen_treatment constr
_refine_ls_matrix_type full
_refine_ls_number_parameters 1063
_refine_ls_number_reflns 8912
_refine_ls_number_restraints 900
_refine_ls_restrained_S_all 1.085
_refine_ls_R_factor_all 0.1428
_refine_ls_R_factor_gt 0.1083
_refine_ls_shift/su_max 0.000
_refine_ls_shift/su_mean 0.000
_refine_ls_structure_factor_coef Fsqd
_refine_ls_weighting_details 'calc w=1/[\s^2^(Fo^2^)+(0.0943P)^2^+344.7293P] where P=(Fo^2^+2Fc^2^)/3'
_refine_ls_weighting_scheme calc
_refine_ls_wR_factor_gt 0.2294
_refine_ls_wR_factor_ref 0.2491
_reflns_number_gt 6383
_reflns_number_total 8912
_reflns_threshold_expression >2sigma(I)
_cod_data_source_file ic0623718-file001.cif
_cod_data_source_block cc
_cod_depositor_comments
;
The following automatic conversions were performed:

'_symmetry_cell_setting' value 'Monoclinic' changed to 'monoclinic'
according to
/usr/data/users/saulius/automatic-downloads/retrospective/ACS/lib/dictionaries/cif_core.dic
dictionary named 'cif_core.dic' version 2.4.2 from 2011-04-26.

Automatic conversion script
Id: cif_fix_values 2281 2013-09-26 08:29:07Z andrius 
;
_cod_original_cell_volume 8629.7(14)
_cod_original_sg_symbol_H-M Cc
_cod_database_code 4339835

loop_
_symmetry_equiv_pos_as_xyz
'x, y, z'
'x, -y, z+1/2'
'x+1/2, y+1/2, z'
'x+1/2, -y+1/2, z+1/2'

loop_
_atom_site_label
_atom_site_type_symbol
_atom_site_fract_x
_atom_site_fract_y
_atom_site_fract_z
_atom_site_U_iso_or_equiv
_atom_site_adp_type
_atom_site_occupancy
_atom_site_symmetry_multiplicity
_atom_site_calc_flag
_atom_site_refinement_flags
Rh1 Rh 0.75940(15) 0.7549(2) 0.48161(15) 0.0416(9) Uani 1 1 d .
Rh2 Rh 0.86133(15) 0.6596(2) 0.49365(14) 0.0436(9) Uani 1 1 d D
Rh3 Rh 0.76651(14) 0.6387(2) 0.40069(15) 0.0421(9) Uani 1 1 d .
Rh4 Rh 0.76048(13) 0.8328(2) 0.38839(12) 0.0314(7) Uani 1 1 d .
Rh5 Rh 0.85590(14) 0.8538(2) 0.48045(13) 0.0357(8) Uani 1 1 d .
Rh6 Rh 0.86536(13) 0.7392(2) 0.39823(12) 0.0281(7) Uani 1 1 d D
Rh7 Rh 0.93527(13) 0.7468(2) 0.33710(12) 0.0293(7) Uani 1 1 d D
Rh8 Rh 0.96595(13) 0.7568(2) 0.24505(13) 0.0306(7) Uani 1 1 d D
Rh9 Rh 0.98303(18) 0.7460(2) 0.14738(15) 0.0492(9) Uani 1 1 d .
Rh10 Rh 0.93211(13) 0.92276(19) 0.28037(12) 0.0282(7) Uani 1 1 d .
Rh11 Rh 0.94536(15) 0.9168(2) 0.17992(13) 0.0378(8) Uani 1 1 d .
Rh12 Rh 1.03586(14) 0.6567(2) 0.33255(13) 0.0354(8) Uani 1 1 d .
Rh13 Rh 1.05052(16) 0.6395(2) 0.23444(15) 0.0427(9) Uani 1 1 d .
Rh14 Rh 1.03933(13) 0.85545(19) 0.32350(12) 0.0264(7) Uani 1 1 d .
Rh15 Rh 1.06142(13) 0.8467(2) 0.22686(13) 0.0325(7) Uani 1 1 d .
Rh16 Rh 1.02424(14) 1.0184(2) 0.26054(13) 0.0307(7) Uani 1 1 d .
Rh17 Rh 1.12982(15) 0.7463(2) 0.31461(14) 0.0384(8) Uani 1 1 d D
C1 C 0.8555(19) 0.718(3) 0.3204(17) 0.049(9) Uani 1 1 d DU
O1 O 0.8169(15) 0.696(2) 0.2810(13) 0.068(8) Uani 1 1 d DU
C2 C 0.9798(14) 0.914(2) 0.3588(12) 0.023(6) Uani 1 1 d DU
O2 O 0.9887(12) 0.9470(19) 0.4007(10) 0.042(6) Uani 1 1 d DU
C3 C 0.8854(15) 0.801(3) 0.2176(15) 0.039(8) Uani 1 1 d DU
O3 O 0.8366(12) 0.780(2) 0.1967(11) 0.047(7) Uani 1 1 d DU
C4 C 0.953(2) 0.632(3) 0.2095(19) 0.059(10) Uani 1 1 d DU
O4 O 0.9185(15) 0.569(2) 0.1915(14) 0.068(8) Uani 1 1 d DU
C5 C 1.0776(16) 0.984(3) 0.3353(15) 0.037(8) Uani 1 1 d DU
O5 O 1.1156(13) 1.019(2) 0.3668(12) 0.051(7) Uani 1 1 d DU
C6 C 1.0966(16) 0.804(3) 0.3843(13) 0.035(7) Uani 1 1 d DU
O6 O 1.1195(12) 0.8035(19) 0.4285(10) 0.042(6) Uani 1 1 d DU
C7 C 1.142(2) 0.644(4) 0.269(2) 0.066(11) Uani 1 1 d DU
O7 O 1.1777(15) 0.599(3) 0.2596(14) 0.072(9) Uani 1 1 d DU
C8 C 1.0486(19) 0.549(2) 0.2929(18) 0.045(8) Uani 1 1 d DU
O8 O 1.0473(13) 0.4623(18) 0.2900(12) 0.049(7) Uani 1 1 d DU
C9 C 0.8630(17) 0.597(2) 0.4159(16) 0.041(8) Uani 1 1 d DU
O9 O 0.8775(11) 0.5182(18) 0.4067(11) 0.041(6) Uani 1 1 d DU
C10 C 0.841(2) 0.547(3) 0.522(2) 0.070(11) Uani 1 1 d DU
O10 O 0.8381(17) 0.491(3) 0.5531(16) 0.084(10) Uani 1 1 d DU
C11 C 0.8482(14) 0.891(2) 0.3967(12) 0.020(6) Uani 1 1 d DU
O11 O 0.8608(10) 0.9631(16) 0.3800(9) 0.028(5) Uani 1 1 d DU
C12 C 1.080(2) 0.951(4) 0.194(2) 0.070(11) Uani 1 1 d DU
O12 O 1.1003(16) 1.009(3) 0.1750(15) 0.077(9) Uani 1 1 d DU
C13 C 0.9484(17) 0.739(3) 0.4117(15) 0.048(9) Uani 1 1 d DU
O13 O 0.9919(12) 0.7351(19) 0.4471(11) 0.045(6) Uani 1 1 d DU
C14 C 0.8707(17) 0.961(3) 0.1434(16) 0.044(8) Uani 1 1 d DU
O14 O 0.8252(14) 0.990(2) 0.1187(13) 0.062(8) Uani 1 1 d DU
C15 C 0.9712(18) 1.053(3) 0.1808(16) 0.045(9) Uani 1 1 d DU
O15 O 0.9720(14) 1.114(2) 0.1519(12) 0.054(7) Uani 1 1 d DU
C16 C 1.146(2) 0.842(4) 0.270(2) 0.078(12) Uani 1 1 d DU
O16 O 1.1866(17) 0.884(3) 0.2656(16) 0.081(10) Uani 1 1 d DU
C17 C 1.061(2) 1.142(3) 0.2661(19) 0.055(9) Uani 1 1 d DU
O17 O 1.0778(14) 1.219(2) 0.2676(14) 0.061(8) Uani 1 1 d DU
C18 C 0.9563(18) 1.061(3) 0.2856(18) 0.047(9) Uani 1 1 d DU
O18 O 0.9425(13) 1.1320(19) 0.2988(12) 0.050(7) Uani 1 1 d DU
C19 C 0.856(2) 0.970(4) 0.272(2) 0.070(11) Uani 1 1 d DU
O19 O 0.8064(16) 0.988(3) 0.2606(15) 0.075(9) Uani 1 1 d DU
C20 C 1.072(2) 0.596(4) 0.399(2) 0.075(12) Uani 1 1 d DU
O20 O 1.1003(17) 0.568(3) 0.4377(16) 0.082(10) Uani 1 1 d DU
C21 C 1.071(2) 0.756(3) 0.168(2) 0.060(10) Uani 1 1 d DU
O21 O 1.1017(15) 0.744(2) 0.1451(14) 0.062(8) Uani 1 1 d DU
C22 C 0.733(2) 0.613(3) 0.3309(17) 0.051(9) Uani 1 1 d DU
O22 O 0.7123(15) 0.591(3) 0.2875(14) 0.072(9) Uani 1 1 d DU
C23 C 0.729(2) 0.830(4) 0.3132(18) 0.064(10) Uani 1 1 d DU
O23 O 0.7105(17) 0.839(3) 0.2686(15) 0.080(9) Uani 1 1 d DU
C24 C 0.725(2) 0.948(3) 0.392(2) 0.068(11) Uani 1 1 d DU
O24 O 0.7013(16) 1.019(3) 0.3976(15) 0.078(9) Uani 1 1 d DU
C25 C 0.721(2) 0.853(4) 0.502(2) 0.074(12) Uani 1 1 d DU
O25 O 0.7060(18) 0.926(3) 0.5148(16) 0.085(10) Uani 1 1 d DU
C26 C 0.842(2) 0.775(3) 0.5462(16) 0.054(9) Uani 1 1 d DU
O26 O 0.8592(15) 0.781(3) 0.5913(14) 0.067(8) Uani 1 1 d DU
C27 C 0.937(2) 0.645(4) 0.524(2) 0.073(11) Uani 1 1 d DU
O27 O 0.9868(17) 0.639(3) 0.5473(15) 0.078(10) Uani 1 1 d DU
C28 C 0.9386(18) 0.873(3) 0.5099(19) 0.056(10) Uani 1 1 d DU
O28 O 0.9864(14) 0.891(2) 0.5310(13) 0.061(8) Uani 1 1 d DU
C29 C 0.8350(18) 0.982(3) 0.4946(17) 0.041(8) Uani 1 1 d DU
O29 O 0.8214(13) 1.056(2) 0.5015(13) 0.055(7) Uani 1 1 d DU
C30 C 0.748(3) 0.515(5) 0.416(3) 0.108(15) Uani 1 1 d DU
O30 O 0.736(2) 0.450(3) 0.4357(19) 0.106(13) Uani 1 1 d DU
C31 C 0.6971(17) 0.736(3) 0.3971(18) 0.046(9) Uani 1 1 d DU
O31 O 0.6464(13) 0.735(2) 0.3855(13) 0.053(7) Uani 1 1 d DU
C32 C 0.724(3) 0.667(4) 0.511(3) 0.093(13) Uani 1 1 d DU
O32 O 0.7039(19) 0.601(3) 0.5263(17) 0.093(11) Uani 1 1 d DU
C33 C 0.9577(19) 0.608(3) 0.3344(19) 0.052(9) Uani 1 1 d DU
O33 O 0.9330(16) 0.536(2) 0.3239(15) 0.073(9) Uani 1 1 d DU
C34 C 1.051(3) 0.543(5) 0.190(3) 0.106(15) Uani 1 1 d DU
O34 O 1.061(2) 0.485(3) 0.162(2) 0.115(14) Uani 1 1 d DU
C35 C 0.955(3) 0.876(4) 0.109(2) 0.077(12) Uani 1 1 d DU
O35 O 0.9455(17) 0.901(3) 0.0660(15) 0.080(10) Uani 1 1 d DU
C36 C 0.963(3) 0.659(5) 0.093(3) 0.111(16) Uani 1 1 d DU
O36 O 0.943(2) 0.612(4) 0.057(2) 0.120(15) Uani 1 1 d DU
C37 C 1.196(2) 0.732(5) 0.364(3) 0.102(14) Uani 1 1 d DU
O37 O 1.2419(19) 0.738(3) 0.3936(18) 0.092(12) Uani 1 1 d DU
N1 N 0.161(2) 0.277(3) 0.090(2) 0.083(5) Uani 1 1 d U
C100 C 0.159(2) 0.231(4) 0.142(3) 0.083(5) Uani 1 1 d U
H10A H 0.1663 0.1628 0.1416 0.100 Uiso 1 1 calc R
H10B H 0.1901 0.2587 0.1712 0.100 Uiso 1 1 calc R
C101 C 0.109(2) 0.242(3) 0.154(3) 0.083(5) Uani 1 1 d U
H10C H 0.0930 0.3049 0.1421 0.125 Uiso 1 1 calc R
H10D H 0.1171 0.2367 0.1908 0.125 Uiso 1 1 calc R
H10E H 0.0819 0.1935 0.1358 0.125 Uiso 1 1 calc R
C102 C 0.146(2) 0.385(3) 0.085(3) 0.083(5) Uani 1 1 d U
H10F H 0.1520 0.4117 0.0543 0.100 Uiso 1 1 calc R
H10G H 0.1056 0.3940 0.0822 0.100 Uiso 1 1 calc R
C103 C 0.185(2) 0.435(4) 0.134(2) 0.083(5) Uani 1 1 d U
H10H H 0.1784 0.4090 0.1647 0.125 Uiso 1 1 calc R
H10I H 0.1763 0.5032 0.1320 0.125 Uiso 1 1 calc R
H10J H 0.2247 0.4261 0.1370 0.125 Uiso 1 1 calc R
C104 C 0.123(2) 0.216(3) 0.050(3) 0.083(5) Uani 1 1 d U
H10K H 0.0847 0.2263 0.0530 0.100 Uiso 1 1 calc R
H10L H 0.1210 0.2470 0.0169 0.100 Uiso 1 1 calc R
C105 C 0.125(2) 0.120(3) 0.041(3) 0.083(5) Uani 1 1 d U
H10M H 0.1633 0.1034 0.0416 0.125 Uiso 1 1 calc R
H10N H 0.0979 0.1051 0.0065 0.125 Uiso 1 1 calc R
H10O H 0.1151 0.0848 0.0669 0.125 Uiso 1 1 calc R
C106 C 0.224(2) 0.263(3) 0.087(3) 0.083(5) Uani 1 1 d U
H10P H 0.2506 0.2931 0.1186 0.100 Uiso 1 1 calc R
H10Q H 0.2323 0.1946 0.0905 0.100 Uiso 1 1 calc R
C107 C 0.241(2) 0.296(4) 0.045(2) 0.083(5) Uani 1 1 d U
H10R H 0.2451 0.2421 0.0240 0.125 Uiso 1 1 calc R
H10S H 0.2767 0.3305 0.0577 0.125 Uiso 1 1 calc R
H10T H 0.2113 0.3386 0.0231 0.125 Uiso 1 1 calc R
N2 N 0.3135(19) 0.835(3) 0.2082(19) 0.170(7) Uani 1 1 d DU
C200 C 0.261(2) 0.779(4) 0.201(3) 0.170(7) Uani 1 1 d DU
H20A H 0.2294 0.8233 0.1947 0.204 Uiso 1 1 calc R
H20B H 0.2658 0.7460 0.2337 0.204 Uiso 1 1 calc R
C201 C 0.244(4) 0.704(5) 0.158(3) 0.170(7) Uani 1 1 d DU
H20C H 0.2098 0.7248 0.1303 0.255 Uiso 1 1 calc R
H20D H 0.2362 0.6436 0.1718 0.255 Uiso 1 1 calc R
H20E H 0.2748 0.6948 0.1435 0.255 Uiso 1 1 calc R
C202 C 0.362(2) 0.773(4) 0.213(3) 0.170(7) Uani 1 1 d DU
H20F H 0.3530 0.7310 0.1825 0.204 Uiso 1 1 calc R
H20G H 0.3687 0.7319 0.2438 0.204 Uiso 1 1 calc R
C203 C 0.418(3) 0.829(5) 0.218(4) 0.170(7) Uani 1 1 d DU
H20H H 0.4090 0.8941 0.2066 0.255 Uiso 1 1 calc R
H20I H 0.4382 0.7986 0.1969 0.255 Uiso 1 1 calc R
H20J H 0.4431 0.8289 0.2542 0.255 Uiso 1 1 calc R
C204 C 0.325(3) 0.894(4) 0.255(2) 0.170(7) Uani 1 1 d DU
H20K H 0.2930 0.9380 0.2506 0.204 Uiso 1 1 calc R
H20L H 0.3595 0.9321 0.2597 0.204 Uiso 1 1 calc R
C205 C 0.334(4) 0.834(5) 0.309(3) 0.170(7) Uani 1 1 d DU
H20M H 0.3750 0.8286 0.3277 0.255 Uiso 1 1 calc R
H20N H 0.3183 0.7701 0.2999 0.255 Uiso 1 1 calc R
H20O H 0.3152 0.8659 0.3297 0.255 Uiso 1 1 calc R
C206 C 0.304(3) 0.899(4) 0.163(2) 0.170(7) Uani 1 1 d DU
H20P H 0.2845 0.8635 0.1310 0.204 Uiso 1 1 calc R
H20Q H 0.3415 0.9198 0.1613 0.204 Uiso 1 1 calc R
C207 C 0.268(4) 0.987(5) 0.168(4) 0.170(7) Uani 1 1 d DU
H20R H 0.2285 0.9678 0.1597 0.256 Uiso 1 1 calc R
H20S H 0.2709 1.0352 0.1430 0.256 Uiso 1 1 calc R
H20T H 0.2827 1.0120 0.2026 0.256 Uiso 1 1 calc R
N3 N 0.006(2) 0.257(3) 0.4560(19) 0.202(7) Uani 1 1 d DU
C300 C 0.043(3) 0.259(5) 0.424(2) 0.201(7) Uani 1 1 d DU
H30A H 0.0474 0.1923 0.4145 0.242 Uiso 1 1 calc R
H30B H 0.0803 0.2814 0.4454 0.242 Uiso 1 1 calc R
C301 C 0.026(4) 0.317(6) 0.372(3) 0.201(7) Uani 1 1 d DU
H30C H 0.0062 0.2762 0.3431 0.302 Uiso 1 1 calc R
H30D H 0.0600 0.3433 0.3673 0.302 Uiso 1 1 calc R
H30E H 0.0005 0.3693 0.3740 0.302 Uiso 1 1 calc R
C302 C -0.043(2) 0.193(5) 0.433(3) 0.202(7) Uani 1 1 d DU
H30F H -0.0260 0.1289 0.4418 0.242 Uiso 1 1 calc R
H30G H -0.0500 0.1991 0.3953 0.242 Uiso 1 1 calc R
C303 C -0.102(3) 0.183(7) 0.437(4) 0.201(7) Uani 1 1 d DU
H30H H -0.0983 0.1656 0.4722 0.302 Uiso 1 1 calc R
H30I H -0.1228 0.1346 0.4131 0.302 Uiso 1 1 calc R
H30J H -0.1215 0.2439 0.4283 0.302 Uiso 1 1 calc R
C304 C 0.039(3) 0.222(4) 0.508(2) 0.202(7) Uani 1 1 d DU
H30K H 0.0171 0.2315 0.5319 0.242 Uiso 1 1 calc R
H30L H 0.0754 0.2556 0.5216 0.242 Uiso 1 1 calc R
C305 C 0.049(5) 0.112(5) 0.501(4) 0.201(7) Uani 1 1 d DU
H30M H 0.0153 0.0767 0.5015 0.302 Uiso 1 1 calc R
H30N H 0.0819 0.0910 0.5301 0.302 Uiso 1 1 calc R
H30O H 0.0559 0.1019 0.4689 0.302 Uiso 1 1 calc R
C306 C -0.016(3) 0.353(3) 0.460(3) 0.202(7) Uani 1 1 d DU
H30P H -0.0432 0.3509 0.4789 0.242 Uiso 1 1 calc R
H30Q H -0.0345 0.3796 0.4253 0.242 Uiso 1 1 calc R
C307 C 0.039(4) 0.413(6) 0.491(3) 0.202(7) Uani 1 1 d DU
H30R H 0.0650 0.3741 0.5177 0.303 Uiso 1 1 calc R
H30S H 0.0275 0.4683 0.5063 0.303 Uiso 1 1 calc R
H30T H 0.0584 0.4344 0.4669 0.303 Uiso 1 1 calc R

loop_
_atom_site_aniso_label
_atom_site_aniso_U_11
_atom_site_aniso_U_22
_atom_site_aniso_U_33
_atom_site_aniso_U_23
_atom_site_aniso_U_13
_atom_site_aniso_U_12
Rh1 0.0342(19) 0.053(2) 0.048(2) 0.0076(17) 0.0277(17) 0.0024(16)
Rh2 0.0358(19) 0.052(2) 0.044(2) 0.0220(17) 0.0151(17) 0.0059(16)
Rh3 0.0330(19) 0.0397(17) 0.058(2) -0.0061(17) 0.0207(18) -0.0122(15)
Rh4 0.0244(16) 0.0350(16) 0.0320(17) -0.0020(14) 0.0054(13) -0.0040(14)
Rh5 0.0323(18) 0.0440(18) 0.0324(18) -0.0043(15) 0.0129(15) 0.0000(14)
Rh6 0.0268(16) 0.0309(15) 0.0271(16) -0.0013(13) 0.0096(13) -0.0045(13)
Rh7 0.0324(17) 0.0291(14) 0.0326(17) -0.0026(13) 0.0191(14) -0.0069(13)
Rh8 0.0314(17) 0.0292(15) 0.0354(17) -0.0063(14) 0.0166(14) -0.0066(13)
Rh9 0.070(3) 0.0463(19) 0.039(2) -0.0055(16) 0.0282(19) -0.0060(18)
Rh10 0.0263(16) 0.0281(14) 0.0301(16) 0.0025(13) 0.0093(13) 0.0049(13)
Rh11 0.0359(18) 0.0446(18) 0.0313(17) 0.0028(15) 0.0091(14) -0.0033(15)
Rh12 0.0374(18) 0.0332(15) 0.043(2) 0.0073(15) 0.0230(16) 0.0076(14)
Rh13 0.050(2) 0.0326(16) 0.058(2) -0.0042(16) 0.0350(19) 0.0035(15)
Rh14 0.0277(16) 0.0257(14) 0.0246(15) 0.0009(12) 0.0067(13) -0.0004(12)
Rh15 0.0354(18) 0.0274(15) 0.0427(19) 0.0021(14) 0.0237(15) 0.0017(13)
Rh16 0.0301(16) 0.0291(15) 0.0322(16) 0.0031(13) 0.0093(13) -0.0032(13)
Rh17 0.0329(18) 0.0404(17) 0.042(2) 0.0070(15) 0.0131(16) 0.0034(14)
C1 0.053(12) 0.049(11) 0.051(12) 0.002(8) 0.022(8) -0.005(8)
O1 0.066(11) 0.070(11) 0.066(11) 0.000(8) 0.019(8) -0.007(8)
C2 0.023(9) 0.025(9) 0.020(9) 0.006(8) 0.006(8) -0.012(8)
O2 0.046(9) 0.045(9) 0.031(9) -0.001(7) 0.009(7) -0.006(7)
C3 0.037(11) 0.044(11) 0.037(11) 0.008(8) 0.011(8) -0.004(8)
O3 0.039(9) 0.053(9) 0.047(10) 0.002(8) 0.009(8) -0.007(8)
C4 0.061(12) 0.063(12) 0.056(12) 0.002(9) 0.025(9) -0.005(9)
O4 0.073(11) 0.066(11) 0.066(11) -0.003(8) 0.022(8) -0.003(8)
C5 0.037(11) 0.032(10) 0.034(10) -0.002(8) 0.001(8) 0.000(8)
O5 0.050(10) 0.047(9) 0.051(10) -0.002(8) 0.008(8) -0.007(8)
C6 0.032(10) 0.037(10) 0.033(10) -0.001(8) 0.008(8) 0.005(8)
O6 0.042(9) 0.048(9) 0.034(9) 0.008(8) 0.009(7) -0.005(8)
C7 0.066(13) 0.070(13) 0.066(13) 0.002(9) 0.029(9) 0.006(9)
O7 0.071(11) 0.079(12) 0.071(11) -0.006(8) 0.031(8) 0.006(8)
C8 0.049(11) 0.033(10) 0.051(11) -0.006(8) 0.015(8) -0.008(8)
O8 0.052(10) 0.039(9) 0.056(10) -0.009(8) 0.018(8) -0.012(8)
C9 0.040(11) 0.043(11) 0.041(11) 0.003(8) 0.015(8) 0.006(8)
O9 0.041(9) 0.039(9) 0.046(9) -0.006(7) 0.016(7) 0.020(7)
C10 0.071(13) 0.069(13) 0.073(14) 0.009(9) 0.027(9) 0.000(9)
O10 0.081(12) 0.081(12) 0.088(12) 0.008(9) 0.025(9) 0.009(8)
C11 0.024(9) 0.021(9) 0.016(9) -0.002(8) 0.009(7) -0.005(8)
O11 0.030(8) 0.033(8) 0.026(8) 0.007(7) 0.014(7) -0.009(7)
C12 0.069(13) 0.074(13) 0.069(13) 0.011(9) 0.026(9) -0.001(9)
O12 0.077(12) 0.074(12) 0.082(12) 0.008(8) 0.029(8) 0.000(8)
C13 0.049(11) 0.046(11) 0.048(11) 0.002(8) 0.014(8) 0.002(8)
O13 0.045(10) 0.051(9) 0.041(9) 0.005(8) 0.017(8) 0.009(8)
C14 0.043(11) 0.049(11) 0.045(11) 0.002(8) 0.022(8) 0.003(8)
O14 0.058(11) 0.062(10) 0.063(11) 0.008(8) 0.017(8) 0.000(8)
C15 0.045(11) 0.045(11) 0.044(11) 0.001(8) 0.013(8) 0.000(8)
O15 0.052(10) 0.053(10) 0.053(10) 0.004(8) 0.013(8) -0.006(8)
C16 0.078(14) 0.078(14) 0.078(14) 0.004(9) 0.027(9) -0.003(9)
O16 0.076(12) 0.085(12) 0.083(12) 0.003(9) 0.027(9) 0.005(8)
C17 0.055(12) 0.056(12) 0.057(12) -0.002(9) 0.023(8) 0.003(9)
O17 0.058(11) 0.060(10) 0.065(11) 0.003(8) 0.022(8) -0.005(8)
C18 0.045(11) 0.047(11) 0.051(11) -0.007(8) 0.019(8) 0.004(8)
O18 0.052(10) 0.048(9) 0.055(10) -0.009(8) 0.026(8) 0.012(8)
C19 0.069(13) 0.071(13) 0.070(13) 0.002(9) 0.023(9) -0.001(9)
O19 0.068(12) 0.078(12) 0.074(12) -0.002(8) 0.018(8) 0.008(8)
C20 0.075(14) 0.074(14) 0.076(14) -0.004(9) 0.025(9) 0.000(9)
O20 0.082(12) 0.079(12) 0.080(13) -0.002(9) 0.022(9) 0.004(8)
C21 0.061(12) 0.064(12) 0.059(12) -0.004(9) 0.024(8) 0.003(9)
O21 0.063(11) 0.065(11) 0.059(11) 0.001(8) 0.022(8) 0.001(8)
C22 0.054(12) 0.049(12) 0.052(12) -0.003(9) 0.020(8) -0.002(8)
O22 0.075(11) 0.074(11) 0.068(11) 0.000(8) 0.026(8) -0.008(8)
C23 0.065(13) 0.070(13) 0.061(13) 0.001(9) 0.025(9) -0.003(9)
O23 0.080(12) 0.086(12) 0.074(12) 0.004(9) 0.025(8) -0.004(8)
C24 0.071(13) 0.066(13) 0.065(13) 0.003(9) 0.021(9) 0.004(9)
O24 0.079(12) 0.077(12) 0.077(12) -0.006(8) 0.023(8) 0.004(8)
C25 0.072(14) 0.077(14) 0.077(14) -0.003(9) 0.030(9) 0.004(9)
O25 0.083(12) 0.087(12) 0.086(12) 0.000(9) 0.028(9) 0.004(9)
C26 0.058(12) 0.057(12) 0.049(12) 0.003(9) 0.022(9) -0.005(8)
O26 0.066(11) 0.072(11) 0.060(11) -0.003(8) 0.017(8) -0.011(8)
C27 0.076(14) 0.077(13) 0.071(13) 0.005(9) 0.029(9) -0.004(9)
O27 0.077(12) 0.078(12) 0.076(12) 0.007(8) 0.023(9) -0.001(8)
C28 0.053(12) 0.058(12) 0.053(12) -0.003(9) 0.014(8) 0.004(9)
O28 0.054(11) 0.065(11) 0.062(11) -0.006(8) 0.016(8) 0.002(8)
C29 0.038(11) 0.044(11) 0.043(11) -0.012(8) 0.015(8) 0.006(8)
O29 0.050(10) 0.053(10) 0.062(10) -0.005(8) 0.018(8) 0.009(8)
C30 0.106(17) 0.107(17) 0.109(17) 0.002(9) 0.035(9) 0.003(9)
O30 0.103(15) 0.108(15) 0.109(15) 0.005(9) 0.037(9) -0.004(9)
C31 0.044(11) 0.051(11) 0.051(11) -0.005(8) 0.025(8) 0.001(8)
O31 0.047(10) 0.056(10) 0.055(10) -0.007(8) 0.015(8) 0.004(8)
C32 0.091(15) 0.097(15) 0.094(15) -0.001(9) 0.032(9) 0.003(9)
O32 0.089(13) 0.097(14) 0.095(14) 0.005(9) 0.033(9) 0.000(9)
C33 0.051(12) 0.054(12) 0.055(12) -0.006(9) 0.024(9) -0.001(8)
O33 0.075(11) 0.071(11) 0.075(11) -0.008(8) 0.027(8) -0.003(8)
C34 0.108(17) 0.107(17) 0.105(17) 0.001(9) 0.038(10) 0.001(9)
O34 0.118(16) 0.112(16) 0.114(16) -0.003(9) 0.038(9) 0.001(9)
C35 0.076(14) 0.079(14) 0.075(14) 0.005(9) 0.024(9) 0.000(9)
O35 0.080(12) 0.083(12) 0.076(12) -0.001(9) 0.024(9) 0.003(8)
C36 0.114(18) 0.112(18) 0.109(18) -0.001(9) 0.038(10) -0.002(9)
O36 0.121(16) 0.122(16) 0.119(17) 0.000(9) 0.039(10) -0.001(9)
C37 0.101(16) 0.101(16) 0.102(16) -0.004(9) 0.032(9) 0.002(9)
O37 0.092(14) 0.093(14) 0.091(14) 0.001(9) 0.029(9) 0.002(9)
N1 0.077(9) 0.054(8) 0.130(11) -0.012(8) 0.050(9) -0.044(7)
C100 0.077(9) 0.054(8) 0.130(11) -0.012(8) 0.050(9) -0.044(7)
C101 0.077(9) 0.054(8) 0.130(11) -0.012(8) 0.051(9) -0.045(8)
C102 0.077(9) 0.054(8) 0.130(11) -0.012(8) 0.050(9) -0.044(7)
C103 0.077(9) 0.054(8) 0.130(11) -0.012(8) 0.050(9) -0.044(8)
C104 0.077(9) 0.054(8) 0.130(11) -0.012(8) 0.050(9) -0.044(7)
C105 0.077(9) 0.054(8) 0.130(11) -0.012(8) 0.050(9) -0.044(8)
C106 0.077(9) 0.054(8) 0.130(11) -0.012(8) 0.050(9) -0.044(7)
C107 0.077(9) 0.054(8) 0.130(11) -0.012(8) 0.050(9) -0.044(8)
N2 0.226(13) 0.097(11) 0.221(13) -0.055(11) 0.119(12) 0.019(11)
C200 0.226(13) 0.097(11) 0.221(13) -0.055(11) 0.119(12) 0.019(11)
C201 0.226(13) 0.097(11) 0.221(13) -0.055(11) 0.119(12) 0.019(11)
C202 0.226(13) 0.097(11) 0.221(13) -0.055(11) 0.119(12) 0.019(11)
C203 0.226(13) 0.097(11) 0.221(13) -0.055(11) 0.119(12) 0.019(11)
C204 0.226(13) 0.097(11) 0.221(13) -0.055(11) 0.119(12) 0.019(11)
C205 0.226(13) 0.097(11) 0.221(13) -0.055(11) 0.119(12) 0.019(11)
C206 0.226(13) 0.097(11) 0.221(13) -0.055(11) 0.119(12) 0.019(11)
C207 0.226(13) 0.097(11) 0.221(13) -0.055(11) 0.119(12) 0.019(11)
N3 0.231(12) 0.171(12) 0.286(12) 0.140(11) 0.198(11) 0.064(11)
C300 0.231(12) 0.171(12) 0.286(12) 0.140(11) 0.198(11) 0.064(11)
C301 0.231(13) 0.171(12) 0.286(13) 0.140(11) 0.198(11) 0.064(12)
C302 0.231(12) 0.171(12) 0.286(12) 0.140(11) 0.198(11) 0.064(11)
C303 0.231(13) 0.171(12) 0.286(13) 0.140(11) 0.198(11) 0.064(12)
C304 0.231(12) 0.171(12) 0.286(12) 0.140(11) 0.198(11) 0.064(11)
C305 0.231(13) 0.171(12) 0.286(13) 0.140(11) 0.198(11) 0.064(12)
C306 0.231(12) 0.171(12) 0.286(12) 0.140(11) 0.198(11) 0.064(11)
C307 0.231(13) 0.171(12) 0.286(13) 0.140(11) 0.198(11) 0.064(12)

loop_
_atom_type_symbol
_atom_type_description
_atom_type_scat_dispersion_real
_atom_type_scat_dispersion_imag
_atom_type_scat_source
C C 0.0033 0.0016 'International Tables Vol C Tables 4.2.6.8 and 6.1.1.4'
H H 0.0000 0.0000 'International Tables Vol C Tables 4.2.6.8 and 6.1.1.4'
N N 0.0061 0.0033 'International Tables Vol C Tables 4.2.6.8 and 6.1.1.4'
O O 0.0106 0.0060 'International Tables Vol C Tables 4.2.6.8 and 6.1.1.4'
Rh Rh -1.1178 0.9187 'International Tables Vol C Tables 4.2.6.8 and 6.1.1.4'

loop_
_geom_angle_atom_site_label_1
_geom_angle_atom_site_label_2
_geom_angle_atom_site_label_3
_geom_angle
C32 Rh1 C25 90(3)
C32 Rh1 C26 101(2)
C25 Rh1 C26 96(2)
C32 Rh1 C31 96(2)
C25 Rh1 C31 98(2)
C26 Rh1 C31 158.4(16)
C32 Rh1 Rh5 151(2)
C25 Rh1 Rh5 99.3(18)
C26 Rh1 Rh5 51.4(11)
C31 Rh1 Rh5 109.8(10)
C32 Rh1 Rh4 144(2)
C25 Rh1 Rh4 98.3(19)
C26 Rh1 Rh4 112.9(12)
C31 Rh1 Rh4 48.8(10)
Rh5 Rh1 Rh4 61.56(11)
C32 Rh1 Rh2 100(2)
C25 Rh1 Rh2 148.9(19)
C26 Rh1 Rh2 53.5(12)
C31 Rh1 Rh2 109.8(10)
Rh5 Rh1 Rh2 59.33(12)
Rh4 Rh1 Rh2 90.87(13)
C32 Rh1 Rh3 97(2)
C25 Rh1 Rh3 147.1(19)
C26 Rh1 Rh3 114.4(12)
C31 Rh1 Rh3 49.0(10)
Rh5 Rh1 Rh3 90.23(13)
Rh4 Rh1 Rh3 58.95(12)
Rh2 Rh1 Rh3 61.40(13)
C27 Rh2 C10 95(2)
C27 Rh2 C26 101(2)
C10 Rh2 C26 101(2)
C27 Rh2 C9 93(2)
C10 Rh2 C9 98(2)
C26 Rh2 C9 155.0(14)
C27 Rh2 Rh5 99.8(18)
C10 Rh2 Rh5 150.6(17)
C26 Rh2 Rh5 51.4(11)
C9 Rh2 Rh5 105.9(9)
C27 Rh2 Rh1 151.4(19)
C10 Rh2 Rh1 95.6(17)
C26 Rh2 Rh1 51.2(12)
C9 Rh2 Rh1 111.5(10)
Rh5 Rh2 Rh1 60.22(12)
C27 Rh2 Rh3 146.2(19)
C10 Rh2 Rh3 91.7(17)
C26 Rh2 Rh3 110.4(12)
C9 Rh2 Rh3 53.2(10)
Rh5 Rh2 Rh3 89.71(13)
Rh1 Rh2 Rh3 59.63(12)
C27 Rh2 Rh6 97.1(18)
C10 Rh2 Rh6 142.2(17)
C26 Rh2 Rh6 111.5(11)
C9 Rh2 Rh6 45.4(9)
Rh5 Rh2 Rh6 60.58(11)
Rh1 Rh2 Rh6 90.41(13)
Rh3 Rh2 Rh6 59.72(11)
C22 Rh3 C30 89(3)
C22 Rh3 C31 89.7(19)
C30 Rh3 C31 110(3)
C22 Rh3 C9 102.6(18)
C30 Rh3 C9 92(2)
C31 Rh3 C9 154.9(14)
C22 Rh3 Rh4 94.5(14)
C30 Rh3 Rh4 160(2)
C31 Rh3 Rh4 50.3(11)
C9 Rh3 Rh4 106.3(9)
C22 Rh3 Rh1 143.6(14)
C30 Rh3 Rh1 106(2)
C31 Rh3 Rh1 54.2(12)
C9 Rh3 Rh1 109.3(10)
Rh4 Rh3 Rh1 60.15(12)
C22 Rh3 Rh6 99.8(15)
C30 Rh3 Rh6 138(2)
C31 Rh3 Rh6 111.3(11)
C9 Rh3 Rh6 45.6(9)
Rh4 Rh3 Rh6 61.13(11)
Rh1 Rh3 Rh6 90.46(13)
C22 Rh3 Rh2 154.0(15)
C30 Rh3 Rh2 95(2)
C31 Rh3 Rh2 112.6(12)
C9 Rh3 Rh2 51.7(10)
Rh4 Rh3 Rh2 90.14(13)
Rh1 Rh3 Rh2 58.96(13)
Rh6 Rh3 Rh2 60.47(11)
C24 Rh4 C23 92(2)
C24 Rh4 C31 100(2)
C23 Rh4 C31 93(2)
C24 Rh4 C11 97.4(19)
C23 Rh4 C11 99.0(18)
C31 Rh4 C11 158.4(13)
C24 Rh4 Rh3 150.4(17)
C23 Rh4 Rh3 95.5(16)
C31 Rh4 Rh3 50.8(11)
C11 Rh4 Rh3 109.6(8)
C24 Rh4 Rh1 98.9(17)
C23 Rh4 Rh1 146.8(16)
C31 Rh4 Rh1 54.6(12)
C11 Rh4 Rh1 110.4(8)
Rh3 Rh4 Rh1 60.89(13)
C24 Rh4 Rh5 97.7(17)
C23 Rh4 Rh5 150.1(16)
C31 Rh4 Rh5 113.1(12)
C11 Rh4 Rh5 51.8(8)
Rh3 Rh4 Rh5 89.93(13)
Rh1 Rh4 Rh5 59.12(12)
C24 Rh4 Rh6 145.8(17)
C23 Rh4 Rh6 97.5(16)
C31 Rh4 Rh6 111.9(11)
C11 Rh4 Rh6 48.7(8)
Rh3 Rh4 Rh6 61.19(11)
Rh1 Rh4 Rh6 90.91(13)
Rh5 Rh4 Rh6 59.79(11)
C29 Rh5 C28 96.0(19)
C29 Rh5 C26 100.3(18)
C28 Rh5 C26 98.7(19)
C29 Rh5 C11 92.7(15)
C28 Rh5 C11 96.4(17)
C26 Rh5 C11 158.9(14)
C29 Rh5 Rh2 153.6(13)
C28 Rh5 Rh2 94.7(14)
C26 Rh5 Rh2 54.1(12)
C11 Rh5 Rh2 110.0(7)
C29 Rh5 Rh1 100.0(13)
C28 Rh5 Rh1 148.5(14)
C26 Rh5 Rh1 51.9(12)
C11 Rh5 Rh1 109.7(8)
Rh2 Rh5 Rh1 60.46(12)
C29 Rh5 Rh6 141.2(13)
C28 Rh5 Rh6 93.1(14)
C26 Rh5 Rh6 115.4(12)
C11 Rh5 Rh6 48.8(7)
Rh2 Rh5 Rh6 61.79(12)
Rh1 Rh5 Rh6 91.24(13)
C29 Rh5 Rh4 94.2(13)
C28 Rh5 Rh4 146.1(15)
C26 Rh5 Rh4 111.1(12)
C11 Rh5 Rh4 50.9(8)
Rh2 Rh5 Rh4 90.22(13)
Rh1 Rh5 Rh4 59.32(12)
Rh6 Rh5 Rh4 60.15(11)
C13 Rh6 C9 93.4(16)
C13 Rh6 C1 87.3(17)
C9 Rh6 C1 95.4(17)
C13 Rh6 C11 101.2(15)
C9 Rh6 C11 159.3(14)
C1 Rh6 C11 99.7(15)
C13 Rh6 Rh7 44.9(12)
C9 Rh6 Rh7 104.5(11)
C1 Rh6 Rh7 43.7(12)
C11 Rh6 Rh7 96.2(8)
C13 Rh6 Rh5 102.1(12)
C9 Rh6 Rh5 110.4(11)
C1 Rh6 Rh5 151.6(13)
C11 Rh6 Rh5 52.4(8)
Rh7 Rh6 Rh5 133.27(14)
C13 Rh6 Rh4 152.4(12)
C9 Rh6 Rh4 112.0(11)
C1 Rh6 Rh4 100.1(13)
C11 Rh6 Rh4 51.5(8)
Rh7 Rh6 Rh4 131.06(14)
Rh5 Rh6 Rh4 60.05(11)
C13 Rh6 Rh3 148.0(12)
C9 Rh6 Rh3 54.7(11)
C1 Rh6 Rh3 98.0(12)
C11 Rh6 Rh3 108.8(8)
Rh7 Rh6 Rh3 138.21(14)
Rh5 Rh6 Rh3 88.07(13)
Rh4 Rh6 Rh3 57.69(11)
C13 Rh6 Rh2 100.1(12)
C9 Rh6 Rh2 52.9(11)
C1 Rh6 Rh2 147.6(12)
C11 Rh6 Rh2 109.5(8)
Rh7 Rh6 Rh2 141.02(15)
Rh5 Rh6 Rh2 57.63(12)
Rh4 Rh6 Rh2 87.80(13)
Rh3 Rh6 Rh2 59.81(12)
C1 Rh7 C13 92.2(18)
C1 Rh7 C33 93.3(18)
C13 Rh7 C33 91.5(18)
C1 Rh7 C2 125.3(16)
C13 Rh7 C2 84.5(14)
C33 Rh7 C2 141.2(15)
C1 Rh7 Rh6 48.5(13)
C13 Rh7 Rh6 45.1(12)
C33 Rh7 Rh6 102.5(13)
C2 Rh7 Rh6 101.6(7)
C1 Rh7 Rh12 138.2(13)
C13 Rh7 Rh12 99.9(12)
C33 Rh7 Rh12 46.8(12)
C2 Rh7 Rh12 95.8(8)
Rh6 Rh7 Rh12 137.83(14)
C1 Rh7 Rh8 110.7(13)
C13 Rh7 Rh8 156.4(12)
C33 Rh7 Rh8 82.0(13)
C2 Rh7 Rh8 86.5(7)
Rh6 Rh7 Rh8 158.45(15)
Rh12 Rh7 Rh8 59.40(11)
C1 Rh7 Rh10 102.2(14)
C13 Rh7 Rh10 124.9(12)
C33 Rh7 Rh10 139.1(13)
C2 Rh7 Rh10 44.1(7)
Rh6 Rh7 Rh10 116.20(13)
Rh12 Rh7 Rh10 103.05(12)
Rh8 Rh7 Rh10 57.13(10)
C1 Rh7 Rh14 154.4(13)
C13 Rh7 Rh14 107.0(12)
C33 Rh7 Rh14 102.6(12)
C2 Rh7 Rh14 43.6(7)
Rh6 Rh7 Rh14 142.57(13)
Rh12 Rh7 Rh14 55.96(10)
Rh8 Rh7 Rh14 53.27(9)
Rh10 Rh7 Rh14 53.03(9)
C4 Rh8 C3 96.4(18)
C4 Rh8 Rh14 143.5(15)
C3 Rh8 Rh14 118.1(12)
C4 Rh8 Rh13 54.8(14)
C3 Rh8 Rh13 148.3(12)
Rh14 Rh8 Rh13 93.09(14)
C4 Rh8 Rh10 154.5(14)
C3 Rh8 Rh10 59.0(12)
Rh14 Rh8 Rh10 59.33(11)
Rh13 Rh8 Rh10 150.70(16)
C4 Rh8 Rh11 115.6(14)
C3 Rh8 Rh11 63.9(11)
Rh14 Rh8 Rh11 91.52(12)
Rh13 Rh8 Rh11 113.44(15)
Rh10 Rh8 Rh11 62.11(11)
C4 Rh8 Rh12 85.9(15)
C3 Rh8 Rh12 137.4(12)
Rh14 Rh8 Rh12 61.13(11)
Rh13 Rh8 Rh12 61.01(12)
Rh10 Rh8 Rh12 107.30(14)
Rh11 Rh8 Rh12 150.29(15)
C4 Rh8 Rh9 62.6(14)
C3 Rh8 Rh9 96.0(12)
Rh14 Rh8 Rh9 120.30(15)
Rh13 Rh8 Rh9 60.98(13)
Rh10 Rh8 Rh9 122.07(15)
Rh11 Rh8 Rh9 59.98(12)
Rh12 Rh8 Rh9 121.94(15)
C4 Rh8 Rh7 110.0(14)
C3 Rh8 Rh7 79.8(12)
Rh14 Rh8 Rh7 68.35(11)
Rh13 Rh8 Rh7 119.67(15)
Rh10 Rh8 Rh7 62.23(11)
Rh11 Rh8 Rh7 123.45(14)
Rh12 Rh8 Rh7 59.85(11)
Rh9 Rh8 Rh7 171.27(15)
C4 Rh8 Rh15 108.3(14)
C3 Rh8 Rh15 125.5(11)
Rh14 Rh8 Rh15 62.08(11)
Rh13 Rh8 Rh15 62.96(12)
Rh10 Rh8 Rh15 92.97(12)
Rh11 Rh8 Rh15 61.65(11)
Rh12 Rh8 Rh15 93.16(13)
Rh9 Rh8 Rh15 58.23(12)
Rh7 Rh8 Rh15 130.39(14)
C36 Rh9 C21 104(3)
C36 Rh9 C35 102(3)
C21 Rh9 C35 103(2)
C36 Rh9 C4 93(3)
C21 Rh9 C4 111.5(18)
C35 Rh9 C4 138(2)
C36 Rh9 Rh15 154(2)
C21 Rh9 Rh15 49.5(13)
C35 Rh9 Rh15 88.6(16)
C4 Rh9 Rh15 94.6(10)
C36 Rh9 Rh11 141(2)
C21 Rh9 Rh11 106.5(13)
C35 Rh9 Rh11 48.0(16)
C4 Rh9 Rh11 97.0(10)
Rh15 Rh9 Rh11 62.56(12)
C36 Rh9 Rh13 105(2)
C21 Rh9 Rh13 62.1(14)
C35 Rh9 Rh13 151.5(16)
C4 Rh9 Rh13 49.3(11)
Rh15 Rh9 Rh13 63.04(13)
Rh11 Rh9 Rh13 110.40(15)
C36 Rh9 Rh8 134(2)
C21 Rh9 Rh8 102.2(14)
C35 Rh9 Rh8 107.1(16)
C4 Rh9 Rh8 42.3(9)
Rh15 Rh9 Rh8 61.35(11)
Rh11 Rh9 Rh8 59.42(11)
Rh13 Rh9 Rh8 58.03(11)
C19 Rh10 C18 86(2)
C19 Rh10 C2 109.8(19)
C18 Rh10 C2 85.8(16)
C19 Rh10 C3 86.7(19)
C18 Rh10 C3 141.9(16)
C2 Rh10 C3 131.6(13)
C19 Rh10 Rh14 161.8(17)
C18 Rh10 Rh14 94.6(12)
C2 Rh10 Rh14 52.2(9)
C3 Rh10 Rh14 103.4(9)
C19 Rh10 Rh8 130.2(16)
C18 Rh10 Rh8 136.0(11)
C2 Rh10 Rh8 100.2(9)
C3 Rh10 Rh8 44.4(9)
Rh14 Rh10 Rh8 59.14(10)
C19 Rh10 Rh16 128.6(16)
C18 Rh10 Rh16 47.5(11)
C2 Rh10 Rh16 90.3(9)
C3 Rh10 Rh16 115.0(9)
Rh14 Rh10 Rh16 60.86(10)
Rh8 Rh10 Rh16 88.68(12)
C19 Rh10 Rh11 108.1(17)
C18 Rh10 Rh11 88.3(12)
C2 Rh10 Rh11 141.1(9)
C3 Rh10 Rh11 58.8(9)
Rh14 Rh10 Rh11 90.04(12)
Rh8 Rh10 Rh11 59.80(11)
Rh16 Rh10 Rh11 58.72(11)
C19 Rh10 Rh7 102.1(17)
C18 Rh10 Rh7 145.5(13)
C2 Rh10 Rh7 59.7(8)
C3 Rh10 Rh7 72.6(9)
Rh14 Rh10 Rh7 67.63(11)
Rh8 Rh10 Rh7 60.63(10)
Rh16 Rh10 Rh7 128.33(13)
Rh11 Rh10 Rh7 119.60(13)
C14 Rh11 C15 87.1(18)
C14 Rh11 C35 90(2)
C15 Rh11 C35 98(2)
C14 Rh11 C3 80.1(15)
C15 Rh11 C3 143.2(16)
C35 Rh11 C3 116.1(18)
C14 Rh11 Rh16 123.8(13)
C15 Rh11 Rh16 51.1(12)
C35 Rh11 Rh16 126.7(17)
C3 Rh11 Rh16 110.2(9)
C14 Rh11 Rh8 122.4(13)
C15 Rh11 Rh8 139.7(12)
C35 Rh11 Rh8 108.0(15)
C3 Rh11 Rh8 42.7(8)
Rh16 Rh11 Rh8 88.61(12)
C14 Rh11 Rh9 118.5(13)
C15 Rh11 Rh9 132.4(12)
C35 Rh11 Rh9 47.7(15)
C3 Rh11 Rh9 83.4(9)
Rh16 Rh11 Rh9 117.55(16)
Rh8 Rh11 Rh9 60.60(12)
C14 Rh11 Rh10 95.4(13)
C15 Rh11 Rh10 95.6(12)
C35 Rh11 Rh10 165.7(15)
C3 Rh11 Rh10 52.2(9)
Rh16 Rh11 Rh10 60.29(11)
Rh8 Rh11 Rh10 58.09(10)
Rh9 Rh11 Rh10 118.67(14)
C14 Rh11 Rh15 174.7(13)
C15 Rh11 Rh15 93.0(12)
C35 Rh11 Rh15 85.0(16)
C3 Rh11 Rh15 102.8(8)
Rh16 Rh11 Rh15 59.61(11)
Rh8 Rh11 Rh15 60.18(11)
Rh9 Rh11 Rh15 57.94(12)
Rh10 Rh11 Rh15 89.80(12)
C20 Rh12 C8 94(2)
C20 Rh12 C33 89(2)
C8 Rh12 C33 94.6(17)
C20 Rh12 Rh14 120.1(17)
C8 Rh12 Rh14 135.2(12)
C33 Rh12 Rh14 112.8(12)
C20 Rh12 Rh8 168.0(17)
C8 Rh12 Rh8 94.8(13)
C33 Rh12 Rh8 82.4(13)
Rh14 Rh12 Rh8 57.16(10)
C20 Rh12 Rh17 101.8(17)
C8 Rh12 Rh17 87.5(12)
C33 Rh12 Rh17 169.0(13)
Rh14 Rh12 Rh17 59.42(11)
Rh8 Rh12 Rh17 86.68(12)
C20 Rh12 Rh13 133.3(17)
C8 Rh12 Rh13 46.6(12)
C33 Rh12 Rh13 114.1(13)
Rh14 Rh12 Rh13 89.10(12)
Rh8 Rh12 Rh13 58.34(11)
Rh17 Rh12 Rh13 60.26(12)
C20 Rh12 Rh7 107.2(17)
C8 Rh12 Rh7 132.7(13)
C33 Rh12 Rh7 45.9(12)
Rh14 Rh12 Rh7 67.21(11)
Rh8 Rh12 Rh7 60.76(11)
Rh17 Rh12 Rh7 126.52(14)
Rh13 Rh12 Rh7 117.96(15)
C34 Rh13 C8 94(3)
C34 Rh13 C7 95(3)
C8 Rh13 C7 88.2(19)
C34 Rh13 C4 90(3)
C8 Rh13 C4 84.9(17)
C7 Rh13 C4 171.8(18)
C34 Rh13 C21 87(3)
C8 Rh13 C21 170.8(17)
C7 Rh13 C21 82.6(18)
C4 Rh13 C21 104.2(17)
C34 Rh13 Rh8 133(2)
C8 Rh13 Rh8 94.4(12)
C7 Rh13 Rh8 131.4(13)
C4 Rh13 Rh8 45.0(11)
C21 Rh13 Rh8 91.4(10)
C34 Rh13 Rh12 137(2)
C8 Rh13 Rh12 43.5(11)
C7 Rh13 Rh12 91.5(14)
C4 Rh13 Rh12 80.4(12)
C21 Rh13 Rh12 135.9(10)
Rh8 Rh13 Rh12 60.65(11)
C34 Rh13 Rh9 88(2)
C8 Rh13 Rh9 145.0(13)
C7 Rh13 Rh9 126.6(14)
C4 Rh13 Rh9 60.1(12)
C21 Rh13 Rh9 44.1(11)
Rh8 Rh13 Rh9 60.98(12)
Rh12 Rh13 Rh9 121.59(15)
C34 Rh13 Rh17 139(2)
C8 Rh13 Rh17 85.2(11)
C7 Rh13 Rh17 44.1(13)
C4 Rh13 Rh17 130.4(11)
C21 Rh13 Rh17 87.9(11)
Rh8 Rh13 Rh17 87.70(13)
Rh12 Rh13 Rh17 59.81(12)
Rh9 Rh13 Rh17 115.73(15)
C34 Rh13 Rh15 132(2)
C8 Rh13 Rh15 134.1(11)
C7 Rh13 Rh15 83.7(13)
C4 Rh13 Rh15 97.9(11)
C21 Rh13 Rh15 44.6(10)
Rh8 Rh13 Rh15 60.36(10)
Rh12 Rh13 Rh15 91.47(13)
Rh9 Rh13 Rh15 57.42(12)
Rh17 Rh13 Rh15 58.31(11)
C6 Rh14 C5 91.3(15)
C6 Rh14 C2 100.0(14)
C5 Rh14 C2 86.6(14)
C6 Rh14 Rh8 127.2(11)
C5 Rh14 Rh8 138.3(11)
C2 Rh14 Rh8 99.8(8)
C6 Rh14 Rh10 147.6(12)
C5 Rh14 Rh10 95.7(11)
C2 Rh14 Rh10 49.1(8)
Rh8 Rh14 Rh10 61.53(11)
C6 Rh14 Rh17 59.2(11)
C5 Rh14 Rh17 99.0(11)
C2 Rh14 Rh17 158.3(8)
Rh8 Rh14 Rh17 89.95(13)
Rh10 Rh14 Rh17 149.09(15)
C6 Rh14 Rh12 65.8(12)
C5 Rh14 Rh12 154.6(11)
C2 Rh14 Rh12 107.1(8)
Rh8 Rh14 Rh12 61.71(11)
Rh10 Rh14 Rh12 109.44(13)
Rh17 Rh14 Rh12 60.68(11)
C6 Rh14 Rh16 137.7(12)
C5 Rh14 Rh16 47.9(10)
C2 Rh14 Rh16 89.3(8)
Rh8 Rh14 Rh16 90.76(12)
Rh10 Rh14 Rh16 62.26(11)
Rh17 Rh14 Rh16 110.02(13)
Rh12 Rh14 Rh16 149.50(15)
C6 Rh14 Rh15 117.8(11)
C5 Rh14 Rh15 87.9(12)
C2 Rh14 Rh15 141.9(8)
Rh8 Rh14 Rh15 61.93(11)
Rh10 Rh14 Rh15 94.15(13)
Rh17 Rh14 Rh15 59.63(11)
Rh12 Rh14 Rh15 93.40(12)
Rh16 Rh14 Rh15 59.97(10)
C6 Rh14 Rh7 96.8(12)
C5 Rh14 Rh7 141.5(12)
C2 Rh14 Rh7 54.9(8)
Rh8 Rh14 Rh7 58.38(10)
Rh10 Rh14 Rh7 59.34(10)
Rh17 Rh14 Rh7 117.42(12)
Rh12 Rh14 Rh7 56.83(10)
Rh16 Rh14 Rh7 121.46(13)
Rh15 Rh14 Rh7 120.28(12)
C12 Rh15 C16 86(2)
C12 Rh15 C21 90(2)
C16 Rh15 C21 94(2)
C12 Rh15 Rh9 104.2(18)
C16 Rh15 Rh9 138.9(17)
C21 Rh15 Rh9 47.5(14)
C12 Rh15 Rh17 129.4(17)
C16 Rh15 Rh17 44.1(15)
C21 Rh15 Rh17 99.2(14)
Rh9 Rh15 Rh17 118.67(14)
C12 Rh15 Rh16 69.0(18)
C16 Rh15 Rh16 103.0(17)
C21 Rh15 Rh16 151.9(14)
Rh9 Rh15 Rh16 117.91(15)
Rh17 Rh15 Rh16 108.54(14)
C12 Rh15 Rh8 141.3(17)
C16 Rh15 Rh8 129.9(15)
C21 Rh15 Rh8 99.7(13)
Rh9 Rh15 Rh8 60.42(12)
Rh17 Rh15 Rh8 86.05(13)
Rh16 Rh15 Rh8 86.76(12)
C12 Rh15 Rh14 124.2(18)
C16 Rh15 Rh14 87.1(17)
C21 Rh15 Rh14 145.5(13)
Rh9 Rh15 Rh14 116.40(14)
Rh17 Rh15 Rh14 58.81(11)
Rh16 Rh15 Rh14 59.02(10)
Rh8 Rh15 Rh14 55.98(10)
C12 Rh15 Rh11 83.2(17)
C16 Rh15 Rh11 160.9(16)
C21 Rh15 Rh11 101.9(14)
Rh9 Rh15 Rh11 59.50(12)
Rh17 Rh15 Rh11 140.83(15)
Rh16 Rh15 Rh11 58.41(10)
Rh8 Rh15 Rh11 58.17(10)
Rh14 Rh15 Rh11 86.00(12)
C12 Rh15 Rh13 149.6(18)
C16 Rh15 Rh13 91.8(15)
C21 Rh15 Rh13 59.7(13)
Rh9 Rh15 Rh13 59.54(12)
Rh17 Rh15 Rh13 59.13(12)
Rh16 Rh15 Rh13 140.47(14)
Rh8 Rh15 Rh13 56.68(10)
Rh14 Rh15 Rh13 85.84(12)
Rh11 Rh15 Rh13 105.43(13)
C17 Rh16 C5 90.0(18)
C17 Rh16 C18 97.3(18)
C5 Rh16 C18 93.7(17)
C17 Rh16 C15 89.5(18)
C5 Rh16 C15 177.6(17)
C18 Rh16 C15 88.7(17)
C17 Rh16 Rh11 134.7(15)
C5 Rh16 Rh11 134.6(10)
C18 Rh16 Rh11 88.6(12)
C15 Rh16 Rh11 45.6(10)
C17 Rh16 Rh14 135.6(15)
C5 Rh16 Rh14 45.7(10)
C18 Rh16 Rh14 89.6(12)
C15 Rh16 Rh14 134.7(11)
Rh11 Rh16 Rh14 89.07(12)
C17 Rh16 Rh15 126.0(14)
C5 Rh16 Rh15 87.3(10)
C18 Rh16 Rh15 136.7(11)
C15 Rh16 Rh15 91.1(11)
Rh11 Rh16 Rh15 61.98(12)
Rh14 Rh16 Rh15 61.01(10)
C17 Rh16 Rh10 142.4(14)
C5 Rh16 Rh10 89.6(11)
C18 Rh16 Rh10 45.2(11)
C15 Rh16 Rh10 92.2(11)
Rh11 Rh16 Rh10 60.99(11)
Rh14 Rh16 Rh10 56.88(10)
Rh15 Rh16 Rh10 91.55(11)
C37 Rh17 C16 103(3)
C37 Rh17 C7 96(3)
C16 Rh17 C7 90(2)
C37 Rh17 C6 85(3)
C16 Rh17 C6 117(2)
C7 Rh17 C6 152.4(18)
C37 Rh17 Rh14 125(2)
C16 Rh17 Rh14 91.0(17)
C7 Rh17 Rh14 137.7(15)
C6 Rh17 Rh14 42.6(8)
C37 Rh17 Rh15 149(2)
C16 Rh17 Rh15 46.5(17)
C7 Rh17 Rh15 89.9(15)
C6 Rh17 Rh15 103.4(9)
Rh14 Rh17 Rh15 61.56(11)
C37 Rh17 Rh12 116(2)
C16 Rh17 Rh12 140.4(17)
C7 Rh17 Rh12 95.1(15)
C6 Rh17 Rh12 60.4(9)
Rh14 Rh17 Rh12 59.90(11)
Rh15 Rh17 Rh12 94.11(14)
C37 Rh17 Rh13 140(2)
C16 Rh17 Rh13 96.5(17)
C7 Rh17 Rh13 48.8(15)
C6 Rh17 Rh13 116.8(9)
Rh14 Rh17 Rh13 89.19(13)
Rh15 Rh17 Rh13 62.55(12)
Rh12 Rh17 Rh13 59.93(12)
O1 C1 Rh7 135(4)
O1 C1 Rh6 137(4)
Rh7 C1 Rh6 87.8(17)
O2 C2 Rh10 147(3)
O2 C2 Rh14 130(3)
Rh10 C2 Rh14 78.6(11)
O2 C2 Rh7 120(2)
Rh10 C2 Rh7 76.2(9)
Rh14 C2 Rh7 81.5(10)
O3 C3 Rh8 147(3)
O3 C3 Rh10 133(3)
Rh8 C3 Rh10 76.6(12)
O3 C3 Rh11 126(3)
Rh8 C3 Rh11 73.4(11)
Rh10 C3 Rh11 69.0(9)
O4 C4 Rh8 145(4)
O4 C4 Rh13 134(4)
Rh8 C4 Rh13 80.2(15)
O4 C4 Rh9 120(4)
Rh8 C4 Rh9 75.1(13)
Rh13 C4 Rh9 70.6(12)
O5 C5 Rh14 136(3)
O5 C5 Rh16 137(3)
Rh14 C5 Rh16 86.4(13)
O6 C6 Rh14 151(3)
O6 C6 Rh17 129(3)
Rh14 C6 Rh17 78.2(12)
O7 C7 Rh17 143(5)
O7 C7 Rh13 130(4)
Rh17 C7 Rh13 87.0(17)
O8 C8 Rh12 144(4)
O8 C8 Rh13 125(3)
Rh12 C8 Rh13 89.9(14)
O9 C9 Rh6 143(3)
O9 C9 Rh2 129(3)
Rh6 C9 Rh2 81.6(12)
O9 C9 Rh3 123(3)
Rh6 C9 Rh3 79.7(12)
Rh2 C9 Rh3 75.1(11)
O10 C10 Rh2 160(5)
O11 C11 Rh6 140(3)
O11 C11 Rh4 129(3)
Rh6 C11 Rh4 79.8(9)
O11 C11 Rh5 129(2)
Rh6 C11 Rh5 78.8(10)
Rh4 C11 Rh5 77.3(9)
O12 C12 Rh15 168(5)
O13 C13 Rh7 130(3)
O13 C13 Rh6 140(3)
Rh7 C13 Rh6 90.0(15)
O14 C14 Rh11 176(4)
O15 C15 Rh11 140(4)
O15 C15 Rh16 134(3)
Rh11 C15 Rh16 83.4(14)
O16 C16 Rh17 139(5)
O16 C16 Rh15 132(5)
Rh17 C16 Rh15 89(2)
O17 C17 Rh16 173(4)
O18 C18 Rh10 138(4)
O18 C18 Rh16 135(3)
Rh10 C18 Rh16 87.3(14)
O19 C19 Rh10 169(5)
O20 C20 Rh12 169(6)
O21 C21 Rh9 133(4)
O21 C21 Rh15 139(4)
Rh9 C21 Rh15 83.1(16)
O21 C21 Rh13 127(4)
Rh9 C21 Rh13 73.7(14)
Rh15 C21 Rh13 75.8(15)
O22 C22 Rh3 176(4)
O23 C23 Rh4 173(5)
O24 C24 Rh4 174(5)
O25 C25 Rh1 166(5)
O26 C26 Rh5 136(4)
O26 C26 Rh1 139(4)
Rh5 C26 Rh1 76.7(14)
O26 C26 Rh2 129(4)
Rh5 C26 Rh2 74.5(14)
Rh1 C26 Rh2 75.2(14)
O27 C27 Rh2 176(5)
O28 C28 Rh5 173(4)
O29 C29 Rh5 178(4)
O30 C30 Rh3 164(7)
O31 C31 Rh4 136(3)
O31 C31 Rh3 140(3)
Rh4 C31 Rh3 78.9(13)
O31 C31 Rh1 124(3)
Rh4 C31 Rh1 76.5(13)
Rh3 C31 Rh1 76.9(13)
O32 C32 Rh1 170(6)
O33 C33 Rh7 135(4)
O33 C33 Rh12 134(4)
Rh7 C33 Rh12 87.3(16)
O34 C34 Rh13 169(7)
O35 C35 Rh9 133(5)
O35 C35 Rh11 142(5)
Rh9 C35 Rh11 84.3(18)
O36 C36 Rh9 171(7)
O37 C37 Rh17 169(6)
C104 N1 C102 115(5)
C104 N1 C100 104(4)
C102 N1 C100 113(5)
C104 N1 C106 107(4)
C102 N1 C106 109(3)
C100 N1 C106 109(5)
C101 C100 N1 117(6)
C101 C100 H10A 108.0
N1 C100 H10A 108.0
C101 C100 H10B 108.0
N1 C100 H10B 108.0
H10A C100 H10B 107.2
C100 C101 H10C 109.5
C100 C101 H10D 109.5
H10C C101 H10D 109.5
C100 C101 H10E 109.5
H10C C101 H10E 109.5
H10D C101 H10E 109.5
C103 C102 N1 108(5)
C103 C102 H10F 110.1
N1 C102 H10F 110.1
C103 C102 H10G 110.1
N1 C102 H10G 110.1
H10F C102 H10G 108.4
C102 C103 H10H 109.5
C102 C103 H10I 109.5
H10H C103 H10I 109.5
C102 C103 H10J 109.5
H10H C103 H10J 109.5
H10I C103 H10J 109.5
C105 C104 N1 130(6)
C105 C104 H10K 104.7
N1 C104 H10K 104.7
C105 C104 H10L 104.7
N1 C104 H10L 104.7
H10K C104 H10L 105.7
C104 C105 H10M 109.5
C104 C105 H10N 109.5
H10M C105 H10N 109.5
C104 C105 H10O 109.5
H10M C105 H10O 109.5
H10N C105 H10O 109.5
C107 C106 N1 123(6)
C107 C106 H10P 106.6
N1 C106 H10P 106.6
C107 C106 H10Q 106.6
N1 C106 H10Q 106.6
H10P C106 H10Q 106.5
C106 C107 H10R 109.5
C106 C107 H10S 109.5
H10R C107 H10S 109.5
C106 C107 H10T 109.5
H10R C107 H10T 109.5
H10S C107 H10T 109.5
C202 N2 C200 110.1(14)
C202 N2 C204 109.7(14)
C200 N2 C204 109.2(14)
C202 N2 C206 109.4(14)
C200 N2 C206 109.0(14)
C204 N2 C206 109.2(14)
N2 C200 C201 119(5)
N2 C200 H20A 107.5
C201 C200 H20A 107.5
N2 C200 H20B 107.5
C201 C200 H20B 107.5
H20A C200 H20B 107.0
C200 C201 H20C 109.5
C200 C201 H20D 109.5
H20C C201 H20D 109.5
C200 C201 H20E 109.5
H20C C201 H20E 109.5
H20D C201 H20E 109.5
N2 C202 C203 113(4)
N2 C202 H20F 109.0
C203 C202 H20F 109.0
N2 C202 H20G 109.0
C203 C202 H20G 109.0
H20F C202 H20G 107.8
C202 C203 H20H 109.5
C202 C203 H20I 109.5
H20H C203 H20I 109.5
C202 C203 H20J 109.5
H20H C203 H20J 109.5
H20I C203 H20J 109.5
N2 C204 C205 115(4)
N2 C204 H20K 108.6
C205 C204 H20K 108.6
N2 C204 H20L 108.6
C205 C204 H20L 108.6
H20K C204 H20L 107.5
C204 C205 H20M 109.5
C204 C205 H20N 109.5
H20M C205 H20N 109.5
C204 C205 H20O 109.5
H20M C205 H20O 109.5
H20N C205 H20O 109.5
N2 C206 C207 110(5)
N2 C206 H20P 109.6
C207 C206 H20P 109.6
N2 C206 H20Q 109.6
C207 C206 H20Q 109.6
H20P C206 H20Q 108.1
C206 C207 H20R 109.5
C206 C207 H20S 109.5
H20R C207 H20S 109.5
C206 C207 H20T 109.5
H20R C207 H20T 109.5
H20S C207 H20T 109.5
C300 N3 C306 110.4(14)
C300 N3 C304 109.7(14)
C306 N3 C304 109.7(14)
C300 N3 C302 109.2(14)
C306 N3 C302 109.1(14)
C304 N3 C302 108.7(14)
N3 C300 C301 121(5)
N3 C300 H30A 107.0
C301 C300 H30A 107.0
N3 C300 H30B 107.0
C301 C300 H30B 107.0
H30A C300 H30B 106.8
C300 C301 H30C 109.5
C300 C301 H30D 109.5
H30C C301 H30D 109.5
C300 C301 H30E 109.5
H30C C301 H30E 109.5
H30D C301 H30E 109.5
N3 C302 C303 134(6)
N3 C302 H30F 103.7
C303 C302 H30F 103.7
N3 C302 H30G 103.7
C303 C302 H30G 103.7
H30F C302 H30G 105.3
C302 C303 H30H 109.5
C302 C303 H30I 109.5
H30H C303 H30I 109.5
C302 C303 H30J 109.5
H30H C303 H30J 109.5
H30I C303 H30J 109.5
N3 C304 C305 106(5)
N3 C304 H30K 110.5
C305 C304 H30K 110.5
N3 C304 H30L 110.5
C305 C304 H30L 110.5
H30K C304 H30L 108.7
C304 C305 H30M 109.5
C304 C305 H30N 109.5
H30M C305 H30N 109.5
C304 C305 H30O 109.5
H30M C305 H30O 109.5
H30N C305 H30O 109.5
N3 C306 C307 105(5)
N3 C306 H30P 110.7
C307 C306 H30P 110.7
N3 C306 H30Q 110.7
C307 C306 H30Q 110.7
H30P C306 H30Q 108.8
C306 C307 H30R 109.5
C306 C307 H30S 109.5
H30R C307 H30S 109.5
C306 C307 H30T 109.5
H30R C307 H30T 109.5
H30S C307 H30T 109.5

loop_
_geom_bond_atom_site_label_1
_geom_bond_atom_site_label_2
_geom_bond_distance
Rh1 C32 1.82(5)
Rh1 C25 1.83(5)
Rh1 C26 2.21(5)
Rh1 C31 2.30(4)
Rh1 Rh5 2.738(5)
Rh1 Rh4 2.744(5)
Rh1 Rh2 2.745(5)
Rh1 Rh3 2.764(5)
Rh2 C27 1.78(5)
Rh2 C10 1.87(4)
Rh2 C26 2.28(5)
Rh2 C9 2.28(4)
Rh2 Rh5 2.713(5)
Rh2 Rh3 2.812(5)
Rh2 Rh6 2.831(4)
Rh3 C22 1.82(4)
Rh3 C30 1.85(6)
Rh3 C31 2.14(4)
Rh3 C9 2.33(4)
Rh3 Rh4 2.710(4)
Rh3 Rh6 2.810(4)
Rh4 C24 1.83(4)
Rh4 C23 1.92(5)
Rh4 C31 2.12(4)
Rh4 C11 2.23(3)
Rh4 Rh5 2.805(4)
Rh4 Rh6 2.808(4)
Rh5 C29 1.92(3)
Rh5 C28 1.93(4)
Rh5 C26 2.20(4)
Rh5 C11 2.26(3)
Rh5 Rh6 2.798(4)
Rh6 C13 1.94(4)
Rh6 C9 2.04(4)
Rh6 C1 2.05(4)
Rh6 C11 2.15(3)
Rh6 Rh7 2.740(4)
Rh7 C1 1.90(4)
Rh7 C13 1.93(4)
Rh7 C33 2.01(4)
Rh7 C2 2.55(3)
Rh7 Rh12 2.797(4)
Rh7 Rh8 2.823(4)
Rh7 Rh10 2.866(4)
Rh7 Rh14 3.081(4)
Rh8 C4 1.95(4)
Rh8 C3 1.96(4)
Rh8 Rh14 2.657(4)
Rh8 Rh13 2.719(4)
Rh8 Rh10 2.721(4)
Rh8 Rh11 2.770(4)
Rh8 Rh12 2.785(5)
Rh8 Rh9 2.803(5)
Rh8 Rh15 2.829(4)
Rh9 C36 1.83(6)
Rh9 C21 2.03(5)
Rh9 C35 2.07(5)
Rh9 C4 2.58(5)
Rh9 Rh15 2.740(5)
Rh9 Rh11 2.786(5)
Rh9 Rh13 2.803(5)
Rh10 C19 1.92(5)
Rh10 C18 2.00(4)
Rh10 C2 2.05(3)
Rh10 C3 2.40(4)
Rh10 Rh14 2.662(4)
Rh10 Rh16 2.813(4)
Rh10 Rh11 2.833(4)
Rh11 C14 1.87(4)
Rh11 C15 1.99(4)
Rh11 C35 2.08(6)
Rh11 C3 2.60(4)
Rh11 Rh16 2.769(4)
Rh11 Rh15 2.869(5)
Rh12 C20 1.92(5)
Rh12 C8 1.92(4)
Rh12 C33 2.04(4)
Rh12 Rh14 2.769(4)
Rh12 Rh17 2.791(5)
Rh12 Rh13 2.794(5)
Rh13 C34 1.81(6)
Rh13 C8 2.03(4)
Rh13 C7 2.11(5)
Rh13 C4 2.25(5)
Rh13 C21 2.58(5)
Rh13 Rh17 2.804(5)
Rh13 Rh15 2.899(4)
Rh14 C6 1.91(3)
Rh14 C5 1.99(4)
Rh14 C2 2.15(3)
Rh14 Rh17 2.756(4)
Rh14 Rh16 2.776(4)
Rh14 Rh15 2.833(4)
Rh15 C12 1.82(4)
Rh15 C16 2.02(6)
Rh15 C21 2.10(5)
Rh15 Rh17 2.779(5)
Rh15 Rh16 2.804(4)
Rh16 C17 1.91(4)
Rh16 C5 2.06(4)
Rh16 C18 2.08(4)
Rh16 C15 2.17(4)
Rh17 C37 1.73(5)
Rh17 C16 1.93(5)
Rh17 C7 1.96(5)
Rh17 C6 2.42(4)
C1 O1 1.20(4)
C2 O2 1.17(3)
C3 O3 1.18(3)
C4 O4 1.20(4)
C5 O5 1.14(3)
C6 O6 1.14(3)
C7 O7 1.18(4)
C8 O8 1.20(3)
C9 O9 1.20(3)
C10 O10 1.16(4)
C11 O11 1.18(3)
C12 O12 1.17(4)
C13 O13 1.17(4)
C14 O14 1.17(3)
C15 O15 1.16(3)
C16 O16 1.18(4)
C17 O17 1.15(4)
C18 O18 1.13(3)
C19 O19 1.17(4)
C20 O20 1.11(4)
C21 O21 1.13(4)
C22 O22 1.15(4)
C23 O23 1.14(4)
C24 O24 1.18(4)
C25 O25 1.17(4)
C26 O26 1.15(4)
C27 O27 1.17(4)
C28 O28 1.15(4)
C29 O29 1.11(3)
C30 O30 1.14(4)
C31 O31 1.18(4)
C32 O32 1.18(4)
C33 O33 1.15(4)
C34 O34 1.17(4)
C35 O35 1.16(4)
C36 O36 1.15(4)
C37 O37 1.15(4)
N1 C104 1.45(7)
N1 C102 1.54(7)
N1 C100 1.56(8)
N1 C106 1.58(7)
C100 C101 1.35(7)
C100 H10A 0.9700
C100 H10B 0.9700
C101 H10C 0.9600
C101 H10D 0.9600
C101 H10E 0.9600
C102 C103 1.52(7)
C102 H10F 0.9700
C102 H10G 0.9700
C103 H10H 0.9600
C103 H10I 0.9600
C103 H10J 0.9600
C104 C105 1.36(7)
C104 H10K 0.9700
C104 H10L 0.9700
C105 H10M 0.9600
C105 H10N 0.9600
C105 H10O 0.9600
C106 C107 1.41(8)
C106 H10P 0.9700
C106 H10Q 0.9700
C107 H10R 0.9600
C107 H10S 0.9600
C107 H10T 0.9600
N2 C202 1.45(2)
N2 C200 1.45(2)
N2 C204 1.46(2)
N2 C206 1.46(2)
C200 C201 1.51(4)
C200 H20A 0.9700
C200 H20B 0.9700
C201 H20C 0.9600
C201 H20D 0.9600
C201 H20E 0.9600
C202 C203 1.55(5)
C202 H20F 0.9700
C202 H20G 0.9700
C203 H20H 0.9600
C203 H20I 0.9600
C203 H20J 0.9600
C204 C205 1.61(5)
C204 H20K 0.9700
C204 H20L 0.9700
C205 H20M 0.9600
C205 H20N 0.9600
C205 H20O 0.9600
C206 C207 1.53(4)
C206 H20P 0.9700
C206 H20Q 0.9700
C207 H20R 0.9600
C207 H20S 0.9600
C207 H20T 0.9600
N3 C300 1.44(2)
N3 C306 1.44(2)
N3 C304 1.45(2)
N3 C302 1.46(2)
C300 C301 1.54(4)
C300 H30A 0.9700
C300 H30B 0.9700
C301 H30C 0.9600
C301 H30D 0.9600
C301 H30E 0.9600
C302 C303 1.49(4)
C302 H30F 0.9700
C302 H30G 0.9700
C303 H30H 0.9600
C303 H30I 0.9600
C303 H30J 0.9600
C304 C305 1.56(5)
C304 H30K 0.9700
C304 H30L 0.9700
C305 H30M 0.9600
C305 H30N 0.9600
C305 H30O 0.9600
C306 C307 1.57(5)
C306 H30P 0.9700
C306 H30Q 0.9700
C307 H30R 0.9600
C307 H30S 0.9600
C307 H30T 0.9600

loop_
_geom_torsion_atom_site_label_1
_geom_torsion_atom_site_label_2
_geom_torsion_atom_site_label_3
_geom_torsion_atom_site_label_4
_geom_torsion
C32 Rh1 Rh2 C27 -108(4)
C25 Rh1 Rh2 C27 -2(5)
C26 Rh1 Rh2 C27 -12(4)
C31 Rh1 Rh2 C27 152(4)
Rh5 Rh1 Rh2 C27 50(4)
Rh4 Rh1 Rh2 C27 106(4)
Rh3 Rh1 Rh2 C27 160(4)
C32 Rh1 Rh2 C10 4(3)
C25 Rh1 Rh2 C10 110(4)
C26 Rh1 Rh2 C10 100(2)
C31 Rh1 Rh2 C10 -96(2)
Rh5 Rh1 Rh2 C10 162.1(17)
Rh4 Rh1 Rh2 C10 -142.1(17)
Rh3 Rh1 Rh2 C10 -88.7(17)
C32 Rh1 Rh2 C26 -96(3)
C25 Rh1 Rh2 C26 11(4)
C31 Rh1 Rh2 C26 164.2(18)
Rh5 Rh1 Rh2 C26 62.4(14)
Rh4 Rh1 Rh2 C26 118.2(14)
Rh3 Rh1 Rh2 C26 171.6(14)
C32 Rh1 Rh2 C9 105(2)
C25 Rh1 Rh2 C9 -148(4)
C26 Rh1 Rh2 C9 -159.0(18)
C31 Rh1 Rh2 C9 5.2(15)
Rh5 Rh1 Rh2 C9 -96.5(11)
Rh4 Rh1 Rh2 C9 -40.8(11)
Rh3 Rh1 Rh2 C9 12.6(11)
C32 Rh1 Rh2 Rh5 -158(2)
C25 Rh1 Rh2 Rh5 -52(4)
C26 Rh1 Rh2 Rh5 -62.4(14)
C31 Rh1 Rh2 Rh5 101.8(11)
Rh4 Rh1 Rh2 Rh5 55.75(12)
Rh3 Rh1 Rh2 Rh5 109.18(15)
C32 Rh1 Rh2 Rh3 92(2)
C25 Rh1 Rh2 Rh3 -161(4)
C26 Rh1 Rh2 Rh3 -171.6(14)
C31 Rh1 Rh2 Rh3 -7.4(11)
Rh5 Rh1 Rh2 Rh3 -109.18(15)
Rh4 Rh1 Rh2 Rh3 -53.43(13)
C32 Rh1 Rh2 Rh6 146(2)
C25 Rh1 Rh2 Rh6 -107(4)
C26 Rh1 Rh2 Rh6 -117.7(14)
C31 Rh1 Rh2 Rh6 46.5(11)
Rh5 Rh1 Rh2 Rh6 -55.24(12)
Rh4 Rh1 Rh2 Rh6 0.51(14)
Rh3 Rh1 Rh2 Rh6 53.94(12)
C32 Rh1 Rh3 C22 101(3)
C25 Rh1 Rh3 C22 0(4)
C26 Rh1 Rh3 C22 -154(3)
C31 Rh1 Rh3 C22 9(3)
Rh5 Rh1 Rh3 C22 -108(2)
Rh4 Rh1 Rh3 C22 -51(2)
Rh2 Rh1 Rh3 C22 -162(2)
C32 Rh1 Rh3 C30 -11(3)
C25 Rh1 Rh3 C30 -112(4)
C26 Rh1 Rh3 C30 94(3)
C31 Rh1 Rh3 C30 -103(3)
Rh5 Rh1 Rh3 C30 140(2)
Rh4 Rh1 Rh3 C30 -163(2)
Rh2 Rh1 Rh3 C30 86(2)
C32 Rh1 Rh3 C31 92(3)
C25 Rh1 Rh3 C31 -9(4)
C26 Rh1 Rh3 C31 -163.4(19)
Rh5 Rh1 Rh3 C31 -116.4(14)
Rh4 Rh1 Rh3 C31 -60.4(14)
Rh2 Rh1 Rh3 C31 -170.8(14)
C32 Rh1 Rh3 C9 -110(2)
C25 Rh1 Rh3 C9 150(3)
C26 Rh1 Rh3 C9 -4.8(16)
C31 Rh1 Rh3 C9 158.6(17)
Rh5 Rh1 Rh3 C9 42.1(10)
Rh4 Rh1 Rh3 C9 98.2(10)
Rh2 Rh1 Rh3 C9 -12.2(10)
C32 Rh1 Rh3 Rh4 152(2)
C25 Rh1 Rh3 Rh4 52(3)
C26 Rh1 Rh3 Rh4 -103.0(13)
C31 Rh1 Rh3 Rh4 60.4(14)
Rh5 Rh1 Rh3 Rh4 -56.07(12)
Rh2 Rh1 Rh3 Rh4 -110.39(14)
C32 Rh1 Rh3 Rh6 -152(2)
C25 Rh1 Rh3 Rh6 108(3)
C26 Rh1 Rh3 Rh6 -47.1(13)
C31 Rh1 Rh3 Rh6 116.2(14)
Rh5 Rh1 Rh3 Rh6 -0.21(15)
Rh4 Rh1 Rh3 Rh6 55.85(12)
Rh2 Rh1 Rh3 Rh6 -54.54(12)
C32 Rh1 Rh3 Rh2 -98(2)
C25 Rh1 Rh3 Rh2 162(3)
C26 Rh1 Rh3 Rh2 7.4(13)
C31 Rh1 Rh3 Rh2 170.8(14)
Rh5 Rh1 Rh3 Rh2 54.32(13)
Rh4 Rh1 Rh3 Rh2 110.39(14)
C27 Rh2 Rh3 C22 -7(5)
C10 Rh2 Rh3 C22 -109(4)
C26 Rh2 Rh3 C22 148(3)
C9 Rh2 Rh3 C22 -10(3)
Rh5 Rh2 Rh3 C22 100(3)
Rh1 Rh2 Rh3 C22 155(3)
Rh6 Rh2 Rh3 C22 44(3)
C27 Rh2 Rh3 C30 92(4)
C10 Rh2 Rh3 C30 -10(3)
C26 Rh2 Rh3 C30 -113(3)
C9 Rh2 Rh3 C30 89(3)
Rh5 Rh2 Rh3 C30 -161(2)
Rh1 Rh2 Rh3 C30 -106(2)
Rh6 Rh2 Rh3 C30 144(2)
C27 Rh2 Rh3 C31 -154(3)
C10 Rh2 Rh3 C31 104(2)
C26 Rh2 Rh3 C31 1.1(17)
C9 Rh2 Rh3 C31 -157.2(17)
Rh5 Rh2 Rh3 C31 -46.9(12)
Rh1 Rh2 Rh3 C31 8.1(12)
Rh6 Rh2 Rh3 C31 -102.5(12)
C27 Rh2 Rh3 C9 3(3)
C10 Rh2 Rh3 C9 -99(2)
C26 Rh2 Rh3 C9 158.3(17)
Rh5 Rh2 Rh3 C9 110.2(12)
Rh1 Rh2 Rh3 C9 165.3(12)
Rh6 Rh2 Rh3 C9 54.7(12)
C27 Rh2 Rh3 Rh4 -108(3)
C10 Rh2 Rh3 Rh4 149.9(17)
C26 Rh2 Rh3 Rh4 47.4(12)
C9 Rh2 Rh3 Rh4 -110.9(12)
Rh5 Rh2 Rh3 Rh4 -0.67(15)
Rh1 Rh2 Rh3 Rh4 54.39(13)
Rh6 Rh2 Rh3 Rh4 -56.20(12)
C27 Rh2 Rh3 Rh1 -162(3)
C10 Rh2 Rh3 Rh1 95.5(17)
C26 Rh2 Rh3 Rh1 -7.0(12)
C9 Rh2 Rh3 Rh1 -165.3(12)
Rh5 Rh2 Rh3 Rh1 -55.06(13)
Rh6 Rh2 Rh3 Rh1 -110.59(14)
C27 Rh2 Rh3 Rh6 -52(3)
C10 Rh2 Rh3 Rh6 -153.9(17)
C26 Rh2 Rh3 Rh6 103.6(12)
C9 Rh2 Rh3 Rh6 -54.7(12)
Rh5 Rh2 Rh3 Rh6 55.53(12)
Rh1 Rh2 Rh3 Rh6 110.59(14)
C22 Rh3 Rh4 C24 101(4)
C30 Rh3 Rh4 C24 0(8)
C31 Rh3 Rh4 C24 15(4)
C9 Rh3 Rh4 C24 -155(4)
Rh1 Rh3 Rh4 C24 -51(3)
Rh6 Rh3 Rh4 C24 -161(3)
Rh2 Rh3 Rh4 C24 -105(3)
C22 Rh3 Rh4 C23 -3(2)
C30 Rh3 Rh4 C23 -104(7)
C31 Rh3 Rh4 C23 -89(2)
C9 Rh3 Rh4 C23 101.4(19)
Rh1 Rh3 Rh4 C23 -155.3(16)
Rh6 Rh3 Rh4 C23 95.6(16)
Rh2 Rh3 Rh4 C23 151.2(16)
C22 Rh3 Rh4 C31 86(2)
C30 Rh3 Rh4 C31 -15(7)
C9 Rh3 Rh4 C31 -169.6(19)
Rh1 Rh3 Rh4 C31 -66.4(16)
Rh6 Rh3 Rh4 C31 -175.5(16)
Rh2 Rh3 Rh4 C31 -119.8(16)
C22 Rh3 Rh4 C11 -104.7(17)
C30 Rh3 Rh4 C11 155(7)
C31 Rh3 Rh4 C11 169.4(18)
C9 Rh3 Rh4 C11 -0.2(13)
Rh1 Rh3 Rh4 C11 103.1(9)
Rh6 Rh3 Rh4 C11 -6.0(9)
Rh2 Rh3 Rh4 C11 49.6(9)
C22 Rh3 Rh4 Rh1 152.2(15)
C30 Rh3 Rh4 Rh1 52(7)
C31 Rh3 Rh4 Rh1 66.4(16)
C9 Rh3 Rh4 Rh1 -103.2(11)
Rh6 Rh3 Rh4 Rh1 -109.08(14)
Rh2 Rh3 Rh4 Rh1 -53.43(13)
C22 Rh3 Rh4 Rh5 -153.7(15)
C30 Rh3 Rh4 Rh5 106(7)
C31 Rh3 Rh4 Rh5 120.5(16)
C9 Rh3 Rh4 Rh5 -49.2(11)
Rh1 Rh3 Rh4 Rh5 54.08(12)
Rh6 Rh3 Rh4 Rh5 -55.01(12)
Rh2 Rh3 Rh4 Rh5 0.65(14)
C22 Rh3 Rh4 Rh6 -98.7(15)
C30 Rh3 Rh4 Rh6 161(7)
C31 Rh3 Rh4 Rh6 175.5(16)
C9 Rh3 Rh4 Rh6 5.9(10)
Rh1 Rh3 Rh4 Rh6 109.08(14)
Rh2 Rh3 Rh4 Rh6 55.65(12)
C32 Rh1 Rh4 C24 104(4)
C25 Rh1 Rh4 C24 2(3)
C26 Rh1 Rh4 C24 -97(2)
C31 Rh1 Rh4 C24 96(2)
Rh5 Rh1 Rh4 C24 -93.7(17)
Rh2 Rh1 Rh4 C24 -147.7(17)
Rh3 Rh1 Rh4 C24 157.0(17)
C32 Rh1 Rh4 C23 -4(5)
C25 Rh1 Rh4 C23 -105(3)
C26 Rh1 Rh4 C23 155(3)
C31 Rh1 Rh4 C23 -11(3)
Rh5 Rh1 Rh4 C23 159(3)
Rh2 Rh1 Rh4 C23 105(3)
Rh3 Rh1 Rh4 C23 49(3)
C32 Rh1 Rh4 C31 7(4)
C25 Rh1 Rh4 C31 -94(2)
C26 Rh1 Rh4 C31 166.2(19)
Rh5 Rh1 Rh4 C31 169.9(13)
Rh2 Rh1 Rh4 C31 115.9(13)
Rh3 Rh1 Rh4 C31 60.6(13)
C32 Rh1 Rh4 C11 -155(4)
C25 Rh1 Rh4 C11 104(2)
C26 Rh1 Rh4 C11 4.0(16)
C31 Rh1 Rh4 C11 -162.2(15)
Rh5 Rh1 Rh4 C11 7.7(8)
Rh2 Rh1 Rh4 C11 -46.3(8)
Rh3 Rh1 Rh4 C11 -101.7(8)
C32 Rh1 Rh4 Rh3 -53(3)
C25 Rh1 Rh4 Rh3 -154.5(18)
C26 Rh1 Rh4 Rh3 105.7(14)
C31 Rh1 Rh4 Rh3 -60.6(13)
Rh5 Rh1 Rh4 Rh3 109.34(14)
Rh2 Rh1 Rh4 Rh3 55.39(13)
C32 Rh1 Rh4 Rh5 -162(3)
C25 Rh1 Rh4 Rh5 96.2(18)
C26 Rh1 Rh4 Rh5 -3.7(13)
C31 Rh1 Rh4 Rh5 -169.9(13)
Rh2 Rh1 Rh4 Rh5 -53.95(13)
Rh3 Rh1 Rh4 Rh5 -109.34(14)
C32 Rh1 Rh4 Rh6 -109(3)
C25 Rh1 Rh4 Rh6 149.6(18)
C26 Rh1 Rh4 Rh6 49.8(14)
C31 Rh1 Rh4 Rh6 -116.5(13)
Rh5 Rh1 Rh4 Rh6 53.43(11)
Rh2 Rh1 Rh4 Rh6 -0.51(15)
Rh3 Rh1 Rh4 Rh6 -55.91(12)
C27 Rh2 Rh5 C29 -112(3)
C10 Rh2 Rh5 C29 8(4)
C26 Rh2 Rh5 C29 -16(3)
C9 Rh2 Rh5 C29 152(3)
Rh1 Rh2 Rh5 C29 46(3)
Rh3 Rh2 Rh5 C29 101(3)
Rh6 Rh2 Rh5 C29 155(3)
C27 Rh2 Rh5 C28 2(2)
C10 Rh2 Rh5 C28 121(4)
C26 Rh2 Rh5 C28 97(2)
C9 Rh2 Rh5 C28 -94.4(18)
Rh1 Rh2 Rh5 C28 159.6(15)
Rh3 Rh2 Rh5 C28 -145.8(15)
Rh6 Rh2 Rh5 C28 -91.0(15)
C27 Rh2 Rh5 C26 -96(2)
C10 Rh2 Rh5 C26 24(4)
C9 Rh2 Rh5 C26 168.2(19)
Rh1 Rh2 Rh5 C26 62.2(15)
Rh3 Rh2 Rh5 C26 116.8(16)
Rh6 Rh2 Rh5 C26 171.6(16)
C27 Rh2 Rh5 C11 100(2)
C10 Rh2 Rh5 C11 -140(4)
C26 Rh2 Rh5 C11 -164.1(18)
C9 Rh2 Rh5 C11 4.1(14)
Rh1 Rh2 Rh5 C11 -101.9(9)
Rh3 Rh2 Rh5 C11 -47.3(9)
Rh6 Rh2 Rh5 C11 7.5(9)
C27 Rh2 Rh5 Rh1 -158.0(19)
C10 Rh2 Rh5 Rh1 -38(3)
C26 Rh2 Rh5 Rh1 -62.2(15)
C9 Rh2 Rh5 Rh1 106.0(11)
Rh3 Rh2 Rh5 Rh1 54.58(13)
Rh6 Rh2 Rh5 Rh1 109.40(15)
C27 Rh2 Rh5 Rh6 92.6(19)
C10 Rh2 Rh5 Rh6 -148(3)
C26 Rh2 Rh5 Rh6 -171.6(15)
C9 Rh2 Rh5 Rh6 -3.4(11)
Rh1 Rh2 Rh5 Rh6 -109.40(15)
Rh3 Rh2 Rh5 Rh6 -54.83(12)
C27 Rh2 Rh5 Rh4 148.1(19)
C10 Rh2 Rh5 Rh4 -92(3)
C26 Rh2 Rh5 Rh4 -116.2(15)
C9 Rh2 Rh5 Rh4 52.1(11)
Rh1 Rh2 Rh5 Rh4 -53.93(13)
Rh3 Rh2 Rh5 Rh4 0.65(14)
Rh6 Rh2 Rh5 Rh4 55.47(12)
C32 Rh1 Rh5 C29 -112(4)
C25 Rh1 Rh5 C29 -5(2)
C26 Rh1 Rh5 C29 -95(2)
C31 Rh1 Rh5 C29 97.0(17)
Rh4 Rh1 Rh5 C29 88.9(13)
Rh2 Rh1 Rh5 C29 -161.1(13)
Rh3 Rh1 Rh5 C29 142.9(13)
C32 Rh1 Rh5 C28 7(5)
C25 Rh1 Rh5 C28 114(3)
C26 Rh1 Rh5 C28 24(3)
C31 Rh1 Rh5 C28 -144(3)
Rh4 Rh1 Rh5 C28 -152(3)
Rh2 Rh1 Rh5 C28 -42(3)
Rh3 Rh1 Rh5 C28 -98(3)
C32 Rh1 Rh5 C26 -17(5)
C25 Rh1 Rh5 C26 90(2)
C31 Rh1 Rh5 C26 -167.6(19)
Rh4 Rh1 Rh5 C26 -175.7(16)
Rh2 Rh1 Rh5 C26 -65.7(16)
Rh3 Rh1 Rh5 C26 -121.7(16)
C32 Rh1 Rh5 C11 151(4)
C25 Rh1 Rh5 C11 -102(2)
C26 Rh1 Rh5 C11 168.1(18)
C31 Rh1 Rh5 C11 0.5(14)
Rh4 Rh1 Rh5 C11 -7.6(8)
Rh2 Rh1 Rh5 C11 102.4(8)
Rh3 Rh1 Rh5 C11 46.4(8)
C32 Rh1 Rh5 Rh2 49(4)
C25 Rh1 Rh5 Rh2 156(2)
C26 Rh1 Rh5 Rh2 65.7(16)
C31 Rh1 Rh5 Rh2 -101.9(11)
Rh4 Rh1 Rh5 Rh2 -109.96(15)
Rh3 Rh1 Rh5 Rh2 -56.02(14)
C32 Rh1 Rh5 Rh6 105(4)
C25 Rh1 Rh5 Rh6 -148(2)
C26 Rh1 Rh5 Rh6 122.0(16)
C31 Rh1 Rh5 Rh6 -45.7(11)
Rh4 Rh1 Rh5 Rh6 -53.72(12)
Rh2 Rh1 Rh5 Rh6 56.24(13)
Rh3 Rh1 Rh5 Rh6 0.22(15)
C32 Rh1 Rh5 Rh4 159(4)
C25 Rh1 Rh5 Rh4 -94(2)
C26 Rh1 Rh5 Rh4 175.7(16)
C31 Rh1 Rh5 Rh4 8.1(11)
Rh2 Rh1 Rh5 Rh4 109.96(15)
Rh3 Rh1 Rh5 Rh4 53.94(13)
C24 Rh4 Rh5 C29 -3(2)
C23 Rh4 Rh5 C29 104(3)
C31 Rh4 Rh5 C29 -108.1(17)
C11 Rh4 Rh5 C29 90.1(16)
Rh3 Rh4 Rh5 C29 -154.7(13)
Rh1 Rh4 Rh5 C29 -99.1(13)
Rh6 Rh4 Rh5 C29 149.2(13)
C24 Rh4 Rh5 C28 -111(3)
C23 Rh4 Rh5 C28 -3(4)
C31 Rh4 Rh5 C28 145(3)
C11 Rh4 Rh5 C28 -17(3)
Rh3 Rh4 Rh5 C28 98(2)
Rh1 Rh4 Rh5 C28 154(2)
Rh6 Rh4 Rh5 C28 42(2)
C24 Rh4 Rh5 C26 99(2)
C23 Rh4 Rh5 C26 -153(3)
C31 Rh4 Rh5 C26 -5.3(18)
C11 Rh4 Rh5 C26 -167.2(17)
Rh3 Rh4 Rh5 C26 -51.9(14)
Rh1 Rh4 Rh5 C26 3.6(13)
Rh6 Rh4 Rh5 C26 -108.0(13)
C24 Rh4 Rh5 C11 -93(2)
C23 Rh4 Rh5 C11 14(3)
C31 Rh4 Rh5 C11 161.9(15)
Rh3 Rh4 Rh5 C11 115.3(10)
Rh1 Rh4 Rh5 C11 170.8(10)
Rh6 Rh4 Rh5 C11 59.1(10)
C24 Rh4 Rh5 Rh2 150.6(17)
C23 Rh4 Rh5 Rh2 -102(3)
C31 Rh4 Rh5 Rh2 45.9(12)
C11 Rh4 Rh5 Rh2 -116.0(10)
Rh3 Rh4 Rh5 Rh2 -0.67(15)
Rh1 Rh4 Rh5 Rh2 54.86(13)
Rh6 Rh4 Rh5 Rh2 -56.83(12)
C24 Rh4 Rh5 Rh1 95.8(17)
C23 Rh4 Rh5 Rh1 -157(3)
C31 Rh4 Rh5 Rh1 -8.9(12)
C11 Rh4 Rh5 Rh1 -170.8(10)
Rh3 Rh4 Rh5 Rh1 -55.53(13)
Rh6 Rh4 Rh5 Rh1 -111.68(14)
C24 Rh4 Rh5 Rh6 -152.6(17)
C23 Rh4 Rh5 Rh6 -45(3)
C31 Rh4 Rh5 Rh6 102.7(12)
C11 Rh4 Rh5 Rh6 -59.1(10)
Rh3 Rh4 Rh5 Rh6 56.16(12)
Rh1 Rh4 Rh5 Rh6 111.68(14)
C29 Rh5 Rh6 C13 103(2)
C28 Rh5 Rh6 C13 -0.8(19)
C26 Rh5 Rh6 C13 -101.9(19)
C11 Rh5 Rh6 C13 95.0(16)
Rh2 Rh5 Rh6 C13 -94.4(12)
Rh1 Rh5 Rh6 C13 -149.6(12)
Rh4 Rh5 Rh6 C13 157.3(12)
C29 Rh5 Rh6 C9 -159(2)
C28 Rh5 Rh6 C9 97.6(19)
C26 Rh5 Rh6 C9 -3.6(19)
C11 Rh5 Rh6 C9 -166.7(17)
Rh2 Rh5 Rh6 C9 3.9(12)
Rh1 Rh5 Rh6 C9 -51.2(12)
Rh4 Rh5 Rh6 C9 -104.3(12)
C29 Rh5 Rh6 C1 -4(3)
C28 Rh5 Rh6 C1 -108(3)
C26 Rh5 Rh6 C1 151(3)
C11 Rh5 Rh6 C1 -12(3)
Rh2 Rh5 Rh6 C1 158(3)
Rh1 Rh5 Rh6 C1 103(3)
Rh4 Rh5 Rh6 C1 50(3)
C29 Rh5 Rh6 C11 8(2)
C28 Rh5 Rh6 C11 -95.8(18)
C26 Rh5 Rh6 C11 163.1(18)
Rh2 Rh5 Rh6 C11 170.6(11)
Rh1 Rh5 Rh6 C11 115.4(11)
Rh4 Rh5 Rh6 C11 62.4(11)
C29 Rh5 Rh6 Rh7 65(2)
C28 Rh5 Rh6 Rh7 -38.2(14)
C26 Rh5 Rh6 Rh7 -139.4(14)
C11 Rh5 Rh6 Rh7 57.6(11)
Rh2 Rh5 Rh6 Rh7 -131.9(2)
Rh1 Rh5 Rh6 Rh7 172.98(17)
Rh4 Rh5 Rh6 Rh7 119.9(2)
C29 Rh5 Rh6 Rh4 -55(2)
C28 Rh5 Rh6 Rh4 -158.1(14)
C26 Rh5 Rh6 Rh4 100.7(14)
C11 Rh5 Rh6 Rh4 -62.4(11)
Rh2 Rh5 Rh6 Rh4 108.23(13)
Rh1 Rh5 Rh6 Rh4 53.07(12)
C29 Rh5 Rh6 Rh3 -108(2)
C28 Rh5 Rh6 Rh3 148.6(14)
C26 Rh5 Rh6 Rh3 47.4(14)
C11 Rh5 Rh6 Rh3 -115.6(11)
Rh2 Rh5 Rh6 Rh3 54.95(13)
Rh1 Rh5 Rh6 Rh3 -0.21(15)
Rh4 Rh5 Rh6 Rh3 -53.28(12)
C29 Rh5 Rh6 Rh2 -163(2)
C28 Rh5 Rh6 Rh2 93.6(14)
C26 Rh5 Rh6 Rh2 -7.5(14)
C11 Rh5 Rh6 Rh2 -170.6(11)
Rh1 Rh5 Rh6 Rh2 -55.16(13)
Rh4 Rh5 Rh6 Rh2 -108.23(13)
C24 Rh4 Rh6 C13 0(4)
C23 Rh4 Rh6 C13 105(3)
C31 Rh4 Rh6 C13 -159(3)
C11 Rh4 Rh6 C13 9(3)
Rh3 Rh4 Rh6 C13 -163(3)
Rh1 Rh4 Rh6 C13 -107(3)
Rh5 Rh4 Rh6 C13 -54(3)
C24 Rh4 Rh6 C9 156(3)
C23 Rh4 Rh6 C9 -99(2)
C31 Rh4 Rh6 C9 -3.2(18)
C11 Rh4 Rh6 C9 165.5(17)
Rh3 Rh4 Rh6 C9 -6.9(12)
Rh1 Rh4 Rh6 C9 48.7(12)
Rh5 Rh4 Rh6 C9 101.6(12)
C24 Rh4 Rh6 C1 -104(3)
C23 Rh4 Rh6 C1 1(2)
C31 Rh4 Rh6 C1 96.9(18)
C11 Rh4 Rh6 C1 -94.4(16)
Rh3 Rh4 Rh6 C1 93.2(12)
Rh1 Rh4 Rh6 C1 148.8(12)
Rh5 Rh4 Rh6 C1 -158.3(12)
C24 Rh4 Rh6 C11 -9(3)
C23 Rh4 Rh6 C11 95.4(19)
C31 Rh4 Rh6 C11 -168.7(17)
Rh3 Rh4 Rh6 C11 -172.4(11)
Rh1 Rh4 Rh6 C11 -116.8(11)
Rh5 Rh4 Rh6 C11 -63.9(11)
C24 Rh4 Rh6 Rh7 -69(3)
C23 Rh4 Rh6 Rh7 36.1(16)
C31 Rh4 Rh6 Rh7 132.0(13)
C11 Rh4 Rh6 Rh7 -59.3(11)
Rh3 Rh4 Rh6 Rh7 128.25(19)
Rh1 Rh4 Rh6 Rh7 -176.09(16)
Rh5 Rh4 Rh6 Rh7 -123.18(19)
C24 Rh4 Rh6 Rh5 54(3)
C23 Rh4 Rh6 Rh5 159.3(16)
C31 Rh4 Rh6 Rh5 -104.8(13)
C11 Rh4 Rh6 Rh5 63.9(11)
Rh3 Rh4 Rh6 Rh5 -108.57(15)
Rh1 Rh4 Rh6 Rh5 -52.90(12)
C24 Rh4 Rh6 Rh3 163(3)
C23 Rh4 Rh6 Rh3 -92.2(16)
C31 Rh4 Rh6 Rh3 3.8(13)
C11 Rh4 Rh6 Rh3 172.4(11)
Rh1 Rh4 Rh6 Rh3 55.67(14)
Rh5 Rh4 Rh6 Rh3 108.57(15)
C24 Rh4 Rh6 Rh2 108(3)
C23 Rh4 Rh6 Rh2 -147.3(16)
C31 Rh4 Rh6 Rh2 -51.4(13)
C11 Rh4 Rh6 Rh2 117.3(11)
Rh3 Rh4 Rh6 Rh2 -55.17(13)
Rh1 Rh4 Rh6 Rh2 0.50(14)
Rh5 Rh4 Rh6 Rh2 53.40(12)
C22 Rh3 Rh6 C13 -105(3)
C30 Rh3 Rh6 C13 -5(4)
C31 Rh3 Rh6 C13 161(3)
C9 Rh3 Rh6 C13 -7(3)
Rh4 Rh3 Rh6 C13 165(2)
Rh1 Rh3 Rh6 C13 110(2)
Rh2 Rh3 Rh6 C13 57(2)
C22 Rh3 Rh6 C9 -98(2)
C30 Rh3 Rh6 C9 2(4)
C31 Rh3 Rh6 C9 168.4(19)
Rh4 Rh3 Rh6 C9 172.1(14)
Rh1 Rh3 Rh6 C9 117.1(14)
Rh2 Rh3 Rh6 C9 63.7(14)
C22 Rh3 Rh6 C1 -7.1(19)
C30 Rh3 Rh6 C1 93(4)
C31 Rh3 Rh6 C1 -100.6(18)
C9 Rh3 Rh6 C1 91.0(19)
Rh4 Rh3 Rh6 C1 -96.9(13)
Rh1 Rh3 Rh6 C1 -152.0(13)
Rh2 Rh3 Rh6 C1 154.7(13)
C22 Rh3 Rh6 C11 96.0(17)
C30 Rh3 Rh6 C11 -164(4)
C31 Rh3 Rh6 C11 2.5(16)
C9 Rh3 Rh6 C11 -165.9(17)
Rh4 Rh3 Rh6 C11 6.2(9)
Rh1 Rh3 Rh6 C11 -48.8(9)
Rh2 Rh3 Rh6 C11 -102.1(9)
C22 Rh3 Rh6 Rh7 -27.5(15)
C30 Rh3 Rh6 Rh7 73(4)
C31 Rh3 Rh6 Rh7 -121.0(13)
C9 Rh3 Rh6 Rh7 70.6(14)
Rh4 Rh3 Rh6 Rh7 -117.3(2)
Rh1 Rh3 Rh6 Rh7 -172.35(19)
Rh2 Rh3 Rh6 Rh7 134.3(2)
C22 Rh3 Rh6 Rh5 145.1(14)
C30 Rh3 Rh6 Rh5 -115(4)
C31 Rh3 Rh6 Rh5 51.5(13)
C9 Rh3 Rh6 Rh5 -116.8(14)
Rh4 Rh3 Rh6 Rh5 55.27(12)
Rh1 Rh3 Rh6 Rh5 0.21(15)
Rh2 Rh3 Rh6 Rh5 -53.12(13)
C22 Rh3 Rh6 Rh4 89.8(14)
C30 Rh3 Rh6 Rh4 -170(4)
C31 Rh3 Rh6 Rh4 -3.7(13)
C9 Rh3 Rh6 Rh4 -172.1(14)
Rh1 Rh3 Rh6 Rh4 -55.06(13)
Rh2 Rh3 Rh6 Rh4 -108.39(15)
C22 Rh3 Rh6 Rh2 -161.8(14)
C30 Rh3 Rh6 Rh2 -62(4)
C31 Rh3 Rh6 Rh2 104.7(13)
C9 Rh3 Rh6 Rh2 -63.7(14)
Rh4 Rh3 Rh6 Rh2 108.39(15)
Rh1 Rh3 Rh6 Rh2 53.33(13)
C27 Rh2 Rh6 C13 1(2)
C10 Rh2 Rh6 C13 -107(3)
C26 Rh2 Rh6 C13 105.0(18)
C9 Rh2 Rh6 C13 -86.6(19)
Rh5 Rh2 Rh6 C13 98.0(12)
Rh1 Rh2 Rh6 C13 152.9(12)
Rh3 Rh2 Rh6 C13 -153.2(12)
C27 Rh2 Rh6 C9 87(2)
C10 Rh2 Rh6 C9 -21(3)
C26 Rh2 Rh6 C9 -168.4(19)
Rh5 Rh2 Rh6 C9 -175.4(14)
Rh1 Rh2 Rh6 C9 -120.4(14)
Rh3 Rh2 Rh6 C9 -66.6(14)
C27 Rh2 Rh6 C1 102(3)
C10 Rh2 Rh6 C1 -6(4)
C26 Rh2 Rh6 C1 -154(3)
C9 Rh2 Rh6 C1 15(3)
Rh5 Rh2 Rh6 C1 -161(2)
Rh1 Rh2 Rh6 C1 -106(2)
Rh3 Rh2 Rh6 C1 -52(2)
C27 Rh2 Rh6 C11 -105(2)
C10 Rh2 Rh6 C11 147(3)
C26 Rh2 Rh6 C11 -0.9(16)
C9 Rh2 Rh6 C11 167.5(17)
Rh5 Rh2 Rh6 C11 -7.9(9)
Rh1 Rh2 Rh6 C11 47.0(9)
Rh3 Rh2 Rh6 C11 100.9(9)
C27 Rh2 Rh6 Rh7 23.1(19)
C10 Rh2 Rh6 Rh7 -85(3)
C26 Rh2 Rh6 Rh7 127.5(13)
C9 Rh2 Rh6 Rh7 -64.1(14)
Rh5 Rh2 Rh6 Rh7 120.5(2)
Rh1 Rh2 Rh6 Rh7 175.41(19)
Rh3 Rh2 Rh6 Rh7 -130.7(2)
C27 Rh2 Rh6 Rh5 -97.3(18)
C10 Rh2 Rh6 Rh5 155(3)
C26 Rh2 Rh6 Rh5 7.0(13)
C9 Rh2 Rh6 Rh5 175.4(14)
Rh1 Rh2 Rh6 Rh5 54.95(13)
Rh3 Rh2 Rh6 Rh5 108.82(14)
C27 Rh2 Rh6 Rh4 -152.8(18)
C10 Rh2 Rh6 Rh4 99(3)
C26 Rh2 Rh6 Rh4 -48.4(13)
C9 Rh2 Rh6 Rh4 120.0(14)
Rh5 Rh2 Rh6 Rh4 -55.45(12)
Rh1 Rh2 Rh6 Rh4 -0.50(14)
Rh3 Rh2 Rh6 Rh4 53.37(12)
C27 Rh2 Rh6 Rh3 153.8(18)
C10 Rh2 Rh6 Rh3 46(3)
C26 Rh2 Rh6 Rh3 -101.8(13)
C9 Rh2 Rh6 Rh3 66.6(14)
Rh5 Rh2 Rh6 Rh3 -108.82(14)
Rh1 Rh2 Rh6 Rh3 -53.87(13)
C13 Rh6 Rh7 C1 163(2)
C9 Rh6 Rh7 C1 83(2)
C11 Rh6 Rh7 C1 -98(2)
Rh5 Rh6 Rh7 C1 -139.8(18)
Rh4 Rh6 Rh7 C1 -54.9(18)
Rh3 Rh6 Rh7 C1 29.9(18)
Rh2 Rh6 Rh7 C1 130.5(18)
C9 Rh6 Rh7 C13 -80(2)
C1 Rh6 Rh7 C13 -163(2)
C11 Rh6 Rh7 C13 99.7(19)
Rh5 Rh6 Rh7 C13 57.4(17)
Rh4 Rh6 Rh7 C13 142.3(17)
Rh3 Rh6 Rh7 C13 -132.8(17)
Rh2 Rh6 Rh7 C13 -32.3(17)
C13 Rh6 Rh7 C33 79(2)
C9 Rh6 Rh7 C33 -0.7(18)
C1 Rh6 Rh7 C33 -83(2)
C11 Rh6 Rh7 C33 179.2(17)
Rh5 Rh6 Rh7 C33 136.9(14)
Rh4 Rh6 Rh7 C33 -138.3(14)
Rh3 Rh6 Rh7 C33 -53.4(14)
Rh2 Rh6 Rh7 C33 47.2(14)
C13 Rh6 Rh7 C2 -69.9(19)
C9 Rh6 Rh7 C2 -150.1(14)
C1 Rh6 Rh7 C2 127(2)
C11 Rh6 Rh7 C2 29.8(12)
Rh5 Rh6 Rh7 C2 -12.5(8)
Rh4 Rh6 Rh7 C2 72.3(8)
Rh3 Rh6 Rh7 C2 157.2(8)
Rh2 Rh6 Rh7 C2 -102.2(8)
C13 Rh6 Rh7 Rh12 42.5(17)
C9 Rh6 Rh7 Rh12 -37.7(12)
C1 Rh6 Rh7 Rh12 -120.3(18)
C11 Rh6 Rh7 Rh12 142.2(9)
Rh5 Rh6 Rh7 Rh12 99.9(3)
Rh4 Rh6 Rh7 Rh12 -175.24(18)
Rh3 Rh6 Rh7 Rh12 -90.4(3)
Rh2 Rh6 Rh7 Rh12 10.2(3)
C13 Rh6 Rh7 Rh8 179.4(18)
C9 Rh6 Rh7 Rh8 99.3(13)
C1 Rh6 Rh7 Rh8 16.6(18)
C11 Rh6 Rh7 Rh8 -80.9(10)
Rh5 Rh6 Rh7 Rh8 -123.2(3)
Rh4 Rh6 Rh7 Rh8 -38.3(4)
Rh3 Rh6 Rh7 Rh8 46.6(5)
Rh2 Rh6 Rh7 Rh8 147.1(3)
C13 Rh6 Rh7 Rh10 -114.2(17)
C9 Rh6 Rh7 Rh10 165.7(12)
C1 Rh6 Rh7 Rh10 83.0(18)
C11 Rh6 Rh7 Rh10 -14.5(9)
Rh5 Rh6 Rh7 Rh10 -56.8(2)
Rh4 Rh6 Rh7 Rh10 28.1(2)
Rh3 Rh6 Rh7 Rh10 113.0(2)
Rh2 Rh6 Rh7 Rh10 -146.5(2)
C13 Rh6 Rh7 Rh14 -51.6(17)
C9 Rh6 Rh7 Rh14 -131.7(12)
C1 Rh6 Rh7 Rh14 145.7(18)
C11 Rh6 Rh7 Rh14 48.1(9)
Rh5 Rh6 Rh7 Rh14 5.8(3)
Rh4 Rh6 Rh7 Rh14 90.7(3)
Rh3 Rh6 Rh7 Rh14 175.6(2)
Rh2 Rh6 Rh7 Rh14 -83.9(3)
C1 Rh7 Rh8 C4 -62(2)
C13 Rh7 Rh8 C4 104(3)
C33 Rh7 Rh8 C4 29(2)
C2 Rh7 Rh8 C4 171.5(17)
Rh6 Rh7 Rh8 C4 -75.2(16)
Rh12 Rh7 Rh8 C4 72.6(15)
Rh10 Rh7 Rh8 C4 -153.4(15)
Rh14 Rh7 Rh8 C4 140.9(15)
C1 Rh7 Rh8 C3 31.2(19)
C13 Rh7 Rh8 C3 -163(3)
C33 Rh7 Rh8 C3 121.8(17)
C2 Rh7 Rh8 C3 -95.3(14)
Rh6 Rh7 Rh8 C3 18.0(12)
Rh12 Rh7 Rh8 C3 165.8(11)
Rh10 Rh7 Rh8 C3 -60.2(11)
Rh14 Rh7 Rh8 C3 -125.9(11)
C1 Rh7 Rh8 Rh14 157.1(15)
C13 Rh7 Rh8 Rh14 -37(3)
C33 Rh7 Rh8 Rh14 -112.3(13)
C2 Rh7 Rh8 Rh14 30.6(8)
Rh6 Rh7 Rh8 Rh14 143.9(4)
Rh12 Rh7 Rh8 Rh14 -68.28(12)
Rh10 Rh7 Rh8 Rh14 65.72(11)
C1 Rh7 Rh8 Rh13 -122.0(15)
C13 Rh7 Rh8 Rh13 44(3)
C33 Rh7 Rh8 Rh13 -31.4(13)
C2 Rh7 Rh8 Rh13 111.4(8)
Rh6 Rh7 Rh8 Rh13 -135.3(3)
Rh12 Rh7 Rh8 Rh13 12.56(14)
Rh10 Rh7 Rh8 Rh13 146.55(18)
Rh14 Rh7 Rh8 Rh13 80.83(15)
C1 Rh7 Rh8 Rh10 91.4(15)
C13 Rh7 Rh8 Rh10 -103(3)
C33 Rh7 Rh8 Rh10 -178.0(13)
C2 Rh7 Rh8 Rh10 -35.1(8)
Rh6 Rh7 Rh8 Rh10 78.2(4)
Rh12 Rh7 Rh8 Rh10 -133.99(14)
Rh14 Rh7 Rh8 Rh10 -65.72(11)
C1 Rh7 Rh8 Rh11 80.3(15)
C13 Rh7 Rh8 Rh11 -114(3)
C33 Rh7 Rh8 Rh11 170.9(13)
C2 Rh7 Rh8 Rh11 -46.2(8)
Rh6 Rh7 Rh8 Rh11 67.1(4)
Rh12 Rh7 Rh8 Rh11 -145.09(18)
Rh10 Rh7 Rh8 Rh11 -11.10(14)
Rh14 Rh7 Rh8 Rh11 -76.82(16)
C1 Rh7 Rh8 Rh12 -134.6(15)
C13 Rh7 Rh8 Rh12 31(3)
C33 Rh7 Rh8 Rh12 -44.0(13)
C2 Rh7 Rh8 Rh12 98.9(8)
Rh6 Rh7 Rh8 Rh12 -147.8(4)
Rh10 Rh7 Rh8 Rh12 133.99(14)
Rh14 Rh7 Rh8 Rh12 68.28(12)
C1 Rh7 Rh8 Rh9 -30.2(18)
C13 Rh7 Rh8 Rh9 136(3)
C33 Rh7 Rh8 Rh9 60.4(17)
C2 Rh7 Rh8 Rh9 -156.8(13)
Rh6 Rh7 Rh8 Rh9 -43.5(12)
Rh12 Rh7 Rh8 Rh9 104.4(10)
Rh10 Rh7 Rh8 Rh9 -121.7(10)
Rh14 Rh7 Rh8 Rh9 172.6(11)
C1 Rh7 Rh8 Rh15 159.7(15)
C13 Rh7 Rh8 Rh15 -35(3)
C33 Rh7 Rh8 Rh15 -109.8(13)
C2 Rh7 Rh8 Rh15 33.1(8)
Rh6 Rh7 Rh8 Rh15 146.4(3)
Rh12 Rh7 Rh8 Rh15 -65.77(17)
Rh10 Rh7 Rh8 Rh15 68.23(17)
Rh14 Rh7 Rh8 Rh15 2.51(15)
C4 Rh8 Rh9 C36 16(4)
C3 Rh8 Rh9 C36 -78(4)
Rh14 Rh8 Rh9 C36 154(3)
Rh13 Rh8 Rh9 C36 79(3)
Rh10 Rh8 Rh9 C36 -135(3)
Rh11 Rh8 Rh9 C36 -133(3)
Rh12 Rh8 Rh9 C36 81(3)
Rh7 Rh8 Rh9 C36 -18(4)
Rh15 Rh8 Rh9 C36 153(3)
C4 Rh8 Rh9 C21 -109(2)
C3 Rh8 Rh9 C21 157.3(18)
Rh14 Rh8 Rh9 C21 29.7(14)
Rh13 Rh8 Rh9 C21 -45.6(14)
Rh10 Rh8 Rh9 C21 100.4(14)
Rh11 Rh8 Rh9 C21 102.1(14)
Rh12 Rh8 Rh9 C21 -43.2(14)
Rh7 Rh8 Rh9 C21 -142.3(17)
Rh15 Rh8 Rh9 C21 28.8(13)
C4 Rh8 Rh9 C35 144(2)
C3 Rh8 Rh9 C35 50(2)
Rh14 Rh8 Rh9 C35 -77.7(18)
Rh13 Rh8 Rh9 C35 -153.1(18)
Rh10 Rh8 Rh9 C35 -7.1(18)
Rh11 Rh8 Rh9 C35 -5.3(17)
Rh12 Rh8 Rh9 C35 -150.6(17)
Rh7 Rh8 Rh9 C35 110(2)
Rh15 Rh8 Rh9 C35 -78.6(18)
C3 Rh8 Rh9 C4 -94.1(19)
Rh14 Rh8 Rh9 C4 138.3(16)
Rh13 Rh8 Rh9 C4 62.9(16)
Rh10 Rh8 Rh9 C4 -151.1(16)
Rh11 Rh8 Rh9 C4 -149.3(16)
Rh12 Rh8 Rh9 C4 65.4(16)
Rh7 Rh8 Rh9 C4 -33.8(19)
Rh15 Rh8 Rh9 C4 137.4(16)
C4 Rh8 Rh9 Rh15 -137.4(16)
C3 Rh8 Rh9 Rh15 128.5(11)
Rh14 Rh8 Rh9 Rh15 0.91(16)
Rh13 Rh8 Rh9 Rh15 -74.46(14)
Rh10 Rh8 Rh9 Rh15 71.57(17)
Rh11 Rh8 Rh9 Rh15 73.31(12)
Rh12 Rh8 Rh9 Rh15 -71.96(16)
Rh7 Rh8 Rh9 Rh15 -171.2(10)
C4 Rh8 Rh9 Rh11 149.3(16)
C3 Rh8 Rh9 Rh11 55.2(11)
Rh14 Rh8 Rh9 Rh11 -72.40(17)
Rh13 Rh8 Rh9 Rh11 -147.77(16)
Rh10 Rh8 Rh9 Rh11 -1.74(16)
Rh12 Rh8 Rh9 Rh11 -145.27(18)
Rh7 Rh8 Rh9 Rh11 115.5(10)
Rh15 Rh8 Rh9 Rh11 -73.31(12)
C4 Rh8 Rh9 Rh13 -62.9(16)
C3 Rh8 Rh9 Rh13 -157.0(11)
Rh14 Rh8 Rh9 Rh13 75.36(17)
Rh10 Rh8 Rh9 Rh13 146.03(19)
Rh11 Rh8 Rh9 Rh13 147.77(16)
Rh12 Rh8 Rh9 Rh13 2.49(16)
Rh7 Rh8 Rh9 Rh13 -96.7(10)
Rh15 Rh8 Rh9 Rh13 74.46(14)
C4 Rh8 Rh10 C19 -3(4)
C3 Rh8 Rh10 C19 14(3)
Rh14 Rh8 Rh10 C19 -161(2)
Rh13 Rh8 Rh10 C19 177(2)
Rh11 Rh8 Rh10 C19 89(2)
Rh12 Rh8 Rh10 C19 -121(2)
Rh9 Rh8 Rh10 C19 91(2)
Rh7 Rh8 Rh10 C19 -81(2)
Rh15 Rh8 Rh10 C19 144(2)
C4 Rh8 Rh10 C18 -141(4)
C3 Rh8 Rh10 C18 -124(2)
Rh14 Rh8 Rh10 C18 61.0(19)
Rh13 Rh8 Rh10 C18 39.2(19)
Rh11 Rh8 Rh10 C18 -49.4(19)
Rh12 Rh8 Rh10 C18 100.4(19)
Rh9 Rh8 Rh10 C18 -47.7(19)
Rh7 Rh8 Rh10 C18 141.1(19)
Rh15 Rh8 Rh10 C18 6.2(19)
C4 Rh8 Rh10 C2 125(3)
C3 Rh8 Rh10 C2 141.2(16)
Rh14 Rh8 Rh10 C2 -33.6(9)
Rh13 Rh8 Rh10 C2 -55.4(10)
Rh11 Rh8 Rh10 C2 -144.0(9)
Rh12 Rh8 Rh10 C2 5.8(9)
Rh9 Rh8 Rh10 C2 -142.3(9)
Rh7 Rh8 Rh10 C2 46.4(9)
Rh15 Rh8 Rh10 C2 -88.5(9)
C4 Rh8 Rh10 C3 -17(4)
Rh14 Rh8 Rh10 C3 -174.8(13)
Rh13 Rh8 Rh10 C3 163.4(14)
Rh11 Rh8 Rh10 C3 74.8(13)
Rh12 Rh8 Rh10 C3 -135.4(13)
Rh9 Rh8 Rh10 C3 76.5(13)
Rh7 Rh8 Rh10 C3 -94.7(13)
Rh15 Rh8 Rh10 C3 130.4(13)
C4 Rh8 Rh10 Rh14 158(3)
C3 Rh8 Rh10 Rh14 174.8(13)
Rh13 Rh8 Rh10 Rh14 -21.8(3)
Rh11 Rh8 Rh10 Rh14 -110.41(13)
Rh12 Rh8 Rh10 Rh14 39.41(13)
Rh9 Rh8 Rh10 Rh14 -108.71(18)
Rh7 Rh8 Rh10 Rh14 80.06(12)
Rh15 Rh8 Rh10 Rh14 -54.84(12)
C4 Rh8 Rh10 Rh16 -145(3)
C3 Rh8 Rh10 Rh16 -128.8(13)
Rh14 Rh8 Rh10 Rh16 56.38(11)
Rh13 Rh8 Rh10 Rh16 34.6(3)
Rh11 Rh8 Rh10 Rh16 -54.02(11)
Rh12 Rh8 Rh10 Rh16 95.79(14)
Rh9 Rh8 Rh10 Rh16 -52.32(18)
Rh7 Rh8 Rh10 Rh16 136.45(13)
Rh15 Rh8 Rh10 Rh16 1.54(13)
C4 Rh8 Rh10 Rh11 -91(3)
C3 Rh8 Rh10 Rh11 -74.8(13)
Rh14 Rh8 Rh10 Rh11 110.41(13)
Rh13 Rh8 Rh10 Rh11 88.7(3)
Rh12 Rh8 Rh10 Rh11 149.81(16)
Rh9 Rh8 Rh10 Rh11 1.70(16)
Rh7 Rh8 Rh10 Rh11 -169.53(13)
Rh15 Rh8 Rh10 Rh11 55.57(12)
C4 Rh8 Rh10 Rh7 78(3)
C3 Rh8 Rh10 Rh7 94.7(13)
Rh14 Rh8 Rh10 Rh7 -80.06(12)
Rh13 Rh8 Rh10 Rh7 -101.8(3)
Rh11 Rh8 Rh10 Rh7 169.53(13)
Rh12 Rh8 Rh10 Rh7 -40.66(13)
Rh9 Rh8 Rh10 Rh7 171.23(19)
Rh15 Rh8 Rh10 Rh7 -134.91(14)
C1 Rh7 Rh10 C19 23(2)
C13 Rh7 Rh10 C19 -79(2)
C33 Rh7 Rh10 C19 133(3)
C2 Rh7 Rh10 C19 -106(2)
Rh6 Rh7 Rh10 C19 -26.8(17)
Rh12 Rh7 Rh10 C19 169.0(17)
Rh8 Rh7 Rh10 C19 129.6(17)
Rh14 Rh7 Rh10 C19 -164.3(17)
C1 Rh7 Rh10 C18 123(2)
C13 Rh7 Rh10 C18 22(2)
C33 Rh7 Rh10 C18 -127(3)
C2 Rh7 Rh10 C18 -5(2)
Rh6 Rh7 Rh10 C18 74(2)
Rh12 Rh7 Rh10 C18 -90(2)
Rh8 Rh7 Rh10 C18 -130(2)
Rh14 Rh7 Rh10 C18 -64(2)
C1 Rh7 Rh10 C2 128.8(17)
C13 Rh7 Rh10 C2 27.3(18)
C33 Rh7 Rh10 C2 -121(2)
Rh6 Rh7 Rh10 C2 79.3(11)
Rh12 Rh7 Rh10 C2 -84.9(11)
Rh8 Rh7 Rh10 C2 -124.3(11)
Rh14 Rh7 Rh10 C2 -58.2(11)
C1 Rh7 Rh10 C3 -59.9(16)
C13 Rh7 Rh10 C3 -161.4(18)
C33 Rh7 Rh10 C3 50(2)
C2 Rh7 Rh10 C3 171.4(14)
Rh6 Rh7 Rh10 C3 -109.4(10)
Rh12 Rh7 Rh10 C3 86.5(10)
Rh8 Rh7 Rh10 C3 47.0(10)
Rh14 Rh7 Rh10 C3 113.1(10)
C1 Rh7 Rh10 Rh14 -173.0(13)
C13 Rh7 Rh10 Rh14 85.5(15)
C33 Rh7 Rh10 Rh14 -63(2)
C2 Rh7 Rh10 Rh14 58.2(11)
Rh6 Rh7 Rh10 Rh14 137.51(15)
Rh12 Rh7 Rh10 Rh14 -26.65(13)
Rh8 Rh7 Rh10 Rh14 -66.12(11)
C1 Rh7 Rh10 Rh8 -106.9(13)
C13 Rh7 Rh10 Rh8 151.6(15)
C33 Rh7 Rh10 Rh8 3(2)
C2 Rh7 Rh10 Rh8 124.3(11)
Rh6 Rh7 Rh10 Rh8 -156.37(16)
Rh12 Rh7 Rh10 Rh8 39.47(13)
Rh14 Rh7 Rh10 Rh8 66.12(11)
C1 Rh7 Rh10 Rh16 -168.3(13)
C13 Rh7 Rh10 Rh16 90.2(15)
C33 Rh7 Rh10 Rh16 -58(2)
C2 Rh7 Rh10 Rh16 62.9(11)
Rh6 Rh7 Rh10 Rh16 142.22(16)
Rh12 Rh7 Rh10 Rh16 -21.9(2)
Rh8 Rh7 Rh10 Rh16 -61.41(17)
Rh14 Rh7 Rh10 Rh16 4.71(15)
C1 Rh7 Rh10 Rh11 -96.5(13)
C13 Rh7 Rh10 Rh11 162.0(15)
C33 Rh7 Rh10 Rh11 13(2)
C2 Rh7 Rh10 Rh11 134.8(11)
Rh6 Rh7 Rh10 Rh11 -145.97(15)
Rh12 Rh7 Rh10 Rh11 49.87(18)
Rh8 Rh7 Rh10 Rh11 10.41(13)
Rh14 Rh7 Rh10 Rh11 76.53(14)
C4 Rh8 Rh11 C14 77(2)
C3 Rh8 Rh11 C14 -8(2)
Rh14 Rh8 Rh11 C14 -128.5(15)
Rh13 Rh8 Rh11 C14 137.5(15)
Rh10 Rh8 Rh11 C14 -74.7(15)
Rh12 Rh8 Rh11 C14 -150.3(16)
Rh9 Rh8 Rh11 C14 106.9(15)
Rh7 Rh8 Rh11 C14 -63.6(16)
Rh15 Rh8 Rh11 C14 174.6(16)
C4 Rh8 Rh11 C15 -152(2)
C3 Rh8 Rh11 C15 123(2)
Rh14 Rh8 Rh11 C15 2.4(19)
Rh13 Rh8 Rh11 C15 -91.6(19)
Rh10 Rh8 Rh11 C15 56.2(19)
Rh12 Rh8 Rh11 C15 -19(2)
Rh9 Rh8 Rh11 C15 -122.2(19)
Rh7 Rh8 Rh11 C15 67.3(19)
Rh15 Rh8 Rh11 C15 -54.5(19)
C4 Rh8 Rh11 C35 -25(2)
C3 Rh8 Rh11 C35 -109(2)
Rh14 Rh8 Rh11 C35 129.9(18)
Rh13 Rh8 Rh11 C35 35.9(18)
Rh10 Rh8 Rh11 C35 -176.3(18)
Rh12 Rh8 Rh11 C35 108.1(18)
Rh9 Rh8 Rh11 C35 5.3(18)
Rh7 Rh8 Rh11 C35 -165.2(18)
Rh15 Rh8 Rh11 C35 73.0(18)
C4 Rh8 Rh11 C3 84(2)
Rh14 Rh8 Rh11 C3 -120.8(13)
Rh13 Rh8 Rh11 C3 145.2(13)
Rh10 Rh8 Rh11 C3 -67.1(13)
Rh12 Rh8 Rh11 C3 -142.7(14)
Rh9 Rh8 Rh11 C3 114.6(13)
Rh7 Rh8 Rh11 C3 -55.9(13)
Rh15 Rh8 Rh11 C3 -177.7(13)
C4 Rh8 Rh11 Rh16 -153.2(15)
C3 Rh8 Rh11 Rh16 122.4(13)
Rh14 Rh8 Rh11 Rh16 1.58(13)
Rh13 Rh8 Rh11 Rh16 -92.46(16)
Rh10 Rh8 Rh11 Rh16 55.32(12)
Rh12 Rh8 Rh11 Rh16 -20.3(3)
Rh9 Rh8 Rh11 Rh16 -123.01(15)
Rh7 Rh8 Rh11 Rh16 66.44(17)
Rh15 Rh8 Rh11 Rh16 -55.30(11)
C4 Rh8 Rh11 Rh9 -30.1(15)
C3 Rh8 Rh11 Rh9 -114.6(13)
Rh14 Rh8 Rh11 Rh9 124.59(15)
Rh13 Rh8 Rh11 Rh9 30.56(16)
Rh10 Rh8 Rh11 Rh9 178.34(16)
Rh12 Rh8 Rh11 Rh9 102.7(3)
Rh7 Rh8 Rh11 Rh9 -170.55(19)
Rh15 Rh8 Rh11 Rh9 67.71(13)
C4 Rh8 Rh11 Rh10 151.5(15)
C3 Rh8 Rh11 Rh10 67.1(13)
Rh14 Rh8 Rh11 Rh10 -53.75(11)
Rh13 Rh8 Rh11 Rh10 -147.78(17)
Rh12 Rh8 Rh11 Rh10 -75.6(3)
Rh9 Rh8 Rh11 Rh10 -178.34(16)
Rh7 Rh8 Rh11 Rh10 11.11(14)
Rh15 Rh8 Rh11 Rh10 -110.62(13)
C4 Rh8 Rh11 Rh15 -97.9(15)
C3 Rh8 Rh11 Rh15 177.7(13)
Rh14 Rh8 Rh11 Rh15 56.88(12)
Rh13 Rh8 Rh11 Rh15 -37.16(14)
Rh10 Rh8 Rh11 Rh15 110.62(13)
Rh12 Rh8 Rh11 Rh15 35.0(3)
Rh9 Rh8 Rh11 Rh15 -67.71(13)
Rh7 Rh8 Rh11 Rh15 121.74(17)
C36 Rh9 Rh11 C14 11(4)
C21 Rh9 Rh11 C14 152(2)
C35 Rh9 Rh11 C14 60(3)
C4 Rh9 Rh11 C14 -93.0(18)
Rh15 Rh9 Rh11 C14 175.5(15)
Rh13 Rh9 Rh11 C14 -142.1(15)
Rh8 Rh9 Rh11 C14 -113.2(15)
C36 Rh9 Rh11 C15 -104(4)
C21 Rh9 Rh11 C15 37(2)
C35 Rh9 Rh11 C15 -55(3)
C4 Rh9 Rh11 C15 152.3(19)
Rh15 Rh9 Rh11 C15 60.8(16)
Rh13 Rh9 Rh11 C15 103.2(16)
Rh8 Rh9 Rh11 C15 132.1(16)
C36 Rh9 Rh11 C35 -49(4)
C21 Rh9 Rh11 C35 92(3)
C4 Rh9 Rh11 C35 -153(2)
Rh15 Rh9 Rh11 C35 116(2)
Rh13 Rh9 Rh11 C35 158(2)
Rh8 Rh9 Rh11 C35 -173(2)
C36 Rh9 Rh11 C3 86(4)
C21 Rh9 Rh11 C3 -133.0(17)
C35 Rh9 Rh11 C3 135(2)
C4 Rh9 Rh11 C3 -18.1(13)
Rh15 Rh9 Rh11 C3 -109.6(8)
Rh13 Rh9 Rh11 C3 -67.2(8)
Rh8 Rh9 Rh11 C3 -38.3(8)
C36 Rh9 Rh11 Rh16 -165(4)
C21 Rh9 Rh11 Rh16 -23.7(15)
C35 Rh9 Rh11 Rh16 -116(2)
C4 Rh9 Rh11 Rh16 91.2(10)
Rh15 Rh9 Rh11 Rh16 -0.29(15)
Rh13 Rh9 Rh11 Rh16 42.1(2)
Rh8 Rh9 Rh11 Rh16 71.01(16)
C36 Rh9 Rh11 Rh8 124(4)
C21 Rh9 Rh11 Rh8 -94.7(15)
C35 Rh9 Rh11 Rh8 173(2)
C4 Rh9 Rh11 Rh8 20.2(10)
Rh15 Rh9 Rh11 Rh8 -71.30(12)
Rh13 Rh9 Rh11 Rh8 -28.87(15)
C36 Rh9 Rh11 Rh10 126(4)
C21 Rh9 Rh11 Rh10 -93.1(15)
C35 Rh9 Rh11 Rh10 175(2)
C4 Rh9 Rh11 Rh10 21.8(11)
Rh15 Rh9 Rh11 Rh10 -69.69(16)
Rh13 Rh9 Rh11 Rh10 -27.3(2)
Rh8 Rh9 Rh11 Rh10 1.61(15)
C36 Rh9 Rh11 Rh15 -165(4)
C21 Rh9 Rh11 Rh15 -23.4(15)
C35 Rh9 Rh11 Rh15 -116(2)
C4 Rh9 Rh11 Rh15 91.5(10)
Rh13 Rh9 Rh11 Rh15 42.43(14)
Rh8 Rh9 Rh11 Rh15 71.30(12)
C19 Rh10 Rh11 C14 -1(2)
C18 Rh10 Rh11 C14 -86.7(18)
C2 Rh10 Rh11 C14 -168.1(19)
C3 Rh10 Rh11 C14 72.9(17)
Rh14 Rh10 Rh11 C14 178.7(13)
Rh8 Rh10 Rh11 C14 125.1(13)
Rh16 Rh10 Rh11 C14 -126.1(13)
Rh7 Rh10 Rh11 C14 114.6(13)
C19 Rh10 Rh11 C15 86(2)
C18 Rh10 Rh11 C15 0.8(17)
C2 Rh10 Rh11 C15 -80.5(18)
C3 Rh10 Rh11 C15 160.5(16)
Rh14 Rh10 Rh11 C15 -93.7(12)
Rh8 Rh10 Rh11 C15 -147.3(12)
Rh16 Rh10 Rh11 C15 -38.5(12)
Rh7 Rh10 Rh11 C15 -157.8(12)
C19 Rh10 Rh11 C35 -112(7)
C18 Rh10 Rh11 C35 162(7)
C2 Rh10 Rh11 C35 81(7)
C3 Rh10 Rh11 C35 -38(7)
Rh14 Rh10 Rh11 C35 68(7)
Rh8 Rh10 Rh11 C35 14(7)
Rh16 Rh10 Rh11 C35 123(7)
Rh7 Rh10 Rh11 C35 4(7)
C19 Rh10 Rh11 C3 -74(2)
C18 Rh10 Rh11 C3 -159.7(16)
C2 Rh10 Rh11 C3 119.0(17)
Rh14 Rh10 Rh11 C3 105.7(11)
Rh8 Rh10 Rh11 C3 52.2(11)
Rh16 Rh10 Rh11 C3 161.0(11)
Rh7 Rh10 Rh11 C3 41.7(11)
C19 Rh10 Rh11 Rh16 124.7(17)
C18 Rh10 Rh11 Rh16 39.3(12)
C2 Rh10 Rh11 Rh16 -42.0(14)
C3 Rh10 Rh11 Rh16 -161.0(11)
Rh14 Rh10 Rh11 Rh16 -55.24(11)
Rh8 Rh10 Rh11 Rh16 -108.81(13)
Rh7 Rh10 Rh11 Rh16 -119.30(16)
C19 Rh10 Rh11 Rh8 -126.5(17)
C18 Rh10 Rh11 Rh8 148.1(12)
C2 Rh10 Rh11 Rh8 66.8(14)
C3 Rh10 Rh11 Rh8 -52.2(11)
Rh14 Rh10 Rh11 Rh8 53.57(11)
Rh16 Rh10 Rh11 Rh8 108.81(13)
Rh7 Rh10 Rh11 Rh8 -10.50(13)
C19 Rh10 Rh11 Rh9 -128.2(17)
C18 Rh10 Rh11 Rh9 146.5(12)
C2 Rh10 Rh11 Rh9 65.2(14)
C3 Rh10 Rh11 Rh9 -53.8(11)
Rh14 Rh10 Rh11 Rh9 51.92(18)
Rh8 Rh10 Rh11 Rh9 -1.65(16)
Rh16 Rh10 Rh11 Rh9 107.15(18)
Rh7 Rh10 Rh11 Rh9 -12.1(2)
C19 Rh10 Rh11 Rh15 179.2(17)
C18 Rh10 Rh11 Rh15 93.9(12)
C2 Rh10 Rh11 Rh15 12.5(14)
C3 Rh10 Rh11 Rh15 -106.5(11)
Rh14 Rh10 Rh11 Rh15 -0.72(12)
Rh8 Rh10 Rh11 Rh15 -54.29(11)
Rh16 Rh10 Rh11 Rh15 54.52(11)
Rh7 Rh10 Rh11 Rh15 -64.79(16)
C4 Rh8 Rh12 C20 -116(8)
C3 Rh8 Rh12 C20 -21(8)
Rh14 Rh8 Rh12 C20 80(8)
Rh13 Rh8 Rh12 C20 -168(8)
Rh10 Rh8 Rh12 C20 42(8)
Rh11 Rh8 Rh12 C20 106(8)
Rh9 Rh8 Rh12 C20 -170(8)
Rh7 Rh8 Rh12 C20 0(8)
Rh15 Rh8 Rh12 C20 136(8)
C4 Rh8 Rh12 C8 21.1(18)
C3 Rh8 Rh12 C8 116(2)
Rh14 Rh8 Rh12 C8 -142.5(12)
Rh13 Rh8 Rh12 C8 -30.4(12)
Rh10 Rh8 Rh12 C8 178.9(12)
Rh11 Rh8 Rh12 C8 -117.4(13)
Rh9 Rh8 Rh12 C8 -32.9(13)
Rh7 Rh8 Rh12 C8 137.1(12)
Rh15 Rh8 Rh12 C8 -87.0(12)
C4 Rh8 Rh12 C33 -72.9(18)
C3 Rh8 Rh12 C33 22(2)
Rh14 Rh8 Rh12 C33 123.5(12)
Rh13 Rh8 Rh12 C33 -124.5(12)
Rh10 Rh8 Rh12 C33 84.9(12)
Rh11 Rh8 Rh12 C33 148.6(12)
Rh9 Rh8 Rh12 C33 -127.0(12)
Rh7 Rh8 Rh12 C33 43.1(12)
Rh15 Rh8 Rh12 C33 179.0(12)
C4 Rh8 Rh12 Rh14 163.6(14)
C3 Rh8 Rh12 Rh14 -101.3(17)
Rh13 Rh8 Rh12 Rh14 112.08(14)
Rh10 Rh8 Rh12 Rh14 -38.57(12)
Rh11 Rh8 Rh12 Rh14 25.2(3)
Rh9 Rh8 Rh12 Rh14 109.59(17)
Rh7 Rh8 Rh12 Rh14 -80.39(12)
Rh15 Rh8 Rh12 Rh14 55.54(11)
C4 Rh8 Rh12 Rh17 108.3(14)
C3 Rh8 Rh12 Rh17 -156.6(17)
Rh14 Rh8 Rh12 Rh17 -55.31(12)
Rh13 Rh8 Rh12 Rh17 56.77(12)
Rh10 Rh8 Rh12 Rh17 -93.88(14)
Rh11 Rh8 Rh12 Rh17 -30.2(3)
Rh9 Rh8 Rh12 Rh17 54.28(18)
Rh7 Rh8 Rh12 Rh17 -135.70(13)
Rh15 Rh8 Rh12 Rh17 0.22(14)
C4 Rh8 Rh12 Rh13 51.6(14)
C3 Rh8 Rh12 Rh13 146.6(17)
Rh14 Rh8 Rh12 Rh13 -112.08(14)
Rh10 Rh8 Rh12 Rh13 -150.66(16)
Rh11 Rh8 Rh12 Rh13 -86.9(3)
Rh9 Rh8 Rh12 Rh13 -2.49(16)
Rh7 Rh8 Rh12 Rh13 167.53(14)
Rh15 Rh8 Rh12 Rh13 -56.55(13)
C4 Rh8 Rh12 Rh7 -116.0(14)
C3 Rh8 Rh12 Rh7 -20.9(17)
Rh14 Rh8 Rh12 Rh7 80.39(12)
Rh13 Rh8 Rh12 Rh7 -167.53(14)
Rh10 Rh8 Rh12 Rh7 41.82(13)
Rh11 Rh8 Rh12 Rh7 105.5(3)
Rh9 Rh8 Rh12 Rh7 -170.02(17)
Rh15 Rh8 Rh12 Rh7 135.93(12)
C1 Rh7 Rh12 C20 -93(3)
C13 Rh7 Rh12 C20 12(2)
C33 Rh7 Rh12 C20 -71(3)
C2 Rh7 Rh12 C20 97.5(19)
Rh6 Rh7 Rh12 C20 -16.9(18)
Rh8 Rh7 Rh12 C20 180.0(18)
Rh10 Rh7 Rh12 C20 141.7(18)
Rh14 Rh7 Rh12 C20 116.0(18)
C1 Rh7 Rh12 C8 20(3)
C13 Rh7 Rh12 C8 125(2)
C33 Rh7 Rh12 C8 42(3)
C2 Rh7 Rh12 C8 -149.8(18)
Rh6 Rh7 Rh12 C8 95.7(17)
Rh8 Rh7 Rh12 C8 -67.3(17)
Rh10 Rh7 Rh12 C8 -105.7(17)
Rh14 Rh7 Rh12 C8 -131.3(17)
C1 Rh7 Rh12 C33 -22(3)
C13 Rh7 Rh12 C33 83(2)
C2 Rh7 Rh12 C33 168(2)
Rh6 Rh7 Rh12 C33 53.6(19)
Rh8 Rh7 Rh12 C33 -109.4(19)
Rh10 Rh7 Rh12 C33 -147.8(19)
Rh14 Rh7 Rh12 C33 -173.4(19)
C1 Rh7 Rh12 Rh14 151(2)
C13 Rh7 Rh12 Rh14 -103.9(12)
C33 Rh7 Rh12 Rh14 173.4(19)
C2 Rh7 Rh12 Rh14 -18.5(7)
Rh6 Rh7 Rh12 Rh14 -133.0(2)
Rh8 Rh7 Rh12 Rh14 63.97(10)
Rh10 Rh7 Rh12 Rh14 25.63(12)
C1 Rh7 Rh12 Rh8 87(2)
C13 Rh7 Rh12 Rh8 -167.9(12)
C33 Rh7 Rh12 Rh8 109.4(19)
C2 Rh7 Rh12 Rh8 -82.5(7)
Rh6 Rh7 Rh12 Rh8 163.1(2)
Rh10 Rh7 Rh12 Rh8 -38.34(12)
Rh14 Rh7 Rh12 Rh8 -63.97(10)
C1 Rh7 Rh12 Rh17 148(2)
C13 Rh7 Rh12 Rh17 -107.7(12)
C33 Rh7 Rh12 Rh17 169.6(19)
C2 Rh7 Rh12 Rh17 -22.3(7)
Rh6 Rh7 Rh12 Rh17 -136.8(2)
Rh8 Rh7 Rh12 Rh17 60.18(18)
Rh10 Rh7 Rh12 Rh17 21.8(2)
Rh14 Rh7 Rh12 Rh17 -3.78(16)
C1 Rh7 Rh12 Rh13 75(2)
C13 Rh7 Rh12 Rh13 -179.9(12)
C33 Rh7 Rh12 Rh13 97.4(19)
C2 Rh7 Rh12 Rh13 -94.5(7)
Rh6 Rh7 Rh12 Rh13 151.05(18)
Rh8 Rh7 Rh12 Rh13 -12.01(13)
Rh10 Rh7 Rh12 Rh13 -50.35(18)
Rh14 Rh7 Rh12 Rh13 -75.98(15)
C4 Rh8 Rh13 C34 21(4)
C3 Rh8 Rh13 C34 -7(4)
Rh14 Rh8 Rh13 C34 -178(3)
Rh10 Rh8 Rh13 C34 -159(3)
Rh11 Rh8 Rh13 C34 -85(3)
Rh12 Rh8 Rh13 C34 128(3)
Rh9 Rh8 Rh13 C34 -54(3)
Rh7 Rh8 Rh13 C34 116(3)
Rh15 Rh8 Rh13 C34 -121(3)
C4 Rh8 Rh13 C8 -78(2)
C3 Rh8 Rh13 C8 -106(2)
Rh14 Rh8 Rh13 C8 83.0(11)
Rh10 Rh8 Rh13 C8 101.7(12)
Rh11 Rh8 Rh13 C8 176.0(11)
Rh12 Rh8 Rh13 C8 28.7(11)
Rh9 Rh8 Rh13 C8 -153.7(12)
Rh7 Rh8 Rh13 C8 16.3(12)
Rh15 Rh8 Rh13 C8 139.4(11)
C4 Rh8 Rh13 C7 -170(3)
C3 Rh8 Rh13 C7 162(3)
Rh14 Rh8 Rh13 C7 -8.4(19)
Rh10 Rh8 Rh13 C7 10.2(19)
Rh11 Rh8 Rh13 C7 84.6(19)
Rh12 Rh8 Rh13 C7 -62.8(19)
Rh9 Rh8 Rh13 C7 114.8(19)
Rh7 Rh8 Rh13 C7 -75.2(19)
Rh15 Rh8 Rh13 C7 47.9(19)
C3 Rh8 Rh13 C4 -28(3)
Rh14 Rh8 Rh13 C4 161.4(17)
Rh10 Rh8 Rh13 C4 180.0(18)
Rh11 Rh8 Rh13 C4 -105.6(17)
Rh12 Rh8 Rh13 C4 107.0(17)
Rh9 Rh8 Rh13 C4 -75.4(17)
Rh7 Rh8 Rh13 C4 94.6(17)
Rh15 Rh8 Rh13 C4 -142.3(17)
C4 Rh8 Rh13 C21 109(2)
C3 Rh8 Rh13 C21 81(2)
Rh14 Rh8 Rh13 C21 -89.8(11)
Rh10 Rh8 Rh13 C21 -71.2(12)
Rh11 Rh8 Rh13 C21 3.2(12)
Rh12 Rh8 Rh13 C21 -144.2(11)
Rh9 Rh8 Rh13 C21 33.4(11)
Rh7 Rh8 Rh13 C21 -156.6(11)
Rh15 Rh8 Rh13 C21 -33.5(11)
C4 Rh8 Rh13 Rh12 -107.0(17)
C3 Rh8 Rh13 Rh12 -135(2)
Rh14 Rh8 Rh13 Rh12 54.36(12)
Rh10 Rh8 Rh13 Rh12 73.0(3)
Rh11 Rh8 Rh13 Rh12 147.36(17)
Rh9 Rh8 Rh13 Rh12 177.58(16)
Rh7 Rh8 Rh13 Rh12 -12.41(14)
Rh15 Rh8 Rh13 Rh12 110.72(14)
C4 Rh8 Rh13 Rh9 75.4(17)
C3 Rh8 Rh13 Rh9 48(2)
Rh14 Rh8 Rh13 Rh9 -123.22(14)
Rh10 Rh8 Rh13 Rh9 -104.6(3)
Rh11 Rh8 Rh13 Rh9 -30.22(15)
Rh12 Rh8 Rh13 Rh9 -177.58(16)
Rh7 Rh8 Rh13 Rh9 170.01(17)
Rh15 Rh8 Rh13 Rh9 -66.86(13)
C4 Rh8 Rh13 Rh17 -163.3(17)
C3 Rh8 Rh13 Rh17 169(2)
Rh14 Rh8 Rh13 Rh17 -1.95(14)
Rh10 Rh8 Rh13 Rh17 16.7(4)
Rh11 Rh8 Rh13 Rh17 91.05(16)
Rh12 Rh8 Rh13 Rh17 -56.30(12)
Rh9 Rh8 Rh13 Rh17 121.28(15)
Rh7 Rh8 Rh13 Rh17 -68.72(16)
Rh15 Rh8 Rh13 Rh17 54.41(12)
C4 Rh8 Rh13 Rh15 142.3(17)
C3 Rh8 Rh13 Rh15 115(2)
Rh14 Rh8 Rh13 Rh15 -56.36(12)
Rh10 Rh8 Rh13 Rh15 -37.7(3)
Rh11 Rh8 Rh13 Rh15 36.64(14)
Rh12 Rh8 Rh13 Rh15 -110.72(14)
Rh9 Rh8 Rh13 Rh15 66.86(13)
Rh7 Rh8 Rh13 Rh15 -123.13(16)
C20 Rh12 Rh13 C34 53(4)
C8 Rh12 Rh13 C34 12(4)
C33 Rh12 Rh13 C34 -60(4)
Rh14 Rh12 Rh13 C34 -175(3)
Rh8 Rh12 Rh13 C34 -124(3)
Rh17 Rh12 Rh13 C34 131(3)
Rh7 Rh12 Rh13 C34 -111(3)
C20 Rh12 Rh13 C8 40(3)
C33 Rh12 Rh13 C8 -72(2)
Rh14 Rh12 Rh13 C8 172.9(18)
Rh8 Rh12 Rh13 C8 -136.0(18)
Rh17 Rh12 Rh13 C8 118.1(18)
Rh7 Rh12 Rh13 C8 -123.7(18)
C20 Rh12 Rh13 C7 -45(3)
C8 Rh12 Rh13 C7 -86(2)
C33 Rh12 Rh13 C7 -158.3(19)
Rh14 Rh12 Rh13 C7 87.0(13)
Rh8 Rh12 Rh13 C7 138.2(13)
Rh17 Rh12 Rh13 C7 32.3(13)
Rh7 Rh12 Rh13 C7 150.5(13)
C20 Rh12 Rh13 C4 133(3)
C8 Rh12 Rh13 C4 93(2)
C33 Rh12 Rh13 C4 20.2(18)
Rh14 Rh12 Rh13 C4 -94.4(11)
Rh8 Rh12 Rh13 C4 -43.3(11)
Rh17 Rh12 Rh13 C4 -149.2(11)
Rh7 Rh12 Rh13 C4 -31.0(11)
C20 Rh12 Rh13 C21 -126(3)
C8 Rh12 Rh13 C21 -167(2)
C33 Rh12 Rh13 C21 121(2)
Rh14 Rh12 Rh13 C21 6.2(16)
Rh8 Rh12 Rh13 C21 57.3(16)
Rh17 Rh12 Rh13 C21 -48.6(16)
Rh7 Rh12 Rh13 C21 69.6(16)
C20 Rh12 Rh13 Rh8 176(2)
C8 Rh12 Rh13 Rh8 136.0(18)
C33 Rh12 Rh13 Rh8 63.5(13)
Rh14 Rh12 Rh13 Rh8 -51.14(11)
Rh17 Rh12 Rh13 Rh8 -105.89(13)
Rh7 Rh12 Rh13 Rh8 12.32(14)
C20 Rh12 Rh13 Rh9 179(2)
C8 Rh12 Rh13 Rh9 138.5(18)
C33 Rh12 Rh13 Rh9 66.0(13)
Rh14 Rh12 Rh13 Rh9 -48.7(2)
Rh8 Rh12 Rh13 Rh9 2.48(16)
Rh17 Rh12 Rh13 Rh9 -103.41(19)
Rh7 Rh12 Rh13 Rh9 14.8(2)
C20 Rh12 Rh13 Rh17 -78(2)
C8 Rh12 Rh13 Rh17 -118.1(18)
C33 Rh12 Rh13 Rh17 169.4(13)
Rh14 Rh12 Rh13 Rh17 54.75(12)
Rh8 Rh12 Rh13 Rh17 105.89(13)
Rh7 Rh12 Rh13 Rh17 118.21(16)
C20 Rh12 Rh13 Rh15 -129(2)
C8 Rh12 Rh13 Rh15 -169.6(18)
C33 Rh12 Rh13 Rh15 118.0(13)
Rh14 Rh12 Rh13 Rh15 3.28(14)
Rh8 Rh12 Rh13 Rh15 54.41(12)
Rh17 Rh12 Rh13 Rh15 -51.48(12)
Rh7 Rh12 Rh13 Rh15 66.73(17)
C36 Rh9 Rh13 C34 10(3)
C21 Rh9 Rh13 C34 -88(3)
C35 Rh9 Rh13 C34 -151(4)
C4 Rh9 Rh13 C34 92(3)
Rh15 Rh9 Rh13 C34 -145(2)
Rh11 Rh9 Rh13 C34 173(2)
Rh8 Rh9 Rh13 C34 144(2)
C36 Rh9 Rh13 C8 -83(3)
C21 Rh9 Rh13 C8 178(2)
C35 Rh9 Rh13 C8 115(4)
C4 Rh9 Rh13 C8 -2(2)
Rh15 Rh9 Rh13 C8 121.8(19)
Rh11 Rh9 Rh13 C8 79.6(19)
Rh8 Rh9 Rh13 C8 50.3(19)
C36 Rh9 Rh13 C7 105(3)
C21 Rh9 Rh13 C7 6(2)
C35 Rh9 Rh13 C7 -57(4)
C4 Rh9 Rh13 C7 -174(2)
Rh15 Rh9 Rh13 C7 -50.5(16)
Rh11 Rh9 Rh13 C7 -92.7(16)
Rh8 Rh9 Rh13 C7 -122.1(16)
C36 Rh9 Rh13 C4 -81(3)
C21 Rh9 Rh13 C4 180(2)
C35 Rh9 Rh13 C4 117(4)
Rh15 Rh9 Rh13 C4 123.7(13)
Rh11 Rh9 Rh13 C4 81.5(13)
Rh8 Rh9 Rh13 C4 52.2(13)
C36 Rh9 Rh13 C21 99(3)
C35 Rh9 Rh13 C21 -63(4)
C4 Rh9 Rh13 C21 -180(2)
Rh15 Rh9 Rh13 C21 -56.2(15)
Rh11 Rh9 Rh13 C21 -98.4(15)
Rh8 Rh9 Rh13 C21 -127.8(15)
C36 Rh9 Rh13 Rh8 -133(2)
C21 Rh9 Rh13 Rh8 127.8(15)
C35 Rh9 Rh13 Rh8 65(3)
C4 Rh9 Rh13 Rh8 -52.2(13)
Rh15 Rh9 Rh13 Rh8 71.54(12)
Rh11 Rh9 Rh13 Rh8 29.34(15)
C36 Rh9 Rh13 Rh12 -136(3)
C21 Rh9 Rh13 Rh12 125.3(15)
C35 Rh9 Rh13 Rh12 63(3)
C4 Rh9 Rh13 Rh12 -54.6(13)
Rh15 Rh9 Rh13 Rh12 69.07(18)
Rh11 Rh9 Rh13 Rh12 26.9(2)
Rh8 Rh9 Rh13 Rh12 -2.48(16)
C36 Rh9 Rh13 Rh17 155(3)
C21 Rh9 Rh13 Rh17 56.3(15)
C35 Rh9 Rh13 Rh17 -6(3)
C4 Rh9 Rh13 Rh17 -123.6(13)
Rh15 Rh9 Rh13 Rh17 0.10(16)
Rh11 Rh9 Rh13 Rh17 -42.1(2)
Rh8 Rh9 Rh13 Rh17 -71.44(16)
C36 Rh9 Rh13 Rh15 155(2)
C21 Rh9 Rh13 Rh15 56.2(15)
C35 Rh9 Rh13 Rh15 -7(3)
C4 Rh9 Rh13 Rh15 -123.7(13)
Rh11 Rh9 Rh13 Rh15 -42.21(14)
Rh8 Rh9 Rh13 Rh15 -71.54(12)
C4 Rh8 Rh14 C6 -22(3)
C3 Rh8 Rh14 C6 137.5(19)
Rh13 Rh8 Rh14 C6 -47.9(15)
Rh10 Rh8 Rh14 C6 142.6(15)
Rh11 Rh8 Rh14 C6 -161.5(15)
Rh12 Rh8 Rh14 C6 6.4(15)
Rh9 Rh8 Rh14 C6 -105.8(15)
Rh7 Rh8 Rh14 C6 72.9(15)
Rh15 Rh8 Rh14 C6 -104.9(15)
C4 Rh8 Rh14 C5 132(3)
C3 Rh8 Rh14 C5 -69(2)
Rh13 Rh8 Rh14 C5 105.6(18)
Rh10 Rh8 Rh14 C5 -63.9(18)
Rh11 Rh8 Rh14 C5 -8.0(18)
Rh12 Rh8 Rh14 C5 159.9(18)
Rh9 Rh8 Rh14 C5 47.7(18)
Rh7 Rh8 Rh14 C5 -133.6(18)
Rh15 Rh8 Rh14 C5 48.6(18)
C4 Rh8 Rh14 C2 -132(2)
C3 Rh8 Rh14 C2 26.9(15)
Rh13 Rh8 Rh14 C2 -158.5(8)
Rh10 Rh8 Rh14 C2 31.9(8)
Rh11 Rh8 Rh14 C2 87.9(8)
Rh12 Rh8 Rh14 C2 -104.3(8)
Rh9 Rh8 Rh14 C2 143.5(8)
Rh7 Rh8 Rh14 C2 -37.7(8)
Rh15 Rh8 Rh14 C2 144.4(8)
C4 Rh8 Rh14 Rh10 -164(2)
C3 Rh8 Rh14 Rh10 -5.1(13)
Rh13 Rh8 Rh14 Rh10 169.54(15)
Rh11 Rh8 Rh14 Rh10 55.96(12)
Rh12 Rh8 Rh14 Rh10 -136.20(14)
Rh9 Rh8 Rh14 Rh10 111.61(18)
Rh7 Rh8 Rh14 Rh10 -69.68(11)
Rh15 Rh8 Rh14 Rh10 112.49(12)
C4 Rh8 Rh14 Rh17 28(2)
C3 Rh8 Rh14 Rh17 -172.6(13)
Rh13 Rh8 Rh14 Rh17 1.98(14)
Rh10 Rh8 Rh14 Rh17 -167.56(14)
Rh11 Rh8 Rh14 Rh17 -111.59(13)
Rh12 Rh8 Rh14 Rh17 56.24(12)
Rh9 Rh8 Rh14 Rh17 -55.94(18)
Rh7 Rh8 Rh14 Rh17 122.77(12)
Rh15 Rh8 Rh14 Rh17 -55.07(11)
C4 Rh8 Rh14 Rh12 -28(2)
C3 Rh8 Rh14 Rh12 131.1(13)
Rh13 Rh8 Rh14 Rh12 -54.26(12)
Rh10 Rh8 Rh14 Rh12 136.20(14)
Rh11 Rh8 Rh14 Rh12 -167.83(15)
Rh9 Rh8 Rh14 Rh12 -112.18(17)
Rh7 Rh8 Rh14 Rh12 66.53(11)
Rh15 Rh8 Rh14 Rh12 -111.31(13)
C4 Rh8 Rh14 Rh16 138(2)
C3 Rh8 Rh14 Rh16 -62.6(13)
Rh13 Rh8 Rh14 Rh16 112.00(13)
Rh10 Rh8 Rh14 Rh16 -57.54(11)
Rh11 Rh8 Rh14 Rh16 -1.57(13)
Rh12 Rh8 Rh14 Rh16 166.26(14)
Rh9 Rh8 Rh14 Rh16 54.08(18)
Rh7 Rh8 Rh14 Rh16 -127.21(12)
Rh15 Rh8 Rh14 Rh16 54.95(11)
C4 Rh8 Rh14 Rh15 83(2)
C3 Rh8 Rh14 Rh15 -117.5(13)
Rh13 Rh8 Rh14 Rh15 57.05(12)
Rh10 Rh8 Rh14 Rh15 -112.49(12)
Rh11 Rh8 Rh14 Rh15 -56.52(11)
Rh12 Rh8 Rh14 Rh15 111.31(13)
Rh9 Rh8 Rh14 Rh15 -0.87(15)
Rh7 Rh8 Rh14 Rh15 177.84(13)
C4 Rh8 Rh14 Rh7 -95(2)
C3 Rh8 Rh14 Rh7 64.6(13)
Rh13 Rh8 Rh14 Rh7 -120.79(13)
Rh10 Rh8 Rh14 Rh7 69.68(11)
Rh11 Rh8 Rh14 Rh7 125.64(13)
Rh12 Rh8 Rh14 Rh7 -66.53(11)
Rh9 Rh8 Rh14 Rh7 -178.71(18)
Rh15 Rh8 Rh14 Rh7 -177.84(13)
C19 Rh10 Rh14 C6 11(6)
C18 Rh10 Rh14 C6 102(2)
C2 Rh10 Rh14 C6 21(2)
C3 Rh10 Rh14 C6 -112(2)
Rh8 Rh10 Rh14 C6 -115(2)
Rh16 Rh10 Rh14 C6 137(2)
Rh11 Rh10 Rh14 C6 -170(2)
Rh7 Rh10 Rh14 C6 -47(2)
C19 Rh10 Rh14 C5 -91(5)
C18 Rh10 Rh14 C5 0.7(17)
C2 Rh10 Rh14 C5 -80.5(16)
C3 Rh10 Rh14 C5 146.9(15)
Rh8 Rh10 Rh14 C5 143.1(12)
Rh16 Rh10 Rh14 C5 35.5(12)
Rh11 Rh10 Rh14 C5 89.0(12)
Rh7 Rh10 Rh14 C5 -148.7(12)
C19 Rh10 Rh14 C2 -10(5)
C18 Rh10 Rh14 C2 81.2(16)
C3 Rh10 Rh14 C2 -132.7(14)
Rh8 Rh10 Rh14 C2 -136.4(11)
Rh16 Rh10 Rh14 C2 116.0(11)
Rh11 Rh10 Rh14 C2 169.5(11)
Rh7 Rh10 Rh14 C2 -68.2(11)
C19 Rh10 Rh14 Rh8 126(5)
C18 Rh10 Rh14 Rh8 -142.4(13)
C2 Rh10 Rh14 Rh8 136.4(11)
C3 Rh10 Rh14 Rh8 3.7(9)
Rh16 Rh10 Rh14 Rh8 -107.60(13)
Rh11 Rh10 Rh14 Rh8 -54.10(12)
Rh7 Rh10 Rh14 Rh8 68.17(11)
C19 Rh10 Rh14 Rh17 151(5)
C18 Rh10 Rh14 Rh17 -117.6(13)
C2 Rh10 Rh14 Rh17 161.2(11)
C3 Rh10 Rh14 Rh17 28.5(10)
Rh8 Rh10 Rh14 Rh17 24.8(3)
Rh16 Rh10 Rh14 Rh17 -82.8(3)
Rh11 Rh10 Rh14 Rh17 -29.3(3)
Rh7 Rh10 Rh14 Rh17 93.0(3)
C19 Rh10 Rh14 Rh12 86(5)
C18 Rh10 Rh14 Rh12 177.3(12)
C2 Rh10 Rh14 Rh12 96.2(11)
C3 Rh10 Rh14 Rh12 -36.5(10)
Rh8 Rh10 Rh14 Rh12 -40.26(13)
Rh16 Rh10 Rh14 Rh12 -147.86(15)
Rh11 Rh10 Rh14 Rh12 -94.35(14)
Rh7 Rh10 Rh14 Rh12 27.91(13)
C19 Rh10 Rh14 Rh16 -126(5)
C18 Rh10 Rh14 Rh16 -34.8(12)
C2 Rh10 Rh14 Rh16 -116.0(11)
C3 Rh10 Rh14 Rh16 111.3(10)
Rh8 Rh10 Rh14 Rh16 107.60(13)
Rh11 Rh10 Rh14 Rh16 53.50(11)
Rh7 Rh10 Rh14 Rh16 175.77(13)
C19 Rh10 Rh14 Rh15 -179(5)
C18 Rh10 Rh14 Rh15 -87.6(12)
C2 Rh10 Rh14 Rh15 -168.8(11)
C3 Rh10 Rh14 Rh15 58.6(10)
Rh8 Rh10 Rh14 Rh15 54.83(11)
Rh16 Rh10 Rh14 Rh15 -52.77(11)
Rh11 Rh10 Rh14 Rh15 0.73(12)
Rh7 Rh10 Rh14 Rh15 123.00(12)
C19 Rh10 Rh14 Rh7 58(5)
C18 Rh10 Rh14 Rh7 149.4(12)
C2 Rh10 Rh14 Rh7 68.2(11)
C3 Rh10 Rh14 Rh7 -64.4(9)
Rh8 Rh10 Rh14 Rh7 -68.17(11)
Rh16 Rh10 Rh14 Rh7 -175.77(13)
Rh11 Rh10 Rh14 Rh7 -122.27(12)
C20 Rh12 Rh14 C6 19(2)
C8 Rh12 Rh14 C6 -115(2)
C33 Rh12 Rh14 C6 122(2)
Rh8 Rh12 Rh14 C6 -174.4(13)
Rh17 Rh12 Rh14 C6 -66.9(13)
Rh13 Rh12 Rh14 C6 -122.4(13)
Rh7 Rh12 Rh14 C6 116.6(13)
C20 Rh12 Rh14 C5 46(3)
C8 Rh12 Rh14 C5 -88(3)
C33 Rh12 Rh14 C5 149(3)
Rh8 Rh12 Rh14 C5 -148(3)
Rh17 Rh12 Rh14 C5 -40(3)
Rh13 Rh12 Rh14 C5 -96(3)
Rh7 Rh12 Rh14 C5 143(3)
C20 Rh12 Rh14 C2 -74(2)
C8 Rh12 Rh14 C2 151(2)
C33 Rh12 Rh14 C2 28.3(17)
Rh8 Rh12 Rh14 C2 92.0(9)
Rh17 Rh12 Rh14 C2 -160.4(9)
Rh13 Rh12 Rh14 C2 144.1(9)
Rh7 Rh12 Rh14 C2 23.1(9)
C20 Rh12 Rh14 Rh8 -166(2)
C8 Rh12 Rh14 Rh8 59.4(19)
C33 Rh12 Rh14 Rh8 -63.8(15)
Rh17 Rh12 Rh14 Rh8 107.54(14)
Rh13 Rh12 Rh14 Rh8 52.08(13)
Rh7 Rh12 Rh14 Rh8 -68.93(12)
C20 Rh12 Rh14 Rh10 -126(2)
C8 Rh12 Rh14 Rh10 99.6(19)
C33 Rh12 Rh14 Rh10 -23.6(15)
Rh8 Rh12 Rh14 Rh10 40.18(13)
Rh17 Rh12 Rh14 Rh10 147.71(16)
Rh13 Rh12 Rh14 Rh10 92.26(15)
Rh7 Rh12 Rh14 Rh10 -28.76(14)
C20 Rh12 Rh14 Rh17 86(2)
C8 Rh12 Rh14 Rh17 -48.1(19)
C33 Rh12 Rh14 Rh17 -171.3(15)
Rh8 Rh12 Rh14 Rh17 -107.54(14)
Rh13 Rh12 Rh14 Rh17 -55.46(13)
Rh7 Rh12 Rh14 Rh17 -176.47(15)
C20 Rh12 Rh14 Rh16 166(2)
C8 Rh12 Rh14 Rh16 31.5(19)
C33 Rh12 Rh14 Rh16 -91.7(15)
Rh8 Rh12 Rh14 Rh16 -27.9(3)
Rh17 Rh12 Rh14 Rh16 79.6(3)
Rh13 Rh12 Rh14 Rh16 24.2(3)
Rh7 Rh12 Rh14 Rh16 -96.8(3)
C20 Rh12 Rh14 Rh15 138(2)
C8 Rh12 Rh14 Rh15 4.0(19)
C33 Rh12 Rh14 Rh15 -119.2(15)
Rh8 Rh12 Rh14 Rh15 -55.44(12)
Rh17 Rh12 Rh14 Rh15 52.10(12)
Rh13 Rh12 Rh14 Rh15 -3.36(14)
Rh7 Rh12 Rh14 Rh15 -124.37(13)
C20 Rh12 Rh14 Rh7 -97(2)
C8 Rh12 Rh14 Rh7 128.3(19)
C33 Rh12 Rh14 Rh7 5.1(15)
Rh8 Rh12 Rh14 Rh7 68.93(12)
Rh17 Rh12 Rh14 Rh7 176.47(15)
Rh13 Rh12 Rh14 Rh7 121.01(15)
C1 Rh7 Rh14 C6 173(3)
C13 Rh7 Rh14 C6 35.4(17)
C33 Rh7 Rh14 C6 -60.1(18)
C2 Rh7 Rh14 C6 97.5(15)
Rh6 Rh7 Rh14 C6 70.9(11)
Rh12 Rh7 Rh14 C6 -55.2(11)
Rh8 Rh7 Rh14 C6 -130.0(11)
Rh10 Rh7 Rh14 C6 156.6(11)
C1 Rh7 Rh14 C5 72(3)
C13 Rh7 Rh14 C5 -65(2)
C33 Rh7 Rh14 C5 -161(2)
C2 Rh7 Rh14 C5 -3(2)
Rh6 Rh7 Rh14 C5 -29.7(17)
Rh12 Rh7 Rh14 C5 -155.8(17)
Rh8 Rh7 Rh14 C5 129.4(17)
Rh10 Rh7 Rh14 C5 56.0(17)
C1 Rh7 Rh14 C2 75(3)
C13 Rh7 Rh14 C2 -62.1(16)
C33 Rh7 Rh14 C2 -157.6(18)
Rh6 Rh7 Rh14 C2 -26.6(10)
Rh12 Rh7 Rh14 C2 -152.7(10)
Rh8 Rh7 Rh14 C2 132.5(10)
Rh10 Rh7 Rh14 C2 59.1(10)
C1 Rh7 Rh14 Rh8 -57(3)
C13 Rh7 Rh14 Rh8 165.4(13)
C33 Rh7 Rh14 Rh8 69.8(14)
C2 Rh7 Rh14 Rh8 -132.5(10)
Rh6 Rh7 Rh14 Rh8 -159.1(2)
Rh12 Rh7 Rh14 Rh8 74.78(13)
Rh10 Rh7 Rh14 Rh8 -73.39(12)
C1 Rh7 Rh14 Rh10 16(3)
C13 Rh7 Rh14 Rh10 -121.2(13)
C33 Rh7 Rh14 Rh10 143.2(14)
C2 Rh7 Rh14 Rh10 -59.1(10)
Rh6 Rh7 Rh14 Rh10 -85.7(2)
Rh12 Rh7 Rh14 Rh10 148.17(15)
Rh8 Rh7 Rh14 Rh10 73.39(12)
C1 Rh7 Rh14 Rh17 -129(3)
C13 Rh7 Rh14 Rh17 94.1(13)
C33 Rh7 Rh14 Rh17 -1.5(14)
C2 Rh7 Rh14 Rh17 156.2(10)
Rh6 Rh7 Rh14 Rh17 129.6(2)
Rh12 Rh7 Rh14 Rh17 3.47(15)
Rh8 Rh7 Rh14 Rh17 -71.31(15)
Rh10 Rh7 Rh14 Rh17 -144.70(17)
C1 Rh7 Rh14 Rh12 -132(3)
C13 Rh7 Rh14 Rh12 90.6(13)
C33 Rh7 Rh14 Rh12 -4.9(14)
C2 Rh7 Rh14 Rh12 152.7(10)
Rh6 Rh7 Rh14 Rh12 126.1(2)
Rh8 Rh7 Rh14 Rh12 -74.78(13)
Rh10 Rh7 Rh14 Rh12 -148.17(15)
C1 Rh7 Rh14 Rh16 12(3)
C13 Rh7 Rh14 Rh16 -125.6(13)
C33 Rh7 Rh14 Rh16 138.8(14)
C2 Rh7 Rh14 Rh16 -63.5(10)
Rh6 Rh7 Rh14 Rh16 -90.1(3)
Rh12 Rh7 Rh14 Rh16 143.78(17)
Rh8 Rh7 Rh14 Rh16 69.00(15)
Rh10 Rh7 Rh14 Rh16 -4.39(14)
C1 Rh7 Rh14 Rh15 -60(3)
C13 Rh7 Rh14 Rh15 163.2(13)
C33 Rh7 Rh14 Rh15 67.6(14)
C2 Rh7 Rh14 Rh15 -134.7(10)
Rh6 Rh7 Rh14 Rh15 -161.3(2)
Rh12 Rh7 Rh14 Rh15 72.57(15)
Rh8 Rh7 Rh14 Rh15 -2.21(13)
Rh10 Rh7 Rh14 Rh15 -75.60(15)
C36 Rh9 Rh15 C12 85(6)
C21 Rh9 Rh15 C12 77(3)
C35 Rh9 Rh15 C12 -31(2)
C4 Rh9 Rh15 C12 -169(2)
Rh11 Rh9 Rh15 C12 -73.2(18)
Rh13 Rh9 Rh15 C12 152.0(18)
Rh8 Rh9 Rh15 C12 -141.5(18)
C36 Rh9 Rh15 C16 -15(6)
C21 Rh9 Rh15 C16 -24(3)
C35 Rh9 Rh15 C16 -131(3)
C4 Rh9 Rh15 C16 91(3)
Rh11 Rh9 Rh15 C16 -174(2)
Rh13 Rh9 Rh15 C16 52(2)
Rh8 Rh9 Rh15 C16 118(2)
C36 Rh9 Rh15 C21 8(6)
C35 Rh9 Rh15 C21 -108(2)
C4 Rh9 Rh15 C21 115(2)
Rh11 Rh9 Rh15 C21 -150.0(18)
Rh13 Rh9 Rh15 C21 75.2(18)
Rh8 Rh9 Rh15 C21 141.7(18)
C36 Rh9 Rh15 Rh17 -67(5)
C21 Rh9 Rh15 Rh17 -75.3(18)
C35 Rh9 Rh15 Rh17 176.8(16)
C4 Rh9 Rh15 Rh17 39.2(11)
Rh11 Rh9 Rh15 Rh17 134.70(17)
Rh13 Rh9 Rh15 Rh17 -0.11(17)
Rh8 Rh9 Rh15 Rh17 66.38(16)
C36 Rh9 Rh15 Rh16 158(5)
C21 Rh9 Rh15 Rh16 150.3(18)
C35 Rh9 Rh15 Rh16 42.4(16)
C4 Rh9 Rh15 Rh16 -95.2(11)
Rh11 Rh9 Rh15 Rh16 0.29(15)
Rh13 Rh9 Rh15 Rh16 -134.51(16)
Rh8 Rh9 Rh15 Rh16 -68.02(15)
C36 Rh9 Rh15 Rh8 -134(5)
C21 Rh9 Rh15 Rh8 -141.7(18)
C35 Rh9 Rh15 Rh8 110.4(16)
C4 Rh9 Rh15 Rh8 -27.2(11)
Rh11 Rh9 Rh15 Rh8 68.32(12)
Rh13 Rh9 Rh15 Rh8 -66.49(12)
C36 Rh9 Rh15 Rh14 -134(5)
C21 Rh9 Rh15 Rh14 -142.5(18)
C35 Rh9 Rh15 Rh14 109.6(16)
C4 Rh9 Rh15 Rh14 -28.0(11)
Rh11 Rh9 Rh15 Rh14 67.50(15)
Rh13 Rh9 Rh15 Rh14 -67.31(15)
Rh8 Rh9 Rh15 Rh14 -0.82(14)
C36 Rh9 Rh15 Rh11 158(5)
C21 Rh9 Rh15 Rh11 150.0(18)
C35 Rh9 Rh15 Rh11 42.1(16)
C4 Rh9 Rh15 Rh11 -95.5(11)
Rh13 Rh9 Rh15 Rh11 -134.80(14)
Rh8 Rh9 Rh15 Rh11 -68.32(12)
C36 Rh9 Rh15 Rh13 -67(5)
C21 Rh9 Rh15 Rh13 -75.2(18)
C35 Rh9 Rh15 Rh13 176.9(16)
C4 Rh9 Rh15 Rh13 39.3(11)
Rh11 Rh9 Rh15 Rh13 134.80(14)
Rh8 Rh9 Rh15 Rh13 66.49(12)
C4 Rh8 Rh15 C12 114(3)
C3 Rh8 Rh15 C12 2(3)
Rh14 Rh8 Rh15 C12 -104(3)
Rh13 Rh8 Rh15 C12 146(3)
Rh10 Rh8 Rh15 C12 -51(3)
Rh11 Rh8 Rh15 C12 5(3)
Rh12 Rh8 Rh15 C12 -159(3)
Rh9 Rh8 Rh15 C12 75(3)
Rh7 Rh8 Rh15 C12 -107(3)
C4 Rh8 Rh15 C16 -92(3)
C3 Rh8 Rh15 C16 156(3)
Rh14 Rh8 Rh15 C16 50(2)
Rh13 Rh8 Rh15 C16 -60(2)
Rh10 Rh8 Rh15 C16 103(2)
Rh11 Rh8 Rh15 C16 159(2)
Rh12 Rh8 Rh15 C16 -5(2)
Rh9 Rh8 Rh15 C16 -131(2)
Rh7 Rh8 Rh15 C16 47(2)
C4 Rh8 Rh15 C21 12(2)
C3 Rh8 Rh15 C21 -101(2)
Rh14 Rh8 Rh15 C21 153.3(14)
Rh13 Rh8 Rh15 C21 43.5(14)
Rh10 Rh8 Rh15 C21 -154.0(14)
Rh11 Rh8 Rh15 C21 -98.0(14)
Rh12 Rh8 Rh15 C21 98.5(14)
Rh9 Rh8 Rh15 C21 -27.6(14)
Rh7 Rh8 Rh15 C21 150.7(14)
C4 Rh8 Rh15 Rh9 39.3(15)
C3 Rh8 Rh15 Rh9 -73.0(15)
Rh14 Rh8 Rh15 Rh9 -179.11(16)
Rh13 Rh8 Rh15 Rh9 71.07(14)
Rh10 Rh8 Rh15 Rh9 -126.38(15)
Rh11 Rh8 Rh15 Rh9 -70.46(13)
Rh12 Rh8 Rh15 Rh9 126.09(15)
Rh7 Rh8 Rh15 Rh9 178.2(2)
C4 Rh8 Rh15 Rh17 -87.0(15)
C3 Rh8 Rh15 Rh17 160.7(15)
Rh14 Rh8 Rh15 Rh17 54.57(12)
Rh13 Rh8 Rh15 Rh17 -55.25(13)
Rh10 Rh8 Rh15 Rh17 107.30(13)
Rh11 Rh8 Rh15 Rh17 163.23(14)
Rh12 Rh8 Rh15 Rh17 -0.23(14)
Rh9 Rh8 Rh15 Rh17 -126.31(15)
Rh7 Rh8 Rh15 Rh17 51.93(19)
C4 Rh8 Rh15 Rh16 164.1(15)
C3 Rh8 Rh15 Rh16 51.8(15)
Rh14 Rh8 Rh15 Rh16 -54.28(11)
Rh13 Rh8 Rh15 Rh16 -164.10(15)
Rh10 Rh8 Rh15 Rh16 -1.55(13)
Rh11 Rh8 Rh15 Rh16 54.38(11)
Rh12 Rh8 Rh15 Rh16 -109.08(13)
Rh9 Rh8 Rh15 Rh16 124.83(15)
Rh7 Rh8 Rh15 Rh16 -56.92(19)
C4 Rh8 Rh15 Rh14 -141.6(15)
C3 Rh8 Rh15 Rh14 106.1(15)
Rh13 Rh8 Rh15 Rh14 -109.82(14)
Rh10 Rh8 Rh15 Rh14 52.73(11)
Rh11 Rh8 Rh15 Rh14 108.66(13)
Rh12 Rh8 Rh15 Rh14 -54.80(11)
Rh9 Rh8 Rh15 Rh14 179.11(16)
Rh7 Rh8 Rh15 Rh14 -2.64(15)
C4 Rh8 Rh15 Rh11 109.8(15)
C3 Rh8 Rh15 Rh11 -2.6(15)
Rh14 Rh8 Rh15 Rh11 -108.66(13)
Rh13 Rh8 Rh15 Rh11 141.52(15)
Rh10 Rh8 Rh15 Rh11 -55.93(12)
Rh12 Rh8 Rh15 Rh11 -163.45(15)
Rh9 Rh8 Rh15 Rh11 70.46(13)
Rh7 Rh8 Rh15 Rh11 -111.30(18)
C4 Rh8 Rh15 Rh13 -31.8(15)
C3 Rh8 Rh15 Rh13 -144.1(15)
Rh14 Rh8 Rh15 Rh13 109.82(14)
Rh10 Rh8 Rh15 Rh13 162.55(16)
Rh11 Rh8 Rh15 Rh13 -141.52(15)
Rh12 Rh8 Rh15 Rh13 55.02(13)
Rh9 Rh8 Rh15 Rh13 -71.07(14)
Rh7 Rh8 Rh15 Rh13 107.2(2)
C6 Rh14 Rh15 C12 -108(2)
C5 Rh14 Rh15 C12 -17(2)
C2 Rh14 Rh15 C12 64(2)
Rh8 Rh14 Rh15 C12 133(2)
Rh10 Rh14 Rh15 C12 78(2)
Rh17 Rh14 Rh15 C12 -119(2)
Rh12 Rh14 Rh15 C12 -172(2)
Rh16 Rh14 Rh15 C12 24(2)
Rh7 Rh14 Rh15 C12 135(2)
C6 Rh14 Rh15 C16 -24(2)
C5 Rh14 Rh15 C16 65.9(19)
C2 Rh14 Rh15 C16 148(2)
Rh8 Rh14 Rh15 C16 -144.0(15)
Rh10 Rh14 Rh15 C16 161.5(15)
Rh17 Rh14 Rh15 C16 -35.9(15)
Rh12 Rh14 Rh15 C16 -88.7(15)
Rh16 Rh14 Rh15 C16 107.0(15)
Rh7 Rh14 Rh15 C16 -141.9(15)
C6 Rh14 Rh15 C21 68(3)
C5 Rh14 Rh15 C21 158(3)
C2 Rh14 Rh15 C21 -120(3)
Rh8 Rh14 Rh15 C21 -52(2)
Rh10 Rh14 Rh15 C21 -106(2)
Rh17 Rh14 Rh15 C21 57(2)
Rh12 Rh14 Rh15 C21 4(2)
Rh16 Rh14 Rh15 C21 -161(2)
Rh7 Rh14 Rh15 C21 -49(2)
C6 Rh14 Rh15 Rh9 120.5(13)
C5 Rh14 Rh15 Rh9 -149.2(11)
C2 Rh14 Rh15 Rh9 -67.5(13)
Rh8 Rh14 Rh15 Rh9 0.86(15)
Rh10 Rh14 Rh15 Rh9 -53.66(17)
Rh17 Rh14 Rh15 Rh9 109.01(17)
Rh12 Rh14 Rh15 Rh9 56.12(18)
Rh16 Rh14 Rh15 Rh9 -108.15(17)
Rh7 Rh14 Rh15 Rh9 3.0(2)
C6 Rh14 Rh15 Rh17 11.5(13)
C5 Rh14 Rh15 Rh17 101.8(11)
C2 Rh14 Rh15 Rh17 -176.5(13)
Rh8 Rh14 Rh15 Rh17 -108.15(13)
Rh10 Rh14 Rh15 Rh17 -162.67(14)
Rh12 Rh14 Rh15 Rh17 -52.88(12)
Rh16 Rh14 Rh15 Rh17 142.85(14)
Rh7 Rh14 Rh15 Rh17 -106.01(15)
C6 Rh14 Rh15 Rh16 -131.4(13)
C5 Rh14 Rh15 Rh16 -41.1(11)
C2 Rh14 Rh15 Rh16 40.7(13)
Rh8 Rh14 Rh15 Rh16 109.01(13)
Rh10 Rh14 Rh15 Rh16 54.48(11)
Rh17 Rh14 Rh15 Rh16 -142.85(14)
Rh12 Rh14 Rh15 Rh16 164.27(14)
Rh7 Rh14 Rh15 Rh16 111.14(15)
C6 Rh14 Rh15 Rh8 119.6(13)
C5 Rh14 Rh15 Rh8 -150.1(11)
C2 Rh14 Rh15 Rh8 -68.3(13)
Rh10 Rh14 Rh15 Rh8 -54.52(11)
Rh17 Rh14 Rh15 Rh8 108.15(13)
Rh12 Rh14 Rh15 Rh8 55.26(12)
Rh16 Rh14 Rh15 Rh8 -109.01(13)
Rh7 Rh14 Rh15 Rh8 2.13(12)
C6 Rh14 Rh15 Rh11 173.4(13)
C5 Rh14 Rh15 Rh11 -96.3(11)
C2 Rh14 Rh15 Rh11 -14.5(13)
Rh8 Rh14 Rh15 Rh11 53.80(11)
Rh10 Rh14 Rh15 Rh11 -0.73(12)
Rh17 Rh14 Rh15 Rh11 161.94(14)
Rh12 Rh14 Rh15 Rh11 109.06(12)
Rh16 Rh14 Rh15 Rh11 -55.21(11)
Rh7 Rh14 Rh15 Rh11 55.93(15)
C6 Rh14 Rh15 Rh13 67.6(13)
C5 Rh14 Rh15 Rh13 157.9(11)
C2 Rh14 Rh15 Rh13 -120.4(13)
Rh8 Rh14 Rh15 Rh13 -52.02(12)
Rh10 Rh14 Rh15 Rh13 -106.54(12)
Rh17 Rh14 Rh15 Rh13 56.13(12)
Rh12 Rh14 Rh15 Rh13 3.25(14)
Rh16 Rh14 Rh15 Rh13 -161.02(14)
Rh7 Rh14 Rh15 Rh13 -49.88(16)
C14 Rh11 Rh15 C12 62(14)
C15 Rh11 Rh15 C12 -29(2)
C35 Rh11 Rh15 C12 69(2)
C3 Rh11 Rh15 C12 -175(2)
Rh16 Rh11 Rh15 C12 -69.4(18)
Rh8 Rh11 Rh15 C12 -177.1(18)
Rh9 Rh11 Rh15 C12 110.9(18)
Rh10 Rh11 Rh15 C12 -124.5(18)
C14 Rh11 Rh15 C16 118(15)
C15 Rh11 Rh15 C16 27(5)
C35 Rh11 Rh15 C16 125(5)
C3 Rh11 Rh15 C16 -119(5)
Rh16 Rh11 Rh15 C16 -13(5)
Rh8 Rh11 Rh15 C16 -121(5)
Rh9 Rh11 Rh15 C16 167(5)
Rh10 Rh11 Rh15 C16 -68(5)
C14 Rh11 Rh15 C21 -27(14)
C15 Rh11 Rh15 C21 -117.7(18)
C35 Rh11 Rh15 C21 -20(2)
C3 Rh11 Rh15 C21 95.8(16)
Rh16 Rh11 Rh15 C21 -158.2(13)
Rh8 Rh11 Rh15 C21 94.2(13)
Rh9 Rh11 Rh15 C21 22.1(13)
Rh10 Rh11 Rh15 C21 146.8(13)
C14 Rh11 Rh15 Rh9 -49(14)
C15 Rh11 Rh15 Rh9 -139.8(12)
C35 Rh11 Rh15 Rh9 -42.0(16)
C3 Rh11 Rh15 Rh9 73.6(9)
Rh16 Rh11 Rh15 Rh9 179.70(15)
Rh8 Rh11 Rh15 Rh9 72.02(13)
Rh10 Rh11 Rh15 Rh9 124.63(14)
C14 Rh11 Rh15 Rh17 -148(14)
C15 Rh11 Rh15 Rh17 121.1(12)
C35 Rh11 Rh15 Rh17 -141.2(16)
C3 Rh11 Rh15 Rh17 -25.5(10)
Rh16 Rh11 Rh15 Rh17 80.6(2)
Rh8 Rh11 Rh15 Rh17 -27.1(2)
Rh9 Rh11 Rh15 Rh17 -99.1(2)
Rh10 Rh11 Rh15 Rh17 25.5(3)
C14 Rh11 Rh15 Rh16 131(14)
C15 Rh11 Rh15 Rh16 40.5(12)
C35 Rh11 Rh15 Rh16 138.3(16)
C3 Rh11 Rh15 Rh16 -106.1(9)
Rh8 Rh11 Rh15 Rh16 -107.68(13)
Rh9 Rh11 Rh15 Rh16 -179.70(15)
Rh10 Rh11 Rh15 Rh16 -55.07(11)
C14 Rh11 Rh15 Rh8 -121(14)
C15 Rh11 Rh15 Rh8 148.2(12)
C35 Rh11 Rh15 Rh8 -114.0(16)
C3 Rh11 Rh15 Rh8 1.6(9)
Rh16 Rh11 Rh15 Rh8 107.68(13)
Rh9 Rh11 Rh15 Rh8 -72.02(13)
Rh10 Rh11 Rh15 Rh8 52.61(11)
C14 Rh11 Rh15 Rh14 -173(14)
C15 Rh11 Rh15 Rh14 96.2(12)
C35 Rh11 Rh15 Rh14 -166.0(16)
C3 Rh11 Rh15 Rh14 -50.3(9)
Rh16 Rh11 Rh15 Rh14 55.75(11)
Rh8 Rh11 Rh15 Rh14 -51.93(11)
Rh9 Rh11 Rh15 Rh14 -123.95(14)
Rh10 Rh11 Rh15 Rh14 0.68(11)
C14 Rh11 Rh15 Rh13 -88(14)
C15 Rh11 Rh15 Rh13 -179.2(12)
C35 Rh11 Rh15 Rh13 -81.4(16)
C3 Rh11 Rh15 Rh13 34.3(9)
Rh16 Rh11 Rh15 Rh13 140.32(15)
Rh8 Rh11 Rh15 Rh13 32.64(13)
Rh9 Rh11 Rh15 Rh13 -39.38(13)
Rh10 Rh11 Rh15 Rh13 85.25(14)
C34 Rh13 Rh15 C12 -13(5)
C8 Rh13 Rh15 C12 159(4)
C7 Rh13 Rh15 C12 78(4)
C4 Rh13 Rh15 C12 -111(4)
C21 Rh13 Rh15 C12 -8(4)
Rh8 Rh13 Rh15 C12 -137(3)
Rh12 Rh13 Rh15 C12 169(3)
Rh9 Rh13 Rh15 C12 -64(3)
Rh17 Rh13 Rh15 C12 116(3)
C34 Rh13 Rh15 C16 -98(4)
C8 Rh13 Rh15 C16 74(2)
C7 Rh13 Rh15 C16 -8(2)
C4 Rh13 Rh15 C16 164(2)
C21 Rh13 Rh15 C16 -93(2)
Rh8 Rh13 Rh15 C16 138.4(17)
Rh12 Rh13 Rh15 C16 83.8(17)
Rh9 Rh13 Rh15 C16 -149.0(17)
Rh17 Rh13 Rh15 C16 31.1(17)
C34 Rh13 Rh15 C21 -5(4)
C8 Rh13 Rh15 C21 167(2)
C7 Rh13 Rh15 C21 86(2)
C4 Rh13 Rh15 C21 -102(2)
Rh8 Rh13 Rh15 C21 -128.2(16)
Rh12 Rh13 Rh15 C21 177.1(16)
Rh9 Rh13 Rh15 C21 -55.6(16)
Rh17 Rh13 Rh15 C21 124.5(16)
C34 Rh13 Rh15 Rh9 51(3)
C8 Rh13 Rh15 Rh9 -137.2(17)
C7 Rh13 Rh15 Rh9 141.4(14)
C4 Rh13 Rh15 Rh9 -46.7(12)
C21 Rh13 Rh15 Rh9 55.6(16)
Rh8 Rh13 Rh15 Rh9 -72.62(14)
Rh12 Rh13 Rh15 Rh9 -127.26(16)
Rh17 Rh13 Rh15 Rh9 -179.89(17)
C34 Rh13 Rh15 Rh17 -129(3)
C8 Rh13 Rh15 Rh17 42.7(17)
C7 Rh13 Rh15 Rh17 -38.7(14)
C4 Rh13 Rh15 Rh17 133.2(12)
C21 Rh13 Rh15 Rh17 -124.5(16)
Rh8 Rh13 Rh15 Rh17 107.27(15)
Rh12 Rh13 Rh15 Rh17 52.63(13)
Rh9 Rh13 Rh15 Rh17 179.89(17)
C34 Rh13 Rh15 Rh16 149(3)
C8 Rh13 Rh15 Rh16 -39.1(18)
C7 Rh13 Rh15 Rh16 -120.5(14)
C4 Rh13 Rh15 Rh16 51.3(12)
C21 Rh13 Rh15 Rh16 153.7(16)
Rh8 Rh13 Rh15 Rh16 25.5(2)
Rh12 Rh13 Rh15 Rh16 -29.2(3)
Rh9 Rh13 Rh15 Rh16 98.1(3)
Rh17 Rh13 Rh15 Rh16 -81.8(2)
C34 Rh13 Rh15 Rh8 123(3)
C8 Rh13 Rh15 Rh8 -64.6(17)
C7 Rh13 Rh15 Rh8 -146.0(14)
C4 Rh13 Rh15 Rh8 25.9(12)
C21 Rh13 Rh15 Rh8 128.2(16)
Rh12 Rh13 Rh15 Rh8 -54.64(13)
Rh9 Rh13 Rh15 Rh8 72.62(14)
Rh17 Rh13 Rh15 Rh8 -107.27(15)
C34 Rh13 Rh15 Rh14 175(3)
C8 Rh13 Rh15 Rh14 -13.2(17)
C7 Rh13 Rh15 Rh14 -94.5(14)
C4 Rh13 Rh15 Rh14 77.3(12)
C21 Rh13 Rh15 Rh14 179.7(16)
Rh8 Rh13 Rh15 Rh14 51.43(12)
Rh12 Rh13 Rh15 Rh14 -3.21(14)
Rh9 Rh13 Rh15 Rh14 124.05(15)
Rh17 Rh13 Rh15 Rh14 -55.84(12)
C34 Rh13 Rh15 Rh11 90(3)
C8 Rh13 Rh15 Rh11 -97.9(17)
C7 Rh13 Rh15 Rh11 -179.2(14)
C4 Rh13 Rh15 Rh11 -7.4(12)
C21 Rh13 Rh15 Rh11 95.0(16)
Rh8 Rh13 Rh15 Rh11 -33.26(13)
Rh12 Rh13 Rh15 Rh11 -87.90(15)
Rh9 Rh13 Rh15 Rh11 39.36(14)
Rh17 Rh13 Rh15 Rh11 -140.53(16)
C14 Rh11 Rh16 C17 -61(2)
C15 Rh11 Rh16 C17 -9(2)
C35 Rh11 Rh16 C17 58(3)
C3 Rh11 Rh16 C17 -152(2)
Rh8 Rh11 Rh16 C17 170.0(19)
Rh9 Rh11 Rh16 C17 114.5(19)
Rh10 Rh11 Rh16 C17 -136.5(19)
Rh15 Rh11 Rh16 C17 114.2(19)
C14 Rh11 Rh16 C5 132(2)
C15 Rh11 Rh16 C5 -177(2)
C35 Rh11 Rh16 C5 -109(2)
C3 Rh11 Rh16 C5 40.2(19)
Rh8 Rh11 Rh16 C5 2.7(16)
Rh9 Rh11 Rh16 C5 -52.8(16)
Rh10 Rh11 Rh16 C5 56.2(16)
Rh15 Rh11 Rh16 C5 -53.1(16)
C14 Rh11 Rh16 C18 37.9(19)
C15 Rh11 Rh16 C18 90(2)
C35 Rh11 Rh16 C18 157(2)
C3 Rh11 Rh16 C18 -53.5(15)
Rh8 Rh11 Rh16 C18 -91.1(12)
Rh9 Rh11 Rh16 C18 -146.6(12)
Rh10 Rh11 Rh16 C18 -37.6(12)
Rh15 Rh11 Rh16 C18 -146.9(12)
C14 Rh11 Rh16 C15 -52(2)
C35 Rh11 Rh16 C15 68(2)
C3 Rh11 Rh16 C15 -143.1(19)
Rh8 Rh11 Rh16 C15 179.3(16)
Rh9 Rh11 Rh16 C15 123.8(16)
Rh10 Rh11 Rh16 C15 -127.2(16)
Rh15 Rh11 Rh16 C15 123.5(16)
C14 Rh11 Rh16 Rh14 127.5(15)
C15 Rh11 Rh16 Rh14 179.2(16)
C35 Rh11 Rh16 Rh14 -113.1(19)
C3 Rh11 Rh16 Rh14 36.1(10)
Rh8 Rh11 Rh16 Rh14 -1.51(13)
Rh9 Rh11 Rh16 Rh14 -57.00(17)
Rh10 Rh11 Rh16 Rh14 51.99(10)
Rh15 Rh11 Rh16 Rh14 -57.29(11)
C14 Rh11 Rh16 Rh15 -175.2(15)
C15 Rh11 Rh16 Rh15 -123.5(16)
C35 Rh11 Rh16 Rh15 -55.8(19)
C3 Rh11 Rh16 Rh15 93.3(9)
Rh8 Rh11 Rh16 Rh15 55.78(11)
Rh9 Rh11 Rh16 Rh15 0.29(15)
Rh10 Rh11 Rh16 Rh15 109.27(12)
C14 Rh11 Rh16 Rh10 75.5(15)
C15 Rh11 Rh16 Rh10 127.2(16)
C35 Rh11 Rh16 Rh10 -165.0(19)
C3 Rh11 Rh16 Rh10 -15.9(9)
Rh8 Rh11 Rh16 Rh10 -53.49(11)
Rh9 Rh11 Rh16 Rh10 -108.98(17)
Rh15 Rh11 Rh16 Rh10 -109.27(12)
C6 Rh14 Rh16 C17 -14(3)
C5 Rh14 Rh16 C17 4(3)
C2 Rh14 Rh16 C17 90(2)
Rh8 Rh14 Rh16 C17 -170(2)
Rh10 Rh14 Rh16 C17 133(2)
Rh17 Rh14 Rh16 C17 -80(2)
Rh12 Rh14 Rh16 C17 -146(2)
Rh15 Rh14 Rh16 C17 -113(2)
Rh7 Rh14 Rh16 C17 138(2)
C6 Rh14 Rh16 C5 -18(2)
C2 Rh14 Rh16 C5 86.0(18)
Rh8 Rh14 Rh16 C5 -174.3(16)
Rh10 Rh14 Rh16 C5 128.8(16)
Rh17 Rh14 Rh16 C5 -84.0(16)
Rh12 Rh14 Rh16 C5 -149.9(16)
Rh15 Rh14 Rh16 C5 -117.7(16)
Rh7 Rh14 Rh16 C5 133.1(16)
C6 Rh14 Rh16 C18 -114(2)
C5 Rh14 Rh16 C18 -96(2)
C2 Rh14 Rh16 C18 -9.6(14)
Rh8 Rh14 Rh16 C18 90.2(12)
Rh10 Rh14 Rh16 C18 33.2(12)
Rh17 Rh14 Rh16 C18 -179.6(12)
Rh12 Rh14 Rh16 C18 114.5(12)
Rh15 Rh14 Rh16 C18 146.7(12)
Rh7 Rh14 Rh16 C18 37.5(12)
C6 Rh14 Rh16 C15 158(2)
C5 Rh14 Rh16 C15 177(2)
C2 Rh14 Rh16 C15 -97.4(18)
Rh8 Rh14 Rh16 C15 2.4(16)
Rh10 Rh14 Rh16 C15 -54.5(16)
Rh17 Rh14 Rh16 C15 92.6(16)
Rh12 Rh14 Rh16 C15 26.7(16)
Rh15 Rh14 Rh16 C15 58.9(16)
Rh7 Rh14 Rh16 C15 -50.3(16)
C6 Rh14 Rh16 Rh11 157.6(17)
C5 Rh14 Rh16 Rh11 175.8(16)
C2 Rh14 Rh16 Rh11 -98.2(8)
Rh8 Rh14 Rh16 Rh11 1.57(13)
Rh10 Rh14 Rh16 Rh11 -55.35(12)
Rh17 Rh14 Rh16 Rh11 91.80(15)
Rh12 Rh14 Rh16 Rh11 25.9(3)
Rh15 Rh14 Rh16 Rh11 58.12(12)
Rh7 Rh14 Rh16 Rh11 -51.09(16)
C6 Rh14 Rh16 Rh15 99.5(17)
C5 Rh14 Rh16 Rh15 117.7(16)
C2 Rh14 Rh16 Rh15 -156.3(8)
Rh8 Rh14 Rh16 Rh15 -56.55(12)
Rh10 Rh14 Rh16 Rh15 -113.48(13)
Rh17 Rh14 Rh16 Rh15 33.68(13)
Rh12 Rh14 Rh16 Rh15 -32.2(3)
Rh7 Rh14 Rh16 Rh15 -109.21(15)
C6 Rh14 Rh16 Rh10 -147.1(17)
C5 Rh14 Rh16 Rh10 -128.8(16)
C2 Rh14 Rh16 Rh10 -42.8(8)
Rh8 Rh14 Rh16 Rh10 56.93(11)
Rh17 Rh14 Rh16 Rh10 147.16(16)
Rh12 Rh14 Rh16 Rh10 81.3(3)
Rh15 Rh14 Rh16 Rh10 113.48(13)
Rh7 Rh14 Rh16 Rh10 4.27(13)
C12 Rh15 Rh16 C17 -32(3)
C16 Rh15 Rh16 C17 49(2)
C21 Rh15 Rh16 C17 -76(3)
Rh9 Rh15 Rh16 C17 -127.1(19)
Rh17 Rh15 Rh16 C17 94.3(19)
Rh8 Rh15 Rh16 C17 179.1(19)
Rh14 Rh15 Rh16 C17 127.3(19)
Rh11 Rh15 Rh16 C17 -126.8(19)
Rh13 Rh15 Rh16 C17 158.0(19)
C12 Rh15 Rh16 C5 -120(2)
C16 Rh15 Rh16 C5 -39.2(19)
C21 Rh15 Rh16 C5 -164(3)
Rh9 Rh15 Rh16 C5 145.0(11)
Rh17 Rh15 Rh16 C5 6.3(11)
Rh8 Rh15 Rh16 C5 91.1(11)
Rh14 Rh15 Rh16 C5 39.4(11)
Rh11 Rh15 Rh16 C5 145.2(11)
Rh13 Rh15 Rh16 C5 70.0(11)
C12 Rh15 Rh16 C18 148(3)
C16 Rh15 Rh16 C18 -132(2)
C21 Rh15 Rh16 C18 103(3)
Rh9 Rh15 Rh16 C18 52.5(18)
Rh17 Rh15 Rh16 C18 -86.1(18)
Rh8 Rh15 Rh16 C18 -1.4(18)
Rh14 Rh15 Rh16 C18 -53.1(18)
Rh11 Rh15 Rh16 C18 52.8(18)
Rh13 Rh15 Rh16 C18 -22.5(19)
C12 Rh15 Rh16 C15 59(2)
C16 Rh15 Rh16 C15 139.0(19)
C21 Rh15 Rh16 C15 14(3)
Rh9 Rh15 Rh16 C15 -36.9(11)
Rh17 Rh15 Rh16 C15 -175.5(11)
Rh8 Rh15 Rh16 C15 -90.7(11)
Rh14 Rh15 Rh16 C15 -142.4(11)
Rh11 Rh15 Rh16 C15 -36.6(11)
Rh13 Rh15 Rh16 C15 -111.8(11)
C12 Rh15 Rh16 Rh11 95.1(19)
C16 Rh15 Rh16 Rh11 175.6(16)
C21 Rh15 Rh16 Rh11 51(3)
Rh9 Rh15 Rh16 Rh11 -0.30(15)
Rh17 Rh15 Rh16 Rh11 -138.91(15)
Rh8 Rh15 Rh16 Rh11 -54.18(12)
Rh14 Rh15 Rh16 Rh11 -105.89(13)
Rh13 Rh15 Rh16 Rh11 -75.3(2)
C12 Rh15 Rh16 Rh14 -159.0(19)
C16 Rh15 Rh16 Rh14 -78.6(16)
C21 Rh15 Rh16 Rh14 156(3)
Rh9 Rh15 Rh16 Rh14 105.60(16)
Rh17 Rh15 Rh16 Rh14 -33.02(13)
Rh8 Rh15 Rh16 Rh14 51.72(11)
Rh11 Rh15 Rh16 Rh14 105.89(13)
Rh13 Rh15 Rh16 Rh14 30.6(2)
C12 Rh15 Rh16 Rh10 150.8(19)
C16 Rh15 Rh16 Rh10 -128.8(16)
C21 Rh15 Rh16 Rh10 106(3)
Rh9 Rh15 Rh16 Rh10 55.38(17)
Rh17 Rh15 Rh16 Rh10 -83.24(14)
Rh8 Rh15 Rh16 Rh10 1.50(13)
Rh14 Rh15 Rh16 Rh10 -50.22(11)
Rh11 Rh15 Rh16 Rh10 55.67(11)
Rh13 Rh15 Rh16 Rh10 -19.6(3)
C19 Rh10 Rh16 C17 38(3)
C18 Rh10 Rh16 C17 6(3)
C2 Rh10 Rh16 C17 -78(3)
C3 Rh10 Rh16 C17 145(3)
Rh14 Rh10 Rh16 C17 -123(2)
Rh8 Rh10 Rh16 C17 -178(2)
Rh11 Rh10 Rh16 C17 127(2)
Rh7 Rh10 Rh16 C17 -128(2)
C19 Rh10 Rh16 C5 127(2)
C18 Rh10 Rh16 C5 96(2)
C2 Rh10 Rh16 C5 11.4(14)
C3 Rh10 Rh16 C5 -125.8(15)
Rh14 Rh10 Rh16 C5 -33.9(10)
Rh8 Rh10 Rh16 C5 -88.8(10)
Rh11 Rh10 Rh16 C5 -143.7(10)
Rh7 Rh10 Rh16 C5 -38.9(10)
C19 Rh10 Rh16 C18 32(3)
C2 Rh10 Rh16 C18 -84(2)
C3 Rh10 Rh16 C18 139(2)
Rh14 Rh10 Rh16 C18 -129.4(18)
Rh8 Rh10 Rh16 C18 175.6(18)
Rh11 Rh10 Rh16 C18 120.7(18)
Rh7 Rh10 Rh16 C18 -134.4(18)
C19 Rh10 Rh16 C15 -54(2)
C18 Rh10 Rh16 C15 -86(2)
C2 Rh10 Rh16 C15 -170.2(14)
C3 Rh10 Rh16 C15 52.6(15)
Rh14 Rh10 Rh16 C15 144.6(11)
Rh8 Rh10 Rh16 C15 89.6(11)
Rh11 Rh10 Rh16 C15 34.7(11)
Rh7 Rh10 Rh16 C15 139.6(11)
C19 Rh10 Rh16 Rh11 -89(2)
C18 Rh10 Rh16 Rh11 -120.7(18)
C2 Rh10 Rh16 Rh11 155.1(9)
C3 Rh10 Rh16 Rh11 17.9(10)
Rh14 Rh10 Rh16 Rh11 109.85(13)
Rh8 Rh10 Rh16 Rh11 54.92(12)
Rh7 Rh10 Rh16 Rh11 104.86(18)
C19 Rh10 Rh16 Rh14 161(2)
C18 Rh10 Rh16 Rh14 129.4(18)
C2 Rh10 Rh16 Rh14 45.3(9)
C3 Rh10 Rh16 Rh14 -91.9(10)
Rh8 Rh10 Rh16 Rh14 -54.93(11)
Rh11 Rh10 Rh16 Rh14 -109.85(13)
Rh7 Rh10 Rh16 Rh14 -4.99(15)
C19 Rh10 Rh16 Rh15 -145(2)
C18 Rh10 Rh16 Rh15 -177.2(18)
C2 Rh10 Rh16 Rh15 98.7(9)
C3 Rh10 Rh16 Rh15 -38.6(10)
Rh14 Rh10 Rh16 Rh15 53.38(12)
Rh8 Rh10 Rh16 Rh15 -1.55(13)
Rh11 Rh10 Rh16 Rh15 -56.47(12)
Rh7 Rh10 Rh16 Rh15 48.39(19)
C6 Rh14 Rh17 C37 -24(3)
C5 Rh14 Rh17 C37 62(3)
C2 Rh14 Rh17 C37 -42(4)
Rh8 Rh14 Rh17 C37 -159(3)
Rh10 Rh14 Rh17 C37 179(3)
Rh12 Rh14 Rh17 C37 -102(3)
Rh16 Rh14 Rh17 C37 110(3)
Rh15 Rh14 Rh17 C37 144(3)
Rh7 Rh14 Rh17 C37 -105(3)
C6 Rh14 Rh17 C16 -131(2)
C5 Rh14 Rh17 C16 -45(2)
C2 Rh14 Rh17 C16 -148(3)
Rh8 Rh14 Rh17 C16 94.6(17)
Rh10 Rh14 Rh17 C16 72.9(18)
Rh12 Rh14 Rh17 C16 151.7(17)
Rh16 Rh14 Rh17 C16 3.8(17)
Rh15 Rh14 Rh17 C16 37.6(17)
Rh7 Rh14 Rh17 C16 148.3(17)
C6 Rh14 Rh17 C7 139(3)
C5 Rh14 Rh17 C7 -135(3)
C2 Rh14 Rh17 C7 121(3)
Rh8 Rh14 Rh17 C7 4(2)
Rh10 Rh14 Rh17 C7 -18(2)
Rh12 Rh14 Rh17 C7 61(2)
Rh16 Rh14 Rh17 C7 -87(2)
Rh15 Rh14 Rh17 C7 -53(2)
Rh7 Rh14 Rh17 C7 58(2)
C5 Rh14 Rh17 C6 86.0(17)
C2 Rh14 Rh17 C6 -18(3)
Rh8 Rh14 Rh17 C6 -134.8(14)
Rh10 Rh14 Rh17 C6 -156.5(14)
Rh12 Rh14 Rh17 C6 -77.7(14)
Rh16 Rh14 Rh17 C6 134.4(14)
Rh15 Rh14 Rh17 C6 168.2(14)
Rh7 Rh14 Rh17 C6 -81.1(14)
C6 Rh14 Rh17 Rh15 -168.2(14)
C5 Rh14 Rh17 Rh15 -82.2(11)
C2 Rh14 Rh17 Rh15 174(2)
Rh8 Rh14 Rh17 Rh15 56.98(12)
Rh10 Rh14 Rh17 Rh15 35.3(3)
Rh12 Rh14 Rh17 Rh15 114.08(14)
Rh16 Rh14 Rh17 Rh15 -33.82(13)
Rh7 Rh14 Rh17 Rh15 110.75(15)
C6 Rh14 Rh17 Rh12 77.7(14)
C5 Rh14 Rh17 Rh12 163.8(11)
C2 Rh14 Rh17 Rh12 60(2)
Rh8 Rh14 Rh17 Rh12 -57.10(12)
Rh10 Rh14 Rh17 Rh12 -78.7(3)
Rh16 Rh14 Rh17 Rh12 -147.90(16)
Rh15 Rh14 Rh17 Rh12 -114.08(14)
Rh7 Rh14 Rh17 Rh12 -3.33(14)
C6 Rh14 Rh17 Rh13 132.9(14)
C5 Rh14 Rh17 Rh13 -141.1(11)
C2 Rh14 Rh17 Rh13 115(2)
Rh8 Rh14 Rh17 Rh13 -1.92(14)
Rh10 Rh14 Rh17 Rh13 -23.6(3)
Rh12 Rh14 Rh17 Rh13 55.18(13)
Rh16 Rh14 Rh17 Rh13 -92.71(15)
Rh15 Rh14 Rh17 Rh13 -58.90(12)
Rh7 Rh14 Rh17 Rh13 51.85(17)
C12 Rh15 Rh17 C37 0(5)
C16 Rh15 Rh17 C37 12(5)
C21 Rh15 Rh17 C37 98(5)
Rh9 Rh15 Rh17 C37 144(5)
Rh16 Rh15 Rh17 C37 -78(5)
Rh8 Rh15 Rh17 C37 -163(5)
Rh14 Rh15 Rh17 C37 -111(5)
Rh11 Rh15 Rh17 C37 -140(5)
Rh13 Rh15 Rh17 C37 144(5)
C12 Rh15 Rh17 C16 -12(3)
C21 Rh15 Rh17 C16 86(3)
Rh9 Rh15 Rh17 C16 132(2)
Rh16 Rh15 Rh17 C16 -90(2)
Rh8 Rh15 Rh17 C16 -175(2)
Rh14 Rh15 Rh17 C16 -123(2)
Rh11 Rh15 Rh17 C16 -152(2)
Rh13 Rh15 Rh17 C16 132(2)
C12 Rh15 Rh17 C7 -102(3)
C16 Rh15 Rh17 C7 -90(3)
C21 Rh15 Rh17 C7 -4(2)
Rh9 Rh15 Rh17 C7 42.3(15)
Rh16 Rh15 Rh17 C7 -179.5(15)
Rh8 Rh15 Rh17 C7 95.3(15)
Rh14 Rh15 Rh17 C7 147.4(15)
Rh11 Rh15 Rh17 C7 118.1(15)
Rh13 Rh15 Rh17 C7 42.2(15)
C12 Rh15 Rh17 C6 103(3)
C16 Rh15 Rh17 C6 115(3)
C21 Rh15 Rh17 C6 -159.6(16)
Rh9 Rh15 Rh17 C6 -113.3(10)
Rh16 Rh15 Rh17 C6 24.9(10)
Rh8 Rh15 Rh17 C6 -60.3(10)
Rh14 Rh15 Rh17 C6 -8.2(10)
Rh11 Rh15 Rh17 C6 -37.5(10)
Rh13 Rh15 Rh17 C6 -113.5(10)
C12 Rh15 Rh17 Rh14 111(2)
C16 Rh15 Rh17 Rh14 123(2)
C21 Rh15 Rh17 Rh14 -151.4(13)
Rh9 Rh15 Rh17 Rh14 -105.15(17)
Rh16 Rh15 Rh17 Rh14 33.10(12)
Rh8 Rh15 Rh17 Rh14 -52.14(11)
Rh11 Rh15 Rh17 Rh14 -29.3(2)
Rh13 Rh15 Rh17 Rh14 -105.26(13)
C12 Rh15 Rh17 Rh12 163(2)
C16 Rh15 Rh17 Rh12 175(2)
C21 Rh15 Rh17 Rh12 -99.0(13)
Rh9 Rh15 Rh17 Rh12 -52.8(2)
Rh16 Rh15 Rh17 Rh12 85.47(15)
Rh8 Rh15 Rh17 Rh12 0.23(14)
Rh14 Rh15 Rh17 Rh12 52.37(12)
Rh11 Rh15 Rh17 Rh12 23.1(3)
Rh13 Rh15 Rh17 Rh12 -52.89(12)
C12 Rh15 Rh17 Rh13 -144(2)
C16 Rh15 Rh17 Rh13 -132(2)
C21 Rh15 Rh17 Rh13 -46.1(13)
Rh9 Rh15 Rh17 Rh13 0.11(17)
Rh16 Rh15 Rh17 Rh13 138.36(15)
Rh8 Rh15 Rh17 Rh13 53.12(11)
Rh14 Rh15 Rh17 Rh13 105.26(13)
Rh11 Rh15 Rh17 Rh13 76.0(2)
C20 Rh12 Rh17 C37 -1(3)
C8 Rh12 Rh17 C37 -95(3)
C33 Rh12 Rh17 C37 164(7)
Rh14 Rh12 Rh17 C37 117(3)
Rh8 Rh12 Rh17 C37 170(3)
Rh13 Rh12 Rh17 C37 -135(3)
Rh7 Rh12 Rh17 C37 121(3)
C20 Rh12 Rh17 C16 -166(3)
C8 Rh12 Rh17 C16 100(3)
C33 Rh12 Rh17 C16 -1(7)
Rh14 Rh12 Rh17 C16 -48(3)
Rh8 Rh12 Rh17 C16 5(3)
Rh13 Rh12 Rh17 C16 60(3)
Rh7 Rh12 Rh17 C16 -44(3)
C20 Rh12 Rh17 C7 98(2)
C8 Rh12 Rh17 C7 4(2)
C33 Rh12 Rh17 C7 -97(7)
Rh14 Rh12 Rh17 C7 -143.9(16)
Rh8 Rh12 Rh17 C7 -90.5(16)
Rh13 Rh12 Rh17 C7 -35.4(16)
Rh7 Rh12 Rh17 C7 -139.8(16)
C20 Rh12 Rh17 C6 -69(2)
C8 Rh12 Rh17 C6 -162.1(16)
C33 Rh12 Rh17 C6 96(7)
Rh14 Rh12 Rh17 C6 49.5(10)
Rh8 Rh12 Rh17 C6 102.9(10)
Rh13 Rh12 Rh17 C6 158.0(10)
Rh7 Rh12 Rh17 C6 53.6(10)
C20 Rh12 Rh17 Rh14 -118.1(17)
C8 Rh12 Rh17 Rh14 148.3(13)
C33 Rh12 Rh17 Rh14 47(6)
Rh8 Rh12 Rh17 Rh14 53.37(11)
Rh13 Rh12 Rh17 Rh14 108.46(14)
Rh7 Rh12 Rh17 Rh14 4.05(17)
C20 Rh12 Rh17 Rh15 -171.7(17)
C8 Rh12 Rh17 Rh15 94.7(13)
C33 Rh12 Rh17 Rh15 -7(6)
Rh14 Rh12 Rh17 Rh15 -53.60(12)
Rh8 Rh12 Rh17 Rh15 -0.23(14)
Rh13 Rh12 Rh17 Rh15 54.86(13)
Rh7 Rh12 Rh17 Rh15 -49.5(2)
C20 Rh12 Rh17 Rh13 133.4(17)
C8 Rh12 Rh17 Rh13 39.9(13)
C33 Rh12 Rh17 Rh13 -62(6)
Rh14 Rh12 Rh17 Rh13 -108.46(14)
Rh8 Rh12 Rh17 Rh13 -55.09(12)
Rh7 Rh12 Rh17 Rh13 -104.4(2)
C34 Rh13 Rh17 C37 -32(5)
C8 Rh13 Rh17 C37 58(4)
C7 Rh13 Rh17 C37 -35(4)
C4 Rh13 Rh17 C37 137(4)
C21 Rh13 Rh17 C37 -116(4)
Rh8 Rh13 Rh17 C37 152(4)
Rh12 Rh13 Rh17 C37 95(4)
Rh9 Rh13 Rh17 C37 -152(4)
Rh15 Rh13 Rh17 C37 -152(4)
C34 Rh13 Rh17 C16 86(4)
C8 Rh13 Rh17 C16 176(2)
C7 Rh13 Rh17 C16 84(3)
C4 Rh13 Rh17 C16 -104(2)
C21 Rh13 Rh17 C16 3(2)
Rh8 Rh13 Rh17 C16 -89.0(17)
Rh12 Rh13 Rh17 C16 -146.0(17)
Rh9 Rh13 Rh17 C16 -32.9(17)
Rh15 Rh13 Rh17 C16 -32.8(17)
C34 Rh13 Rh17 C7 2(4)
C8 Rh13 Rh17 C7 92(2)
C4 Rh13 Rh17 C7 171(3)
C21 Rh13 Rh17 C7 -81(2)
Rh8 Rh13 Rh17 C7 -173(2)
Rh12 Rh13 Rh17 C7 130(2)
Rh9 Rh13 Rh17 C7 -117(2)
Rh15 Rh13 Rh17 C7 -117(2)
C34 Rh13 Rh17 C6 -149(4)
C8 Rh13 Rh17 C6 -59.0(15)
C7 Rh13 Rh17 C6 -151(2)
C4 Rh13 Rh17 C6 20.1(19)
C21 Rh13 Rh17 C6 127.1(14)
Rh8 Rh13 Rh17 C6 35.6(10)
Rh12 Rh13 Rh17 C6 -21.4(10)
Rh9 Rh13 Rh17 C6 91.7(10)
Rh15 Rh13 Rh17 C6 91.8(10)
C34 Rh13 Rh17 Rh14 177(3)
C8 Rh13 Rh17 Rh14 -92.7(12)
C7 Rh13 Rh17 Rh14 175(2)
C4 Rh13 Rh17 Rh14 -13.6(16)
C21 Rh13 Rh17 Rh14 93.4(10)
Rh8 Rh13 Rh17 Rh14 1.87(14)
Rh12 Rh13 Rh17 Rh14 -55.16(12)
Rh9 Rh13 Rh17 Rh14 57.94(18)
Rh15 Rh13 Rh17 Rh14 58.04(11)
C34 Rh13 Rh17 Rh15 119(4)
C8 Rh13 Rh17 Rh15 -150.8(12)
C7 Rh13 Rh17 Rh15 117(2)
C4 Rh13 Rh17 Rh15 -71.7(16)
C21 Rh13 Rh17 Rh15 35.4(10)
Rh8 Rh13 Rh17 Rh15 -56.17(12)
Rh12 Rh13 Rh17 Rh15 -113.20(14)
Rh9 Rh13 Rh17 Rh15 -0.10(16)
C34 Rh13 Rh17 Rh12 -128(4)
C8 Rh13 Rh17 Rh12 -37.6(12)
C7 Rh13 Rh17 Rh12 -130(2)
C4 Rh13 Rh17 Rh12 41.5(16)
C21 Rh13 Rh17 Rh12 148.6(10)
Rh8 Rh13 Rh17 Rh12 57.03(12)
Rh9 Rh13 Rh17 Rh12 113.10(17)
Rh15 Rh13 Rh17 Rh12 113.20(14)
C13 Rh7 C1 O1 -168(5)
C33 Rh7 C1 O1 -77(5)
C2 Rh7 C1 O1 107(5)
Rh6 Rh7 C1 O1 180(6)
Rh12 Rh7 C1 O1 -61(6)
Rh8 Rh7 C1 O1 6(6)
Rh10 Rh7 C1 O1 65(5)
Rh14 Rh7 C1 O1 52(7)
C13 Rh7 C1 Rh6 12.1(17)
C33 Rh7 C1 Rh6 103.8(18)
C2 Rh7 C1 Rh6 -72.7(19)
Rh12 Rh7 C1 Rh6 119.7(13)
Rh8 Rh7 C1 Rh6 -173.5(7)
Rh10 Rh7 C1 Rh6 -114.3(11)
Rh14 Rh7 C1 Rh6 -127(2)
C13 Rh6 C1 O1 168(6)
C9 Rh6 C1 O1 75(5)
C11 Rh6 C1 O1 -91(5)
Rh7 Rh6 C1 O1 -180(7)
Rh5 Rh6 C1 O1 -81(6)
Rh4 Rh6 C1 O1 -38(5)
Rh3 Rh6 C1 O1 20(5)
Rh2 Rh6 C1 O1 64(6)
C13 Rh6 C1 Rh7 -12.1(17)
C9 Rh6 C1 Rh7 -105.3(17)
C11 Rh6 C1 Rh7 88.9(16)
Rh5 Rh6 C1 Rh7 99(2)
Rh4 Rh6 C1 Rh7 141.2(12)
Rh3 Rh6 C1 Rh7 -160.4(11)
Rh2 Rh6 C1 Rh7 -116.9(18)
C19 Rh10 C2 O2 -32(5)
C18 Rh10 C2 O2 52(5)
C3 Rh10 C2 O2 -136(5)
Rh14 Rh10 C2 O2 151(5)
Rh8 Rh10 C2 O2 -172(5)
Rh16 Rh10 C2 O2 100(5)
Rh11 Rh10 C2 O2 134(4)
Rh7 Rh10 C2 O2 -125(5)
C19 Rh10 C2 Rh14 176.6(18)
C18 Rh10 C2 Rh14 -99.0(13)
C3 Rh10 C2 Rh14 72.9(17)
Rh8 Rh10 C2 Rh14 37.0(8)
Rh16 Rh10 C2 Rh14 -51.7(7)
Rh11 Rh10 C2 Rh14 -16.9(17)
Rh7 Rh10 C2 Rh14 84.0(8)
C19 Rh10 C2 Rh7 92.7(18)
C18 Rh10 C2 Rh7 177.0(13)
C3 Rh10 C2 Rh7 -11.0(18)
Rh14 Rh10 C2 Rh7 -84.0(8)
Rh8 Rh10 C2 Rh7 -47.0(7)
Rh16 Rh10 C2 Rh7 -135.7(6)
Rh11 Rh10 C2 Rh7 -100.8(11)
C6 Rh14 C2 O2 31(3)
C5 Rh14 C2 O2 -59(3)
Rh8 Rh14 C2 O2 162(3)
Rh10 Rh14 C2 O2 -160(4)
Rh17 Rh14 C2 O2 47(5)
Rh12 Rh14 C2 O2 99(3)
Rh16 Rh14 C2 O2 -107(3)
Rh15 Rh14 C2 O2 -142(3)
Rh7 Rh14 C2 O2 123(3)
C6 Rh14 C2 Rh10 -168.8(13)
C5 Rh14 C2 Rh10 100.6(13)
Rh8 Rh14 C2 Rh10 -37.9(8)
Rh17 Rh14 C2 Rh10 -153.4(15)
Rh12 Rh14 C2 Rh10 -101.2(7)
Rh16 Rh14 C2 Rh10 52.7(7)
Rh15 Rh14 C2 Rh10 18.4(17)
Rh7 Rh14 C2 Rh10 -77.5(8)
C6 Rh14 C2 Rh7 -91.3(13)
C5 Rh14 C2 Rh7 178.1(12)
Rh8 Rh14 C2 Rh7 39.6(7)
Rh10 Rh14 C2 Rh7 77.5(8)
Rh17 Rh14 C2 Rh7 -76(2)
Rh12 Rh14 C2 Rh7 -23.7(8)
Rh16 Rh14 C2 Rh7 130.2(6)
Rh15 Rh14 C2 Rh7 95.9(11)
C1 Rh7 C2 O2 79(3)
C13 Rh7 C2 O2 -9(3)
C33 Rh7 C2 O2 -95(4)
Rh6 Rh7 C2 O2 33(3)
Rh12 Rh7 C2 O2 -109(3)
Rh8 Rh7 C2 O2 -168(3)
Rh10 Rh7 C2 O2 148(4)
Rh14 Rh7 C2 O2 -131(3)
C1 Rh7 C2 Rh10 -69.0(19)
C13 Rh7 C2 Rh10 -157.8(15)
C33 Rh7 C2 Rh10 117(2)
Rh6 Rh7 C2 Rh10 -115.8(7)
Rh12 Rh7 C2 Rh10 102.7(8)
Rh8 Rh7 C2 Rh10 44.0(8)
Rh14 Rh7 C2 Rh10 80.3(9)
C1 Rh7 C2 Rh14 -149.3(17)
C13 Rh7 C2 Rh14 121.9(14)
C33 Rh7 C2 Rh14 36(3)
Rh6 Rh7 C2 Rh14 163.9(6)
Rh12 Rh7 C2 Rh14 22.4(8)
Rh8 Rh7 C2 Rh14 -36.3(7)
Rh10 Rh7 C2 Rh14 -80.3(9)
C4 Rh8 C3 O3 16(6)
Rh14 Rh8 C3 O3 -152(6)
Rh13 Rh8 C3 O3 38(7)
Rh10 Rh8 C3 O3 -157(7)
Rh11 Rh8 C3 O3 131(6)
Rh12 Rh8 C3 O3 -75(7)
Rh9 Rh8 C3 O3 79(6)
Rh7 Rh8 C3 O3 -94(6)
Rh15 Rh8 C3 O3 133(6)
C4 Rh8 C3 Rh10 172.9(15)
Rh14 Rh8 C3 Rh10 5.1(13)
Rh13 Rh8 C3 Rh10 -164.6(12)
Rh11 Rh8 C3 Rh10 -71.7(7)
Rh12 Rh8 C3 Rh10 81.9(15)
Rh9 Rh8 C3 Rh10 -124.1(6)
Rh7 Rh8 C3 Rh10 63.6(6)
Rh15 Rh8 C3 Rh10 -69.2(13)
C4 Rh8 C3 Rh11 -115.4(15)
Rh14 Rh8 C3 Rh11 76.8(10)
Rh13 Rh8 C3 Rh11 -92.9(19)
Rh10 Rh8 C3 Rh11 71.7(7)
Rh12 Rh8 C3 Rh11 153.7(8)
Rh9 Rh8 C3 Rh11 -52.3(7)
Rh7 Rh8 C3 Rh11 135.4(8)
Rh15 Rh8 C3 Rh11 2.5(14)
C19 Rh10 C3 O3 -6(4)
C18 Rh10 C3 O3 -86(5)
C2 Rh10 C3 O3 108(4)
Rh14 Rh10 C3 O3 158(4)
Rh8 Rh10 C3 O3 163(5)
Rh16 Rh10 C3 O3 -138(4)
Rh11 Rh10 C3 O3 -120(4)
Rh7 Rh10 C3 O3 98(4)
C19 Rh10 C3 Rh8 -169.3(19)
C18 Rh10 C3 Rh8 111(2)
C2 Rh10 C3 Rh8 -56(2)
Rh14 Rh10 C3 Rh8 -4.6(12)
Rh16 Rh10 C3 Rh8 59.2(12)
Rh11 Rh10 C3 Rh8 77.1(10)
Rh7 Rh10 C3 Rh8 -65.6(9)
C19 Rh10 C3 Rh11 113.6(18)
C18 Rh10 C3 Rh11 34(2)
C2 Rh10 C3 Rh11 -132.7(14)
Rh14 Rh10 C3 Rh11 -81.7(6)
Rh8 Rh10 C3 Rh11 -77.1(10)
Rh16 Rh10 C3 Rh11 -17.9(10)
Rh7 Rh10 C3 Rh11 -142.7(8)
C14 Rh11 C3 O3 24(4)
C15 Rh11 C3 O3 95(4)
C35 Rh11 C3 O3 -61(4)
Rh16 Rh11 C3 O3 147(4)
Rh8 Rh11 C3 O3 -149(5)
Rh9 Rh11 C3 O3 -96(4)
Rh10 Rh11 C3 O3 129(4)
Rh15 Rh11 C3 O3 -151(4)
C14 Rh11 C3 Rh8 173.4(18)
C15 Rh11 C3 Rh8 -115(2)
C35 Rh11 C3 Rh8 89(2)
Rh16 Rh11 C3 Rh8 -64.1(12)
Rh9 Rh11 C3 Rh8 52.9(9)
Rh10 Rh11 C3 Rh8 -81.6(10)
Rh15 Rh11 C3 Rh8 -2.1(12)
C14 Rh11 C3 Rh10 -104.9(15)
C15 Rh11 C3 Rh10 -34(3)
C35 Rh11 C3 Rh10 170.3(18)
Rh16 Rh11 C3 Rh10 17.6(10)
Rh8 Rh11 C3 Rh10 81.6(10)
Rh9 Rh11 C3 Rh10 134.5(7)
Rh15 Rh11 C3 Rh10 79.6(8)
C3 Rh8 C4 O4 -28(7)
Rh14 Rh8 C4 O4 134(6)
Rh13 Rh8 C4 O4 167(8)
Rh10 Rh8 C4 O4 -13(10)
Rh11 Rh8 C4 O4 -92(7)
Rh12 Rh8 C4 O4 110(7)
Rh9 Rh8 C4 O4 -121(7)
Rh7 Rh8 C4 O4 54(7)
Rh15 Rh8 C4 O4 -158(7)
C3 Rh8 C4 Rh13 165.8(14)
Rh14 Rh8 C4 Rh13 -32(3)
Rh10 Rh8 C4 Rh13 -180(2)
Rh11 Rh8 C4 Rh13 101.7(11)
Rh12 Rh8 C4 Rh13 -57.0(10)
Rh9 Rh8 C4 Rh13 72.3(10)
Rh7 Rh8 C4 Rh13 -112.8(9)
Rh15 Rh8 C4 Rh13 35.0(14)
C3 Rh8 C4 Rh9 93.4(14)
Rh14 Rh8 C4 Rh9 -104.8(19)
Rh13 Rh8 C4 Rh9 -72.3(10)
Rh10 Rh8 C4 Rh9 108(3)
Rh11 Rh8 C4 Rh9 29.3(14)
Rh12 Rh8 C4 Rh9 -129.3(8)
Rh7 Rh8 C4 Rh9 174.8(3)
Rh15 Rh8 C4 Rh9 -37.3(12)
C34 Rh13 C4 O4 26(6)
C8 Rh13 C4 O4 -68(5)
C7 Rh13 C4 O4 -101(12)
C21 Rh13 C4 O4 113(5)
Rh8 Rh13 C4 O4 -169(6)
Rh12 Rh13 C4 O4 -112(5)
Rh9 Rh13 C4 O4 113(5)
Rh17 Rh13 C4 O4 -147(4)
Rh15 Rh13 C4 O4 158(5)
C34 Rh13 C4 Rh8 -165(3)
C8 Rh13 C4 Rh8 101.4(16)
C7 Rh13 C4 Rh8 68(12)
C21 Rh13 C4 Rh8 -77.5(17)
Rh12 Rh13 C4 Rh8 57.7(11)
Rh9 Rh13 C4 Rh8 -77.5(12)
Rh17 Rh13 C4 Rh8 22(2)
Rh15 Rh13 C4 Rh8 -32.5(14)
C34 Rh13 C4 Rh9 -87(2)
C8 Rh13 C4 Rh9 178.9(13)
C7 Rh13 C4 Rh9 146(12)
C21 Rh13 C4 Rh9 0.0(14)
Rh8 Rh13 C4 Rh9 77.5(12)
Rh12 Rh13 C4 Rh9 135.2(8)
Rh17 Rh13 C4 Rh9 99.7(12)
Rh15 Rh13 C4 Rh9 45.0(8)
C36 Rh9 C4 O4 -23(5)
C21 Rh9 C4 O4 -130(4)
C35 Rh9 C4 O4 89(5)
Rh15 Rh9 C4 O4 -178(4)
Rh11 Rh9 C4 O4 119(4)
Rh13 Rh9 C4 O4 -130(4)
Rh8 Rh9 C4 O4 146(5)
C36 Rh9 C4 Rh8 -169(3)
C21 Rh9 C4 Rh8 84.6(19)
C35 Rh9 C4 Rh8 -56(3)
Rh15 Rh9 C4 Rh8 36.6(13)
Rh11 Rh9 C4 Rh8 -26.3(13)
Rh13 Rh9 C4 Rh8 84.7(13)
C36 Rh9 C4 Rh13 107(3)
C21 Rh9 C4 Rh13 -0.1(19)
C35 Rh9 C4 Rh13 -141(2)
Rh15 Rh9 C4 Rh13 -48.1(9)
Rh11 Rh9 C4 Rh13 -110.9(8)
Rh8 Rh9 C4 Rh13 -84.7(13)
C6 Rh14 C5 O5 -5(5)
C2 Rh14 C5 O5 95(5)
Rh8 Rh14 C5 O5 -164(4)
Rh10 Rh14 C5 O5 143(5)
Rh17 Rh14 C5 O5 -64(5)
Rh12 Rh14 C5 O5 -29(7)
Rh16 Rh14 C5 O5 -173(6)
Rh15 Rh14 C5 O5 -123(5)
Rh7 Rh14 C5 O5 97(5)
C6 Rh14 C5 Rh16 167.8(15)
C2 Rh14 C5 Rh16 -92.2(14)
Rh8 Rh14 C5 Rh16 9(2)
Rh10 Rh14 C5 Rh16 -43.9(12)
Rh17 Rh14 C5 Rh16 108.9(10)
Rh12 Rh14 C5 Rh16 143.6(17)
Rh15 Rh14 C5 Rh16 50.1(10)
Rh7 Rh14 C5 Rh16 -89.7(18)
C17 Rh16 C5 O5 -4(5)
C18 Rh16 C5 O5 -101(5)
C15 Rh16 C5 O5 74(36)
Rh11 Rh16 C5 O5 167(4)
Rh14 Rh16 C5 O5 173(6)
Rh15 Rh16 C5 O5 122(5)
Rh10 Rh16 C5 O5 -146(5)
C17 Rh16 C5 Rh14 -176.9(18)
C18 Rh16 C5 Rh14 85.8(15)
C15 Rh16 C5 Rh14 -99(34)
Rh11 Rh16 C5 Rh14 -6(2)
Rh15 Rh16 C5 Rh14 -50.8(11)
Rh10 Rh16 C5 Rh14 40.7(11)
C5 Rh14 C6 O6 63(7)
C2 Rh14 C6 O6 -24(7)
Rh8 Rh14 C6 O6 -134(7)
Rh10 Rh14 C6 O6 -40(9)
Rh17 Rh14 C6 O6 163(8)
Rh12 Rh14 C6 O6 -128(7)
Rh16 Rh14 C6 O6 77(8)
Rh15 Rh14 C6 O6 151(7)
Rh7 Rh14 C6 O6 -79(7)
C5 Rh14 C6 Rh17 -99.8(14)
C2 Rh14 C6 Rh17 173.5(9)
Rh8 Rh14 C6 Rh17 62.9(14)
Rh10 Rh14 C6 Rh17 157.5(12)
Rh12 Rh14 C6 Rh17 69.1(7)
Rh16 Rh14 C6 Rh17 -86.3(14)
Rh15 Rh14 C6 Rh17 -11.5(13)
Rh7 Rh14 C6 Rh17 118.0(7)
C37 Rh17 C6 O6 -9(4)
C16 Rh17 C6 O6 -111(4)
C7 Rh17 C6 O6 84(6)
Rh14 Rh17 C6 O6 -169(5)
Rh15 Rh17 C6 O6 -159(4)
Rh12 Rh17 C6 O6 114(4)
Rh13 Rh17 C6 O6 136(4)
C37 Rh17 C6 Rh14 160(2)
C16 Rh17 C6 Rh14 58(2)
C7 Rh17 C6 Rh14 -106(4)
Rh15 Rh17 C6 Rh14 10.7(12)
Rh12 Rh17 C6 Rh14 -76.4(10)
Rh13 Rh17 C6 Rh14 -55.1(13)
C37 Rh17 C7 O7 -21(8)
C16 Rh17 C7 O7 81(7)
C6 Rh17 C7 O7 -112(7)
Rh14 Rh17 C7 O7 173(6)
Rh15 Rh17 C7 O7 128(7)
Rh12 Rh17 C7 O7 -138(7)
Rh13 Rh17 C7 O7 -180(8)
C37 Rh17 C7 Rh13 158(3)
C16 Rh17 C7 Rh13 -99(2)
C6 Rh17 C7 Rh13 68(4)
Rh14 Rh17 C7 Rh13 -8(3)
Rh15 Rh17 C7 Rh13 -52.4(13)
Rh12 Rh17 C7 Rh13 41.8(14)
C34 Rh13 C7 O7 1(6)
C8 Rh13 C7 O7 95(5)
C4 Rh13 C7 O7 128(11)
C21 Rh13 C7 O7 -86(5)
Rh8 Rh13 C7 O7 -171(4)
Rh12 Rh13 C7 O7 138(5)
Rh9 Rh13 C7 O7 -90(5)
Rh17 Rh13 C7 O7 180(7)
Rh15 Rh13 C7 O7 -130(5)
C34 Rh13 C7 Rh17 -178(3)
C8 Rh13 C7 Rh17 -84.9(18)
C4 Rh13 C7 Rh17 -52(13)
C21 Rh13 C7 Rh17 94.7(18)
Rh8 Rh13 C7 Rh17 9(3)
Rh12 Rh13 C7 Rh17 -41.5(15)
Rh9 Rh13 C7 Rh17 90.7(18)
Rh15 Rh13 C7 Rh17 49.8(14)
C20 Rh12 C8 O8 42(6)
C33 Rh12 C8 O8 -47(6)
Rh14 Rh12 C8 O8 -177(5)
Rh8 Rh12 C8 O8 -130(6)
Rh17 Rh12 C8 O8 143(6)
Rh13 Rh12 C8 O8 -167(7)
Rh7 Rh12 C8 O8 -76(7)
C20 Rh12 C8 Rh13 -152(2)
C33 Rh12 C8 Rh13 119.2(18)
Rh14 Rh12 C8 Rh13 -10(3)
Rh8 Rh12 C8 Rh13 36.4(13)
Rh17 Rh12 C8 Rh13 -50.0(12)
Rh7 Rh12 C8 Rh13 90.3(16)
C34 Rh13 C8 O8 -1(5)
C7 Rh13 C8 O8 -96(4)
C4 Rh13 C8 O8 89(4)
C21 Rh13 C8 O8 -98(10)
Rh8 Rh13 C8 O8 133(4)
Rh12 Rh13 C8 O8 170(5)
Rh9 Rh13 C8 O8 91(4)
Rh17 Rh13 C8 O8 -140(4)
Rh15 Rh13 C8 O8 -175(3)
C34 Rh13 C8 Rh12 -171(3)
C7 Rh13 C8 Rh12 94.0(18)
C4 Rh13 C8 Rh12 -81.5(17)
C21 Rh13 C8 Rh12 92(9)
Rh8 Rh13 C8 Rh12 -37.4(14)
Rh9 Rh13 C8 Rh12 -80(2)
Rh17 Rh13 C8 Rh12 49.9(12)
Rh15 Rh13 C8 Rh12 15(2)
C13 Rh6 C9 O9 -51(6)
C1 Rh6 C9 O9 37(6)
C11 Rh6 C9 O9 174(4)
Rh7 Rh6 C9 O9 -7(6)
Rh5 Rh6 C9 O9 -155(5)
Rh4 Rh6 C9 O9 140(5)
Rh3 Rh6 C9 O9 133(6)
Rh2 Rh6 C9 O9 -151(6)
C13 Rh6 C9 Rh2 100.1(15)
C1 Rh6 C9 Rh2 -172.2(14)
C11 Rh6 C9 Rh2 -35(5)
Rh7 Rh6 C9 Rh2 144.2(6)
Rh5 Rh6 C9 Rh2 -4.1(13)
Rh4 Rh6 C9 Rh2 -69.1(11)
Rh3 Rh6 C9 Rh2 -76.2(10)
C13 Rh6 C9 Rh3 176.3(14)
C1 Rh6 C9 Rh3 -96.0(15)
C11 Rh6 C9 Rh3 41(5)
Rh7 Rh6 C9 Rh3 -139.5(6)
Rh5 Rh6 C9 Rh3 72.1(11)
Rh4 Rh6 C9 Rh3 7.2(13)
Rh2 Rh6 C9 Rh3 76.2(10)
C27 Rh2 C9 O9 61(4)
C10 Rh2 C9 O9 -35(4)
C26 Rh2 C9 O9 -176(4)
Rh5 Rh2 C9 O9 162(4)
Rh1 Rh2 C9 O9 -134(4)
Rh3 Rh2 C9 O9 -121(4)
Rh6 Rh2 C9 O9 158(5)
C27 Rh2 C9 Rh6 -97(2)
C10 Rh2 C9 Rh6 167.4(19)
C26 Rh2 C9 Rh6 26(4)
Rh5 Rh2 C9 Rh6 4.2(13)
Rh1 Rh2 C9 Rh6 67.9(12)
Rh3 Rh2 C9 Rh6 81.5(11)
C27 Rh2 C9 Rh3 -178.4(19)
C10 Rh2 C9 Rh3 85.9(18)
C26 Rh2 C9 Rh3 -55(4)
Rh5 Rh2 C9 Rh3 -77.3(8)
Rh1 Rh2 C9 Rh3 -13.6(11)
Rh6 Rh2 C9 Rh3 -81.5(11)
C22 Rh3 C9 O9 -57(4)
C30 Rh3 C9 O9 33(4)
C31 Rh3 C9 O9 -175(3)
Rh4 Rh3 C9 O9 -156(3)
Rh1 Rh3 C9 O9 141(3)
Rh6 Rh3 C9 O9 -148(4)
Rh2 Rh3 C9 O9 128(4)
C22 Rh3 C9 Rh6 91.4(17)
C30 Rh3 C9 Rh6 -179(3)
C31 Rh3 C9 Rh6 -26(4)
Rh4 Rh3 C9 Rh6 -7.2(13)
Rh1 Rh3 C9 Rh6 -70.6(12)
Rh2 Rh3 C9 Rh6 -84.0(11)
C22 Rh3 C9 Rh2 175.4(15)
C30 Rh3 C9 Rh2 -95(2)
C31 Rh3 C9 Rh2 58(4)
Rh4 Rh3 C9 Rh2 76.8(9)
Rh1 Rh3 C9 Rh2 13.3(11)
Rh6 Rh3 C9 Rh2 84.0(11)
C27 Rh2 C10 O10 56(15)
C26 Rh2 C10 O10 -46(15)
C9 Rh2 C10 O10 150(14)
Rh5 Rh2 C10 O10 -64(16)
Rh1 Rh2 C10 O10 -97(15)
Rh3 Rh2 C10 O10 -157(15)
Rh6 Rh2 C10 O10 165(13)
C13 Rh6 C11 O11 43(4)
C9 Rh6 C11 O11 177(4)
C1 Rh6 C11 O11 -46(4)
Rh7 Rh6 C11 O11 -2(4)
Rh5 Rh6 C11 O11 140(5)
Rh4 Rh6 C11 O11 -142(5)
Rh3 Rh6 C11 O11 -148(4)
Rh2 Rh6 C11 O11 148(4)
C13 Rh6 C11 Rh4 -175.6(13)
C9 Rh6 C11 Rh4 -41(5)
C1 Rh6 C11 Rh4 95.2(14)
Rh7 Rh6 C11 Rh4 139.3(6)
Rh5 Rh6 C11 Rh4 -78.9(8)
Rh3 Rh6 C11 Rh4 -6.7(10)
Rh2 Rh6 C11 Rh4 -70.5(9)
C13 Rh6 C11 Rh5 -96.7(14)
C9 Rh6 C11 Rh5 38(5)
C1 Rh6 C11 Rh5 174.1(13)
Rh7 Rh6 C11 Rh5 -141.8(6)
Rh4 Rh6 C11 Rh5 78.9(8)
Rh3 Rh6 C11 Rh5 72.2(8)
Rh2 Rh6 C11 Rh5 8.4(10)
C24 Rh4 C11 O11 -37(4)
C23 Rh4 C11 O11 57(3)
C31 Rh4 C11 O11 179(4)
Rh3 Rh4 C11 O11 156(3)
Rh1 Rh4 C11 O11 -139(3)
Rh5 Rh4 C11 O11 -130(3)
Rh6 Rh4 C11 O11 149(4)
C24 Rh4 C11 Rh6 174.7(18)
C23 Rh4 C11 Rh6 -92.2(18)
C31 Rh4 C11 Rh6 30(4)
Rh3 Rh4 C11 Rh6 7.0(10)
Rh1 Rh4 C11 Rh6 72.3(9)
Rh5 Rh4 C11 Rh6 80.7(8)
C24 Rh4 C11 Rh5 94.0(18)
C23 Rh4 C11 Rh5 -172.9(17)
C31 Rh4 C11 Rh5 -51(4)
Rh3 Rh4 C11 Rh5 -73.7(8)
Rh1 Rh4 C11 Rh5 -8.4(9)
Rh6 Rh4 C11 Rh5 -80.7(8)
C29 Rh5 C11 O11 37(3)
C28 Rh5 C11 O11 -59(3)
C26 Rh5 C11 O11 166(4)
Rh2 Rh5 C11 O11 -156(3)
Rh1 Rh5 C11 O11 139(3)
Rh6 Rh5 C11 O11 -147(4)
Rh4 Rh5 C11 O11 131(4)
C29 Rh5 C11 Rh6 -175.1(14)
C28 Rh5 C11 Rh6 88.5(15)
C26 Rh5 C11 Rh6 -47(4)
Rh2 Rh5 C11 Rh6 -8.8(10)
Rh1 Rh5 C11 Rh6 -73.6(9)
Rh4 Rh5 C11 Rh6 -81.9(8)
C29 Rh5 C11 Rh4 -93.2(14)
C28 Rh5 C11 Rh4 170.4(15)
C26 Rh5 C11 Rh4 35(4)
Rh2 Rh5 C11 Rh4 73.1(8)
Rh1 Rh5 C11 Rh4 8.4(9)
Rh6 Rh5 C11 Rh4 81.9(8)
C16 Rh15 C12 O12 31(25)
C21 Rh15 C12 O12 -62(26)
Rh9 Rh15 C12 O12 -108(25)
Rh17 Rh15 C12 O12 40(27)
Rh16 Rh15 C12 O12 137(26)
Rh8 Rh15 C12 O12 -168(23)
Rh14 Rh15 C12 O12 115(25)
Rh11 Rh15 C12 O12 -164(26)
Rh13 Rh15 C12 O12 -55(27)
C1 Rh7 C13 O13 167(4)
C33 Rh7 C13 O13 74(4)
C2 Rh7 C13 O13 -67(4)
Rh6 Rh7 C13 O13 -180(5)
Rh12 Rh7 C13 O13 28(4)
Rh8 Rh7 C13 O13 1(7)
Rh10 Rh7 C13 O13 -86(4)
Rh14 Rh7 C13 O13 -30(4)
C1 Rh7 C13 Rh6 -12.8(18)
C33 Rh7 C13 Rh6 -106.2(17)
C2 Rh7 C13 Rh6 112.4(15)
Rh12 Rh7 C13 Rh6 -152.6(10)
Rh8 Rh7 C13 Rh6 -179.5(16)
Rh10 Rh7 C13 Rh6 93.7(14)
Rh14 Rh7 C13 Rh6 150.1(9)
C9 Rh6 C13 O13 -73(5)
C1 Rh6 C13 O13 -168(5)
C11 Rh6 C13 O13 92(5)
Rh7 Rh6 C13 O13 180(6)
Rh5 Rh6 C13 O13 39(5)
Rh4 Rh6 C13 O13 85(6)
Rh3 Rh6 C13 O13 -67(6)
Rh2 Rh6 C13 O13 -20(5)
C9 Rh6 C13 Rh7 107.1(17)
C1 Rh6 C13 Rh7 11.8(17)
C11 Rh6 C13 Rh7 -87.5(15)
Rh5 Rh6 C13 Rh7 -141.2(10)
Rh4 Rh6 C13 Rh7 -95(3)
Rh3 Rh6 C13 Rh7 112.7(18)
Rh2 Rh6 C13 Rh7 160.0(10)
C15 Rh11 C14 O14 51(65)
C35 Rh11 C14 O14 -47(65)
C3 Rh11 C14 O14 -164(65)
Rh16 Rh11 C14 O14 89(65)
Rh8 Rh11 C14 O14 -158(64)
Rh9 Rh11 C14 O14 -87(65)
Rh10 Rh11 C14 O14 146(65)
Rh15 Rh11 C14 O14 -40(75)
C14 Rh11 C15 O15 -60(6)
C35 Rh11 C15 O15 30(6)
C3 Rh11 C15 O15 -129(5)
Rh16 Rh11 C15 O15 161(6)
Rh8 Rh11 C15 O15 160(4)
Rh9 Rh11 C15 O15 67(6)
Rh10 Rh11 C15 O15 -155(5)
Rh15 Rh11 C15 O15 115(6)
C14 Rh11 C15 Rh16 139.2(17)
C35 Rh11 C15 Rh16 -131.4(19)
C3 Rh11 C15 Rh16 70(3)
Rh8 Rh11 C15 Rh16 -1(2)
Rh9 Rh11 C15 Rh16 -93.9(14)
Rh10 Rh11 C15 Rh16 44.0(11)
Rh15 Rh11 C15 Rh16 -46.1(10)
C17 Rh16 C15 O15 10(5)
C5 Rh16 C15 O15 -67(36)
C18 Rh16 C15 O15 108(5)
Rh11 Rh16 C15 O15 -163(6)
Rh14 Rh16 C15 O15 -164(4)
Rh15 Rh16 C15 O15 -116(5)
Rh10 Rh16 C15 O15 153(5)
C17 Rh16 C15 Rh11 173.4(18)
C5 Rh16 C15 Rh11 96(34)
C18 Rh16 C15 Rh11 -89.3(16)
Rh14 Rh16 C15 Rh11 -1(2)
Rh15 Rh16 C15 Rh11 47.4(11)
Rh10 Rh16 C15 Rh11 -44.2(11)
C37 Rh17 C16 O16 6(8)
C7 Rh17 C16 O16 -90(7)
C6 Rh17 C16 O16 97(7)
Rh14 Rh17 C16 O16 132(7)
Rh15 Rh17 C16 O16 -180(9)
Rh12 Rh17 C16 O16 172(5)
Rh13 Rh17 C16 O16 -138(7)
C37 Rh17 C16 Rh15 -174(3)
C7 Rh17 C16 Rh15 90(2)
C6 Rh17 C16 Rh15 -83(2)
Rh14 Rh17 C16 Rh15 -47.7(17)
Rh12 Rh17 C16 Rh15 -8(4)
Rh13 Rh17 C16 Rh15 41.6(18)
C12 Rh15 C16 O16 -9(7)
C21 Rh15 C16 O16 81(6)
Rh9 Rh15 C16 O16 98(6)
Rh17 Rh15 C16 O16 180(8)
Rh16 Rh15 C16 O16 -77(6)
Rh8 Rh15 C16 O16 -173(5)
Rh14 Rh15 C16 O16 -134(6)
Rh11 Rh15 C16 O16 -65(9)
Rh13 Rh15 C16 O16 140(6)
C12 Rh15 C16 Rh17 171(3)
C21 Rh15 C16 Rh17 -99(2)
Rh9 Rh15 C16 Rh17 -82(3)
Rh16 Rh15 C16 Rh17 103.4(17)
Rh8 Rh15 C16 Rh17 7(3)
Rh14 Rh15 C16 Rh17 46.1(17)
Rh11 Rh15 C16 Rh17 115(4)
Rh13 Rh15 C16 Rh17 -39.6(18)
C5 Rh16 C17 O17 -133(37)
C18 Rh16 C17 O17 -39(37)
C15 Rh16 C17 O17 50(37)
Rh11 Rh16 C17 O17 56(38)
Rh14 Rh16 C17 O17 -136(36)
Rh15 Rh16 C17 O17 141(36)
Rh10 Rh16 C17 O17 -43(38)
C19 Rh10 C18 O18 28(6)
C2 Rh10 C18 O18 -82(6)
C3 Rh10 C18 O18 108(5)
Rh14 Rh10 C18 O18 -133(5)
Rh8 Rh10 C18 O18 178(4)
Rh16 Rh10 C18 O18 -176(7)
Rh11 Rh10 C18 O18 137(6)
Rh7 Rh10 C18 O18 -77(6)
C19 Rh10 C18 Rh16 -156(2)
C2 Rh10 C18 Rh16 94.2(15)
C3 Rh10 C18 Rh16 -76(3)
Rh14 Rh10 C18 Rh16 42.6(13)
Rh8 Rh10 C18 Rh16 -6(3)
Rh11 Rh10 C18 Rh16 -47.3(12)
Rh7 Rh10 C18 Rh16 98.7(19)
C17 Rh16 C18 O18 0(5)
C5 Rh16 C18 O18 90(5)
C15 Rh16 C18 O18 -89(5)
Rh11 Rh16 C18 O18 -135(5)
Rh14 Rh16 C18 O18 136(5)
Rh15 Rh16 C18 O18 -180(4)
Rh10 Rh16 C18 O18 176(6)
C17 Rh16 C18 Rh10 -176.3(18)
C5 Rh16 C18 Rh10 -85.8(16)
C15 Rh16 C18 Rh10 94.4(16)
Rh11 Rh16 C18 Rh10 48.8(12)
Rh14 Rh16 C18 Rh10 -40.3(12)
Rh15 Rh16 C18 Rh10 4(3)
C18 Rh10 C19 O19 138(25)
C2 Rh10 C19 O19 -138(25)
C3 Rh10 C19 O19 -5(25)
Rh14 Rh10 C19 O19 -129(23)
Rh8 Rh10 C19 O19 -14(27)
Rh16 Rh10 C19 O19 115(25)
Rh11 Rh10 C19 O19 51(26)
Rh7 Rh10 C19 O19 -76(25)
C8 Rh12 C20 O20 95(29)
C33 Rh12 C20 O20 -170(29)
Rh14 Rh12 C20 O20 -55(29)
Rh8 Rh12 C20 O20 -128(25)
Rh17 Rh12 C20 O20 7(29)
Rh13 Rh12 C20 O20 67(29)
Rh7 Rh12 C20 O20 -128(28)
C36 Rh9 C21 O21 27(6)
C35 Rh9 C21 O21 -80(5)
C4 Rh9 C21 O21 126(5)
Rh15 Rh9 C21 O21 -157(6)
Rh11 Rh9 C21 O21 -130(5)
Rh13 Rh9 C21 O21 126(6)
Rh8 Rh9 C21 O21 169(5)
C36 Rh9 C21 Rh15 -176(3)
C35 Rh9 C21 Rh15 77(2)
C4 Rh9 C21 Rh15 -77.1(17)
Rh11 Rh9 C21 Rh15 27.6(16)
Rh13 Rh9 C21 Rh15 -77.1(13)
Rh8 Rh9 C21 Rh15 -33.8(14)
C36 Rh9 C21 Rh13 -99(3)
C35 Rh9 C21 Rh13 154.3(17)
C4 Rh9 C21 Rh13 0.1(16)
Rh15 Rh9 C21 Rh13 77.1(13)
Rh11 Rh9 C21 Rh13 104.7(7)
Rh8 Rh9 C21 Rh13 43.3(9)
C12 Rh15 C21 O21 45(6)
C16 Rh15 C21 O21 -41(6)
Rh9 Rh15 C21 O21 154(7)
Rh17 Rh15 C21 O21 -85(6)
Rh16 Rh15 C21 O21 86(7)
Rh8 Rh15 C21 O21 -173(6)
Rh14 Rh15 C21 O21 -132(5)
Rh11 Rh15 C21 O21 128(6)
Rh13 Rh15 C21 O21 -131(7)
C12 Rh15 C21 Rh9 -109(2)
C16 Rh15 C21 Rh9 164.7(19)
Rh17 Rh15 C21 Rh9 120.7(12)
Rh16 Rh15 C21 Rh9 -68(3)
Rh8 Rh15 C21 Rh9 33.1(14)
Rh14 Rh15 C21 Rh9 74(3)
Rh11 Rh15 C21 Rh9 -26.1(15)
Rh13 Rh15 C21 Rh9 74.9(12)
C12 Rh15 C21 Rh13 175.8(19)
C16 Rh15 C21 Rh13 89.8(17)
Rh9 Rh15 C21 Rh13 -74.9(12)
Rh17 Rh15 C21 Rh13 45.8(10)
Rh16 Rh15 C21 Rh13 -143.3(19)
Rh8 Rh15 C21 Rh13 -41.8(10)
Rh14 Rh15 C21 Rh13 -1(3)
Rh11 Rh15 C21 Rh13 -101.0(8)
C34 Rh13 C21 O21 -42(5)
C8 Rh13 C21 O21 56(12)
C7 Rh13 C21 O21 53(5)
C4 Rh13 C21 O21 -132(5)
Rh8 Rh13 C21 O21 -175(5)
Rh12 Rh13 C21 O21 138(4)
Rh9 Rh13 C21 O21 -132(5)
Rh17 Rh13 C21 O21 97(5)
Rh15 Rh13 C21 O21 142(6)
C34 Rh13 C21 Rh9 90(3)
C8 Rh13 C21 Rh9 -173(8)
C7 Rh13 C21 Rh9 -175.4(18)
C4 Rh13 C21 Rh9 -0.1(17)
Rh8 Rh13 C21 Rh9 -43.7(11)
Rh12 Rh13 C21 Rh9 -91.0(17)
Rh17 Rh13 C21 Rh9 -131.4(11)
Rh15 Rh13 C21 Rh9 -86.8(14)
C34 Rh13 C21 Rh15 176(3)
C8 Rh13 C21 Rh15 -86(9)
C7 Rh13 C21 Rh15 -88.6(17)
C4 Rh13 C21 Rh15 86.8(17)
Rh8 Rh13 C21 Rh15 43.1(12)
Rh12 Rh13 C21 Rh15 -4(2)
Rh9 Rh13 C21 Rh15 86.8(14)
Rh17 Rh13 C21 Rh15 -44.6(11)
C30 Rh3 C22 O22 -23(60)
C31 Rh3 C22 O22 -132(60)
C9 Rh3 C22 O22 70(60)
Rh4 Rh3 C22 O22 177(100)
Rh1 Rh3 C22 O22 -140(59)
Rh6 Rh3 C22 O22 116(60)
Rh2 Rh3 C22 O22 78(61)
C24 Rh4 C23 O23 38(40)
C31 Rh4 C23 O23 138(40)
C11 Rh4 C23 O23 -60(40)
Rh3 Rh4 C23 O23 -171(40)
Rh1 Rh4 C23 O23 147(38)
Rh5 Rh4 C23 O23 -71(41)
Rh6 Rh4 C23 O23 -109(40)
C23 Rh4 C24 O24 136(46)
C31 Rh4 C24 O24 43(46)
C11 Rh4 C24 O24 -125(46)
Rh3 Rh4 C24 O24 31(49)
Rh1 Rh4 C24 O24 -13(46)
Rh5 Rh4 C24 O24 -72(46)
Rh6 Rh4 C24 O24 -118(45)
C32 Rh1 C25 O25 153(24)
C26 Rh1 C25 O25 52(24)
C31 Rh1 C25 O25 -111(24)
Rh5 Rh1 C25 O25 0(24)
Rh4 Rh1 C25 O25 -62(24)
Rh2 Rh1 C25 O25 44(26)
Rh3 Rh1 C25 O25 -105(23)
C29 Rh5 C26 O26 -56(6)
C28 Rh5 C26 O26 42(6)
C11 Rh5 C26 O26 177(4)
Rh2 Rh5 C26 O26 131(7)
Rh1 Rh5 C26 O26 -151(7)
Rh6 Rh5 C26 O26 139(6)
Rh4 Rh5 C26 O26 -155(6)
C29 Rh5 C26 Rh1 94.6(16)
C28 Rh5 C26 Rh1 -167.6(16)
C11 Rh5 C26 Rh1 -33(5)
Rh2 Rh5 C26 Rh1 -78.1(11)
Rh6 Rh5 C26 Rh1 -69.9(14)
Rh4 Rh5 C26 Rh1 -4.0(15)
C29 Rh5 C26 Rh2 172.7(14)
C28 Rh5 C26 Rh2 -89.5(16)
C11 Rh5 C26 Rh2 46(5)
Rh1 Rh5 C26 Rh2 78.1(11)
Rh6 Rh5 C26 Rh2 8.2(15)
Rh4 Rh5 C26 Rh2 74.1(12)
C32 Rh1 C26 O26 -39(7)
C25 Rh1 C26 O26 51(7)
C31 Rh1 C26 O26 -178(5)
Rh5 Rh1 C26 O26 149(7)
Rh4 Rh1 C26 O26 153(6)
Rh2 Rh1 C26 O26 -134(7)
Rh3 Rh1 C26 O26 -142(6)
C32 Rh1 C26 Rh5 172(2)
C25 Rh1 C26 Rh5 -97(2)
C31 Rh1 C26 Rh5 33(5)
Rh4 Rh1 C26 Rh5 4.1(15)
Rh2 Rh1 C26 Rh5 77.2(11)
Rh3 Rh1 C26 Rh5 69.1(13)
C32 Rh1 C26 Rh2 95(2)
C25 Rh1 C26 Rh2 -175(2)
C31 Rh1 C26 Rh2 -44(5)
Rh5 Rh1 C26 Rh2 -77.2(11)
Rh4 Rh1 C26 Rh2 -73.0(11)
Rh3 Rh1 C26 Rh2 -8.1(14)
C27 Rh2 C26 O26 -43(5)
C10 Rh2 C26 O26 54(5)
C9 Rh2 C26 O26 -165(4)
Rh5 Rh2 C26 O26 -137(6)
Rh1 Rh2 C26 O26 143(6)
Rh3 Rh2 C26 O26 150(5)
Rh6 Rh2 C26 O26 -145(5)
C27 Rh2 C26 Rh5 94(2)
C10 Rh2 C26 Rh5 -168.3(19)
C9 Rh2 C26 Rh5 -28(4)
Rh1 Rh2 C26 Rh5 -80.0(12)
Rh3 Rh2 C26 Rh5 -72.3(12)
Rh6 Rh2 C26 Rh5 -7.8(14)
C27 Rh2 C26 Rh1 174.1(19)
C10 Rh2 C26 Rh1 -88.4(19)
C9 Rh2 C26 Rh1 52(4)
Rh5 Rh2 C26 Rh1 80.0(12)
Rh3 Rh2 C26 Rh1 7.7(13)
Rh6 Rh2 C26 Rh1 72.1(12)
C10 Rh2 C27 O27 -87(68)
C26 Rh2 C27 O27 16(69)
C9 Rh2 C27 O27 175(68)
Rh5 Rh2 C27 O27 68(68)
Rh1 Rh2 C27 O27 25(71)
Rh3 Rh2 C27 O27 172(66)
Rh6 Rh2 C27 O27 129(68)
C29 Rh5 C28 O28 30(34)
C26 Rh5 C28 O28 -72(34)
C11 Rh5 C28 O28 123(34)
Rh2 Rh5 C28 O28 -126(34)
Rh1 Rh5 C28 O28 -91(34)
Rh6 Rh5 C28 O28 172(34)
Rh4 Rh5 C28 O28 137(33)
C28 Rh5 C29 O29 148(100)
C26 Rh5 C29 O29 -112(100)
C11 Rh5 C29 O29 51(100)
Rh2 Rh5 C29 O29 -99(100)
Rh1 Rh5 C29 O29 -59(100)
Rh6 Rh5 C29 O29 45(100)
Rh4 Rh5 C29 O29 0(100)
C22 Rh3 C30 O30 -149(24)
C31 Rh3 C30 O30 -59(24)
C9 Rh3 C30 O30 109(24)
Rh4 Rh3 C30 O30 -47(28)
Rh1 Rh3 C30 O30 -2(25)
Rh6 Rh3 C30 O30 107(23)
Rh2 Rh3 C30 O30 57(24)
C24 Rh4 C31 O31 32(5)
C23 Rh4 C31 O31 -61(5)
C11 Rh4 C31 O31 176(3)
Rh3 Rh4 C31 O31 -156(6)
Rh1 Rh4 C31 O31 125(5)
Rh5 Rh4 C31 O31 135(5)
Rh6 Rh4 C31 O31 -160(5)
C24 Rh4 C31 Rh3 -172.6(19)
C23 Rh4 C31 Rh3 94.9(19)
C11 Rh4 C31 Rh3 -28(4)
Rh1 Rh4 C31 Rh3 -79.0(11)
Rh5 Rh4 C31 Rh3 -69.6(13)
Rh6 Rh4 C31 Rh3 -4.3(15)
C24 Rh4 C31 Rh1 -93.6(19)
C23 Rh4 C31 Rh1 173.9(17)
C11 Rh4 C31 Rh1 51(4)
Rh3 Rh4 C31 Rh1 79.0(11)
Rh5 Rh4 C31 Rh1 9.4(12)
Rh6 Rh4 C31 Rh1 74.7(10)
C22 Rh3 C31 O31 58(6)
C30 Rh3 C31 O31 -32(7)
C9 Rh3 C31 O31 178(4)
Rh4 Rh3 C31 O31 154(7)
Rh1 Rh3 C31 O31 -128(6)
Rh6 Rh3 C31 O31 158(5)
Rh2 Rh3 C31 O31 -136(5)
C22 Rh3 C31 Rh4 -96.1(18)
C30 Rh3 C31 Rh4 175(3)
C9 Rh3 C31 Rh4 24(4)
Rh1 Rh3 C31 Rh4 78.6(11)
Rh6 Rh3 C31 Rh4 4.3(15)
Rh2 Rh3 C31 Rh4 70.0(13)
C22 Rh3 C31 Rh1 -174.7(16)
C30 Rh3 C31 Rh1 96(3)
C9 Rh3 C31 Rh1 -54(4)
Rh4 Rh3 C31 Rh1 -78.6(11)
Rh6 Rh3 C31 Rh1 -74.3(11)
Rh2 Rh3 C31 Rh1 -8.6(13)
C32 Rh1 C31 O31 48(4)
C25 Rh1 C31 O31 -43(4)
C26 Rh1 C31 O31 -173(4)
Rh5 Rh1 C31 O31 -146(3)
Rh4 Rh1 C31 O31 -137(4)
Rh2 Rh1 C31 O31 151(3)
Rh3 Rh1 C31 O31 142(4)
C32 Rh1 C31 Rh4 -176(2)
C25 Rh1 C31 Rh4 94(2)
C26 Rh1 C31 Rh4 -37(5)
Rh5 Rh1 C31 Rh4 -9.4(12)
Rh2 Rh1 C31 Rh4 -72.9(11)
Rh3 Rh1 C31 Rh4 -81.5(11)
C32 Rh1 C31 Rh3 -94(2)
C25 Rh1 C31 Rh3 175(2)
C26 Rh1 C31 Rh3 45(5)
Rh5 Rh1 C31 Rh3 72.1(11)
Rh4 Rh1 C31 Rh3 81.5(11)
Rh2 Rh1 C31 Rh3 8.6(13)
C25 Rh1 C32 O32 167(37)
C26 Rh1 C32 O32 -97(37)
C31 Rh1 C32 O32 69(37)
Rh5 Rh1 C32 O32 -84(38)
Rh4 Rh1 C32 O32 63(38)
Rh2 Rh1 C32 O32 -43(37)
Rh3 Rh1 C32 O32 19(37)
C1 Rh7 C33 O33 4(6)
C13 Rh7 C33 O33 96(6)
C2 Rh7 C33 O33 180(4)
Rh6 Rh7 C33 O33 52(6)
Rh12 Rh7 C33 O33 -161(7)
Rh8 Rh7 C33 O33 -106(6)
Rh10 Rh7 C33 O33 -109(5)
Rh14 Rh7 C33 O33 -156(5)
C1 Rh7 C33 Rh12 165.5(18)
C13 Rh7 C33 Rh12 -102.2(17)
C2 Rh7 C33 Rh12 -19(3)
Rh6 Rh7 C33 Rh12 -146.4(11)
Rh8 Rh7 C33 Rh12 55.1(12)
Rh10 Rh7 C33 Rh12 52(3)
Rh14 Rh7 C33 Rh12 5.6(16)
C20 Rh12 C33 O33 -83(6)
C8 Rh12 C33 O33 11(6)
Rh14 Rh12 C33 O33 155(5)
Rh8 Rh12 C33 O33 106(6)
Rh17 Rh12 C33 O33 112(7)
Rh13 Rh12 C33 O33 55(6)
Rh7 Rh12 C33 O33 162(7)
C20 Rh12 C33 Rh7 116(2)
C8 Rh12 C33 Rh7 -150.4(18)
Rh14 Rh12 C33 Rh7 -6.6(19)
Rh8 Rh12 C33 Rh7 -56.1(12)
Rh17 Rh12 C33 Rh7 -50(7)
Rh13 Rh12 C33 Rh7 -106.4(12)
C8 Rh13 C34 O34 -111(34)
C7 Rh13 C34 O34 -23(34)
C4 Rh13 C34 O34 164(34)
C21 Rh13 C34 O34 60(34)
Rh8 Rh13 C34 O34 149(32)
Rh12 Rh13 C34 O34 -120(33)
Rh9 Rh13 C34 O34 104(34)
Rh17 Rh13 C34 O34 -24(36)
Rh15 Rh13 C34 O34 63(35)
C36 Rh9 C35 O35 -22(7)
C21 Rh9 C35 O35 86(7)
C4 Rh9 C35 O35 -131(6)
Rh15 Rh9 C35 O35 134(7)
Rh11 Rh9 C35 O35 -173(8)
Rh13 Rh9 C35 O35 140(5)
Rh8 Rh9 C35 O35 -167(6)
C36 Rh9 C35 Rh11 151(3)
C21 Rh9 C35 Rh11 -101(2)
C4 Rh9 C35 Rh11 42(3)
Rh15 Rh9 C35 Rh11 -53.2(15)
Rh13 Rh9 C35 Rh11 -47(4)
Rh8 Rh9 C35 Rh11 6(2)
C14 Rh11 C35 O35 41(8)
C15 Rh11 C35 O35 -46(8)
C3 Rh11 C35 O35 120(8)
Rh16 Rh11 C35 O35 -93(8)
Rh8 Rh11 C35 O35 165(7)
Rh9 Rh11 C35 O35 171(9)
Rh10 Rh11 C35 O35 152(4)
Rh15 Rh11 C35 O35 -138(8)
C14 Rh11 C35 Rh9 -130.5(19)
C15 Rh11 C35 Rh9 142.5(18)
C3 Rh11 C35 Rh9 -52(2)
Rh16 Rh11 C35 Rh9 95.8(18)
Rh8 Rh11 C35 Rh9 -6(2)
Rh10 Rh11 C35 Rh9 -19(8)
Rh15 Rh11 C35 Rh9 50.1(14)
C21 Rh9 C36 O36 -144(45)
C35 Rh9 C36 O36 -37(46)
C4 Rh9 C36 O36 103(45)
Rh15 Rh9 C36 O36 -150(42)
Rh11 Rh9 C36 O36 -2(48)
Rh13 Rh9 C36 O36 152(45)
Rh8 Rh9 C36 O36 93(45)
C16 Rh17 C37 O37 21(36)
C7 Rh17 C37 O37 112(35)
C6 Rh17 C37 O37 -96(35)
Rh14 Rh17 C37 O37 -79(36)
Rh15 Rh17 C37 O37 12(39)
Rh12 Rh17 C37 O37 -149(34)
Rh13 Rh17 C37 O37 138(33)
C104 N1 C100 C101 -71(6)
C102 N1 C100 C101 54(6)
C106 N1 C100 C101 175(4)
C104 N1 C102 C103 172(4)
C100 N1 C102 C103 54(5)
C106 N1 C102 C103 -67(6)
C102 N1 C104 C105 176(6)
C100 N1 C104 C105 -60(8)
C106 N1 C104 C105 55(8)
C104 N1 C106 C107 68(6)
C102 N1 C106 C107 -57(7)
C100 N1 C106 C107 180(5)
C202 N2 C200 C201 -53(6)
C204 N2 C200 C201 -173(6)
C206 N2 C200 C201 67(6)
C200 N2 C202 C203 177(6)
C204 N2 C202 C203 -63(7)
C206 N2 C202 C203 57(7)
C202 N2 C204 C205 -62(6)
C200 N2 C204 C205 59(6)
C206 N2 C204 C205 178(6)
C202 N2 C206 C207 -161(6)
C200 N2 C206 C207 79(6)
C204 N2 C206 C207 -40(6)
C306 N3 C300 C301 -42(7)
C304 N3 C300 C301 -163(7)
C302 N3 C300 C301 78(7)
C300 N3 C302 C303 -158(7)
C306 N3 C302 C303 -37(8)
C304 N3 C302 C303 83(8)
C300 N3 C304 C305 -71(5)
C306 N3 C304 C305 168(5)
C302 N3 C304 C305 49(5)
C300 N3 C306 C307 -66(5)
C304 N3 C306 C307 55(5)
C302 N3 C306 C307 174(5)
